data_7040580
loop_
_publ_author_name
'Riehl, Lara'
'Seyboldt, Alexander'
'Str\"obele, Markus'
'Enseling, David'
'J\"ustel, Thomas'
'Westberg, Michael'
'Ogilby, Peter R.'
'Meyer, H-J\"urgen'

_publ_section_title
;
 A ligand substituted tungsten iodide cluster: luminescence vs. singlet
 oxygen production.
;
_journal_issue 39
_journal_name_full 'Dalton transactions (Cambridge, England : 2003)'
_journal_page_first 15500
_journal_page_last 15506
_journal_paper_doi 10.1039/c6dt02471h
_journal_volume 45
_journal_year 2016
_chemical_formula_moiety 'C32 H72 N2, I14 W6'
_chemical_formula_sum 'C32 H72 I14 N2 W6'
_chemical_formula_weight 3122.23
_chemical_name_systematic ' ?'
_space_group_IT_number 14
_symmetry_cell_setting monoclinic
_symmetry_space_group_name_Hall '-P 2yn'
_symmetry_space_group_name_H-M 'P 1 21/n 1'
_audit_update_record
;
2015-05-04 deposited with the CCDC.
2016-09-05 downloaded from the CCDC.
;
_cell_angle_alpha 90.00000
_cell_angle_beta 96.776(2)
_cell_angle_gamma 90.00000
_cell_formula_units_Z 2
_cell_length_a 11.5768(2)
_cell_length_b 11.4916(3)
_cell_length_c 24.5672(5)
_cell_measurement_temperature 298
_cell_volume 3245.49(12)
_computing_structure_refinement FULLPROF
_diffrn_ambient_temperature 298
_diffrn_measurement_device_type StadIP
_diffrn_radiation_monochromator Germanium
_diffrn_radiation_type 'Cu Kalpha1'
_diffrn_radiation_wavelength 1.54060
_diffrn_source 'X-ray tube'
_diffrn_source_target Cu
_exptl_absorpt_coefficient_mu 70.649
_exptl_crystal_colour Orange
_exptl_crystal_description Powder
_exptl_crystal_preparation Luminescent
_exptl_crystal_recrystallization_method 'Re-crystallisation from solvent: '
_pd_char_colour orange
_pd_instr_location ' ?'
_pd_meas_2theta_range_inc 0.015000
_pd_meas_2theta_range_max 100.00000
_pd_meas_2theta_range_min 3.00000
_pd_meas_number_of_points 6468
_pd_meas_scan_method step
_pd_proc_2theta_range_inc 0.015000
_pd_proc_2theta_range_max 100.0000
_pd_proc_2theta_range_min 3.0000
_pd_proc_ls_background_function manual
_pd_proc_ls_pref_orient_corr ' ?'
_pd_proc_ls_profile_function 5
_pd_proc_ls_prof_R_factor 4.7759
_pd_proc_ls_prof_wR_expected 6.2110
_pd_proc_ls_prof_wR_factor 6.3352
_pd_proc_wavelength 1.540598
_pd_spec_mounting ' ?'
_pd_spec_mount_mode transmission
_pd_spec_shape flat_sheet
_refine_ls_goodness_of_fit_all 1.02
_refine_ls_number_parameters 105
_refine_ls_number_reflns 3475
_refine_ls_number_restraints 53
_refine_ls_R_I_factor 6.1870
_refine_ls_shift/su_max 0.00
_cod_data_source_file c6dt02471h2.cif
_cod_data_source_block (TBA)2W6I14
_cod_depositor_comments
;
The following automatic conversions were performed:

'_symmetry_cell_setting' value 'Monoclinic' changed to 'monoclinic'
according to
/usr/data/users/saulius/crontab/automatic-downloads/rss-feeds/RSC/lib/dictionaries/cif_core.dic
dictionary named 'cif_core.dic' version 2.4.2 from 2011-04-26.

Automatic conversion script
Id: cif_fix_values 4268 2015-11-12 08:31:59Z antanas 

 Adding full bibliography for 7040580--7040581.cif.

 Adding full bibliography for 7040580--7040581.cif.

2018-09-03
Formula fixed to be consistent with given Z value
                 miguel
;
_cod_original_formula_sum 'C16 H36 I7 N W3'
_cod_original_formula_moiety 'C32 H72 N2, I24 W6'
_cod_original_cell_volume 3245.5(1)
_cod_database_code 7040580
_pd_proc_ls_prof_cr_factor 14.0416
_pd_proc_ls_prof_cwr_factor 13.3212
_pd_proc_ls_prof_cwr_expected 13.0599
_pd_proc_ls_prof_chi2 1.0404
_pd_proc_ls_prof_echi2 1.0513

loop_
_symmetry_equiv_pos_as_xyz
x,y,z
-x+1/2,y+1/2,-z+1/2
-x,-y,-z
x+1/2,-y+1/2,z+1/2

loop_
_atom_site_label
_atom_site_fract_x
_atom_site_fract_y
_atom_site_fract_z
_atom_site_U_iso_or_equiv
_atom_site_occupancy
_atom_site_adp_type
_atom_site_type_symbol
W1 0.4440(4) 0.0664(4) 0.56453(18) 0.0558(4) 1.00000 Uiso W
W2 0.6496(4) 0.0665(4) 0.5169(2) 0.0529(4) 1.00000 Uiso W
W3 0.4448(4) 0.1243(3) 0.4603(2) 0.0545(4) 1.00000 Uiso W
I1 0.6480(5) 0.0036(6) 0.6280(2) 0.0946(6) 1.00000 Uiso I
I2 0.5414(6) 0.2727(4) 0.5442(3) 0.0763(6) 1.00000 Uiso I
I3 0.2407(6) 0.1358(7) 0.5057(3) 0.0827(6) 1.00000 Uiso I
I4 0.3463(5) 0.8459(6) 0.5906(2) 0.0575(5) 1.00000 Uiso I
I5 0.3565(5) 0.1574(6) 0.6614(2) 0.0939(6) 1.00000 Uiso I
I6 0.8723(6) 0.1529(6) 0.5461(2) 0.1085(6) 1.00000 Uiso I
I7 0.3772(6) 0.3259(6) 0.3930(3) 0.1359(7) 1.00000 Uiso I
N1 0.49052(8) 0.97433(8) 0.82997(3) 0.0725(13) 1.00000 Uiso N
C1 0.42405(7) 0.91814(8) 0.78936(3) 0.0725(13) 1.00000 Uiso C
H1 0.44400 0.92786 0.75164 0.0725(13) 1.00000 Uiso H
H2 0.33904 0.91568 0.78582 0.0725(13) 1.00000 Uiso H
C2 0.44472(8) 0.79247(7) 0.79575(4) 0.0725(13) 1.00000 Uiso C
H3 0.40898 0.74111 0.82231 0.0725(13) 1.00000 Uiso H
H4 0.52512 0.75591 0.79593 0.0725(13) 1.00000 Uiso H
C3 0.39323(8) 0.72942(8) 0.74553(3) 0.0725(13) 1.00000 Uiso C
H5 0.30422 0.72572 0.73468 0.0725(13) 1.00000 Uiso H
H6 0.41906 0.74333 0.70779 0.0725(13) 1.00000 Uiso H
C4 0.40370(8) 0.59936(7) 0.74116(4) 0.0725(13) 1.00000 Uiso C
H7 0.37087 0.54723 0.70736 0.0725(13) 1.00000 Uiso H
H8 0.37406 0.54864 0.77127 0.0725(13) 1.00000 Uiso H
H9 0.48910 0.56624 0.74448 0.0725(13) 1.00000 Uiso H
C5 0.60509(7) 0.94961(8) 0.83697(4) 0.0725(13) 1.00000 Uiso C
H10 0.65124 0.00302 0.86400 0.0725(13) 1.00000 Uiso H
H11 0.62510 0.87111 0.85021 0.0725(13) 1.00000 Uiso H
C6 0.66466(8) 0.96549(8) 0.78852(4) 0.0725(13) 1.00000 Uiso C
H12 0.67678 0.04548 0.77665 0.0725(13) 1.00000 Uiso H
H13 0.62290 0.92595 0.75525 0.0725(13) 1.00000 Uiso H
C7 0.78198(7) 0.91687(8) 0.78768(4) 0.0725(13) 1.00000 Uiso C
H14 0.83154 0.94607 0.75858 0.0725(13) 1.00000 Uiso H
H15 0.83623 0.93108 0.82208 0.0725(13) 1.00000 Uiso H
C8 0.79759(8) 0.80274(7) 0.78174(4) 0.0725(13) 1.00000 Uiso C
H16 0.87484 0.76285 0.78257 0.0725(13) 1.00000 Uiso H
H17 0.75391 0.76677 0.74655 0.0725(13) 1.00000 Uiso H
H18 0.76010 0.75178 0.81015 0.0725(13) 1.00000 Uiso H
C9 0.46647(8) 0.94486(8) 0.88080(3) 0.0725(13) 1.00000 Uiso C
H19 0.45029 0.86588 0.89343 0.0725(13) 1.00000 Uiso H
H20 0.49499 0.98913 0.91483 0.0725(13) 1.00000 Uiso H
C10 0.34333(7) 0.98464(8) 0.87947(3) 0.0725(13) 1.00000 Uiso C
H21 0.26810 0.94003 0.86676 0.0725(13) 1.00000 Uiso H
H22 0.31150 0.06852 0.88146 0.0725(13) 1.00000 Uiso H
C11 0.32321(10) 0.96165(9) 0.93849(3) 0.0725(13) 1.00000 Uiso C
H23 0.30701 0.88107 0.95684 0.0725(13) 1.00000 Uiso H
H24 0.37286 0.99638 0.97316 0.0725(13) 1.00000 Uiso H
C12 0.25196(8) 0.98757(8) 0.96765(3) 0.0725(13) 1.00000 Uiso C
H25 0.24755 0.96609 1.00893 0.0725(13) 1.00000 Uiso H
H26 0.16503 0.96086 0.95356 0.0725(13) 1.00000 Uiso H
H27 0.23248 0.07687 0.97087 0.0725(13) 1.00000 Uiso H
C13 0.45686(8) 0.08037(7) 0.81064(4) 0.0725(13) 1.00000 Uiso C
H28 0.49389 0.11651 0.78073 0.0725(13) 1.00000 Uiso H
H29 0.37795 0.11289 0.80722 0.0725(13) 1.00000 Uiso H
C14 0.50521(8) 0.16872(8) 0.85083(4) 0.0725(13) 1.00000 Uiso C
H30 0.59008 0.19821 0.85588 0.0725(13) 1.00000 Uiso H
H31 0.48561 0.17588 0.89006 0.0725(13) 1.00000 Uiso H
C15 0.45641(8) 0.28635(7) 0.83457(4) 0.0725(13) 1.00000 Uiso C
H32 0.47444 0.32811 0.79839 0.0725(13) 1.00000 Uiso H
H33 0.36887 0.30436 0.83127 0.0725(13) 1.00000 Uiso H
C16 0.48221(8) 0.39744(7) 0.86660(4) 0.0725(13) 1.00000 Uiso C
H34 0.45269 0.47994 0.85649 0.0725(13) 1.00000 Uiso H
H35 0.57202 0.41766 0.87384 0.0725(13) 1.00000 Uiso H
H36 0.46625 0.39411 0.90672 0.0725(13) 1.00000 Uiso H

loop_
_atom_type_symbol
_atom_type_scat_Cromer_Mann_a1
_atom_type_scat_Cromer_Mann_b1
_atom_type_scat_Cromer_Mann_a2
_atom_type_scat_Cromer_Mann_b2
_atom_type_scat_Cromer_Mann_a3
_atom_type_scat_Cromer_Mann_b3
_atom_type_scat_Cromer_Mann_a4
_atom_type_scat_Cromer_Mann_b4
_atom_type_scat_Cromer_Mann_c
_atom_type_scat_dispersion_real
_atom_type_scat_dispersion_imag
_atom_type_scat_source
w 29.08180 1.72029 15.43000 9.22590 14.43270 0.32170 5.11982 57.05600 9.88750 -6.04800 5.57700 International_Tables_for_Crystallography_Vol.C(1991)_Tables_6.1.1.4_and_6.1.1.5
i 20.14720 4.34700 18.99490 0.38140 7.51380 27.76600 2.27350 66.87760 4.07120 -0.57900 6.83500 International_Tables_for_Crystallography_Vol.C(1991)_Tables_6.1.1.4_and_6.1.1.5
n 12.21260 0.00570 3.13220 9.89330 2.01250 28.99750 1.16630 0.58260 -11.52900 0.02900 0.01800 International_Tables_for_Crystallography_Vol.C(1991)_Tables_6.1.1.4_and_6.1.1.5
c 2.31000 20.84390 1.02000 10.20750 1.58860 0.56870 0.86500 51.65120 0.21560 0.01700 0.00900 International_Tables_for_Crystallography_Vol.C(1991)_Tables_6.1.1.4_and_6.1.1.5
h 0.49300 10.51090 0.32291 26.12570 0.14019 3.14236 0.04081 57.79970 0.00304 0.00000 0.00000 International_Tables_for_Crystallography_Vol.C(1991)_Tables_6.1.1.4_and_6.1.1.5

loop_
_geom_angle_atom_site_label_1
_geom_angle_atom_site_label_2
_geom_angle_atom_site_label_3
_geom_angle
_geom_angle_site_symmetry_1
_geom_angle_site_symmetry_3
W2 W1 W2 88.7(3) 1_555 3_656
W2 W1 W3 59.4(2) 1_555 1_555
W2 W1 W3 55.8(2) 1_555 3_656
W2 W1 I1 61.3(3) 1_555 1_555
W2 W1 I2 61.5(3) 1_555 1_555
W2 W1 I3 120.4(4) 1_555 1_555
W2 W1 I4 118.3(3) 1_555 1_545
W2 W1 I5 138.5(4) 1_555 1_555
W2 W1 W3 57.4(2) 3_656 1_555
W2 W1 W3 61.0(2) 3_656 3_656
W2 W1 I1 121.4(3) 3_656 1_555
W2 W1 I2 120.7(3) 3_656 1_555
W2 W1 I3 61.2(3) 3_656 1_555
W2 W1 I4 61.5(3) 3_656 1_545
W2 W1 I5 132.8(3) 3_656 1_555
W3 W1 W3 85.9(3) 1_555 3_656
W3 W1 I1 120.7(3) 1_555 1_555
W3 W1 I2 63.3(3) 1_555 1_555
W3 W1 I3 61.0(3) 1_555 1_555
W3 W1 I4 118.9(3) 1_555 1_545
W3 W1 I5 138.4(3) 1_555 1_555
W3 W1 I1 60.6(2) 3_656 1_555
W3 W1 I2 117.3(3) 3_656 1_555
W3 W1 I3 122.1(4) 3_656 1_555
W3 W1 I4 62.4(3) 3_656 1_545
W3 W1 I5 135.7(4) 3_656 1_555
I1 W1 I2 89.2(3) 1_555 1_555
I1 W1 I3 177.3(4) 1_555 1_555
I1 W1 I4 88.7(3) 1_555 1_545
I1 W1 I5 89.4(3) 1_555 1_555
I2 W1 I3 89.9(4) 1_555 1_555
I2 W1 I4 177.6(4) 1_555 1_545
I2 W1 I5 91.7(3) 1_555 1_555
I3 W1 I4 92.2(4) 1_555 1_545
I3 W1 I5 88.1(3) 1_555 1_555
I4 W1 I5 87.1(3) 1_545 1_555
W1 W2 W1 91.3(3) 1_555 3_656
W1 W2 W3 58.0(2) 1_555 1_555
W1 W2 W3 59.6(2) 1_555 3_656
W1 W2 I1 59.2(2) 1_555 1_555
W1 W2 I2 57.9(2) 1_555 1_555
W1 W2 I3 121.8(4) 1_555 3_656
W1 W2 I4 120.2(3) 1_555 3_666
W1 W2 I6 135.1(4) 1_555 1_555
W1 W2 W3 59.6(2) 3_656 1_555
W1 W2 W3 61.3(2) 3_656 3_656
W1 W2 I1 122.3(3) 3_656 1_555
W1 W2 I2 121.0(3) 3_656 1_555
W1 W2 I3 61.0(3) 3_656 3_656
W1 W2 I4 63.3(3) 3_656 3_666
W1 W2 I6 133.4(4) 3_656 1_555
W3 W2 W3 87.2(3) 1_555 3_656
W3 W2 I1 117.2(3) 1_555 1_555
W3 W2 I2 61.5(3) 1_555 1_555
W3 W2 I3 120.5(4) 1_555 3_656
W3 W2 I4 62.6(3) 1_555 3_666
W3 W2 I6 141.4(4) 1_555 1_555
W3 W2 I1 61.0(3) 3_656 1_555
W3 W2 I2 117.5(3) 3_656 1_555
W3 W2 I3 62.2(3) 3_656 3_656
W3 W2 I4 124.5(3) 3_656 3_666
W3 W2 I6 131.4(4) 3_656 1_555
I1 W2 I2 86.0(3) 1_555 1_555
I1 W2 I3 92.0(4) 1_555 3_656
I1 W2 I4 174.0(4) 1_555 3_666
I1 W2 I6 87.3(3) 1_555 1_555
I2 W2 I3 177.8(5) 1_555 3_656
I2 W2 I4 88.8(3) 1_555 3_666
I2 W2 I6 93.6(4) 1_555 1_555
I3 W2 I4 93.1(4) 3_656 3_666
I3 W2 I6 85.3(4) 3_656 1_555
I4 W2 I6 89.8(3) 3_666 1_555
W1 W3 W1 94.1(3) 1_555 3_656
W1 W3 W2 62.7(2) 1_555 1_555
W1 W3 W2 61.3(2) 1_555 3_656
W1 W3 I1 125.9(3) 1_555 3_656
W1 W3 I2 59.2(3) 1_555 1_555
W1 W3 I3 61.0(3) 1_555 1_555
W1 W3 I4 123.4(3) 1_555 3_666
W1 W3 I7 136.1(4) 1_555 1_555
W1 W3 W2 59.4(2) 3_656 1_555
W1 W3 W2 64.6(3) 3_656 3_656
W1 W3 I1 61.9(2) 3_656 3_656
W1 W3 I2 120.7(3) 3_656 1_555
W1 W3 I3 127.0(4) 3_656 1_555
W1 W3 I4 62.7(3) 3_656 3_666
W1 W3 I7 129.5(4) 3_656 1_555
W2 W3 W2 92.8(3) 1_555 3_656
W2 W3 I1 121.2(3) 1_555 3_656
W2 W3 I2 61.2(3) 1_555 1_555
W2 W3 I3 123.6(4) 1_555 1_555
W2 W3 I4 61.2(3) 1_555 3_666
W2 W3 I7 130.9(4) 1_555 1_555
W2 W3 I1 64.7(3) 3_656 3_656
W2 W3 I2 120.5(3) 3_656 1_555
W2 W3 I3 62.4(3) 3_656 1_555
W2 W3 I4 127.2(4) 3_656 3_666
W2 W3 I7 136.1(4) 3_656 1_555
I1 W3 I2 174.7(4) 3_656 1_555
I1 W3 I3 94.1(4) 3_656 1_555
I1 W3 I4 89.5(3) 3_656 3_666
I1 W3 I7 85.6(3) 3_656 1_555
I2 W3 I3 87.7(4) 1_555 1_555
I2 W3 I4 88.0(3) 1_555 3_666
I2 W3 I7 89.5(4) 1_555 1_555
I3 W3 I4 170.2(5) 1_555 3_666
I3 W3 I7 90.3(4) 1_555 1_555
I4 W3 I7 80.8(3) 3_666 1_555
W1 I1 W2 59.4(2) 1_555 1_555
W1 I1 W3 57.6(2) 1_555 3_656
W2 I1 W3 54.4(2) 1_555 3_656
W1 I2 W2 60.6(3) 1_555 1_555
W1 I2 W3 57.5(3) 1_555 1_555
W2 I2 W3 57.3(2) 1_555 1_555
W1 I3 W2 57.9(3) 1_555 3_656
W1 I3 W3 57.9(3) 1_555 1_555
W2 I3 W3 55.4(3) 3_656 1_555
W1 I4 W2 55.2(2) 1_565 3_666
W1 I4 W3 54.9(2) 1_565 3_666
W2 I4 W3 56.2(2) 3_666 3_666
C1 N1 H3 48.99(6) 1_555 1_555
C1 N1 H4 54.34(6) 1_555 1_555
C1 N1 C5 117.39(11) 1_555 1_555
C1 N1 H10 144.95(7) 1_555 1_565
C1 N1 H11 105.23(7) 1_555 1_555
C1 N1 C6 95.84(9) 1_555 1_555
C1 N1 H12 101.48(7) 1_555 1_565
C1 N1 H13 72.94(6) 1_555 1_555
C1 N1 C9 113.61(10) 1_555 1_555
C1 N1 H19 96.21(7) 1_555 1_555
C1 N1 H20 136.23(7) 1_555 1_555
C1 N1 C10 91.32(8) 1_555 1_555
C1 N1 H21 73.22(6) 1_555 1_555
C1 N1 H22 97.60(7) 1_555 1_565
C1 N1 C13 93.22(10) 1_555 1_565
C1 N1 H28 89.65(7) 1_555 1_565
C1 N1 H29 83.33(7) 1_555 1_565
C1 N1 C14 130.66(10) 1_555 1_565
C1 N1 H30 140.73(7) 1_555 1_565
C1 N1 H31 138.86(7) 1_555 1_565
H1 N1 H2 45.11(3) 1_555 1_555
H1 N1 C2 51.81(4) 1_555 1_555
H1 N1 H3 68.67(3) 1_555 1_555
H1 N1 H4 59.14(3) 1_555 1_555
H1 N1 C5 102.41(7) 1_555 1_555
H1 N1 H10 125.63(3) 1_555 1_565
H1 N1 H11 101.30(3) 1_555 1_555
H1 N1 C6 73.85(5) 1_555 1_555
H1 N1 H12 76.20(3) 1_555 1_565
H1 N1 H13 51.48(3) 1_555 1_555
H1 N1 C9 139.11(7) 1_555 1_555
H1 N1 H19 119.85(3) 1_555 1_555
H1 N1 H20 162.06(3) 1_555 1_555
H1 N1 C10 113.86(5) 1_555 1_555
H1 N1 H21 96.70(3) 1_555 1_555
H1 N1 H22 114.24(3) 1_555 1_565
H1 N1 C13 82.48(7) 1_555 1_565
H1 N1 H28 70.48(3) 1_555 1_565
H1 N1 H29 81.85(3) 1_555 1_565
H1 N1 C14 118.52(6) 1_555 1_565
H1 N1 H30 120.52(3) 1_555 1_565
H1 N1 H31 135.88(3) 1_555 1_565
H2 N1 C2 50.48(4) 1_555 1_555
H2 N1 H3 53.25(3) 1_555 1_555
H2 N1 H4 71.36(3) 1_555 1_555
H2 N1 C5 139.55(8) 1_555 1_555
H2 N1 H10 167.59(3) 1_555 1_565
H2 N1 H11 122.18(4) 1_555 1_555
H2 N1 C6 118.32(6) 1_555 1_555
H2 N1 H12 120.51(3) 1_555 1_565
H2 N1 H13 95.43(3) 1_555 1_555
H2 N1 C9 98.55(7) 1_555 1_555
H2 N1 H19 86.96(3) 1_555 1_555
H2 N1 H20 118.12(3) 1_555 1_555
H2 N1 C10 69.15(5) 1_555 1_555
H2 N1 H21 51.61(3) 1_555 1_555
H2 N1 H22 74.49(3) 1_555 1_565
H2 N1 C13 85.28(7) 1_555 1_565
H2 N1 H28 91.40(3) 1_555 1_565
H2 N1 H29 69.15(3) 1_555 1_565
H2 N1 C14 118.14(6) 1_555 1_565
H2 N1 H30 134.92(3) 1_555 1_565
H2 N1 H31 119.15(3) 1_555 1_565
C2 N1 C5 92.08(9) 1_555 1_555
C2 N1 H10 118.24(6) 1_555 1_565
C2 N1 H11 71.70(5) 1_555 1_555
C2 N1 C6 88.57(6) 1_555 1_555
C2 N1 H12 104.75(5) 1_555 1_565
C2 N1 H13 71.00(4) 1_555 1_555
C2 N1 C9 92.66(8) 1_555 1_555
C2 N1 H19 70.59(5) 1_555 1_555
C2 N1 H20 114.73(5) 1_555 1_555
C2 N1 C10 95.20(6) 1_555 1_555
C2 N1 H21 79.16(5) 1_555 1_555
C2 N1 H22 111.74(5) 1_555 1_565
C2 N1 C13 130.56(9) 1_555 1_565
C2 N1 H28 122.26(5) 1_555 1_565
C2 N1 H29 119.11(5) 1_555 1_565
C2 N1 C14 167.99(8) 1_555 1_565
C2 N1 H30 166.38(5) 1_555 1_565
C2 N1 H31 161.14(5) 1_555 1_565
H3 N1 C5 97.12(7) 1_555 1_555
H3 N1 H10 118.33(3) 1_555 1_565
H3 N1 H11 72.30(3) 1_555 1_555
H3 N1 C6 102.97(5) 1_555 1_555
H3 N1 H12 121.16(3) 1_555 1_565
H3 N1 H13 88.30(3) 1_555 1_555
H3 N1 C9 73.87(6) 1_555 1_555
H3 N1 H19 52.08(3) 1_555 1_555
H3 N1 H20 96.43(3) 1_555 1_555
H3 N1 C10 79.35(5) 1_555 1_555
H3 N1 H21 65.52(3) 1_555 1_555
H3 N1 H22 97.94(3) 1_555 1_565
H3 N1 C13 138.53(7) 1_555 1_565
H3 N1 H28 138.36(3) 1_555 1_565
H3 N1 H29 120.59(3) 1_555 1_565
H3 N1 C14 161.63(6) 1_555 1_565
H3 N1 H30 170.27(3) 1_555 1_565
H3 N1 H31 143.35(3) 1_555 1_565
H4 N1 C5 70.28(7) 1_555 1_555
H4 N1 H10 96.89(3) 1_555 1_565
H4 N1 H11 51.38(3) 1_555 1_555
H4 N1 C6 70.15(5) 1_555 1_555
H4 N1 H12 88.61(3) 1_555 1_565
H4 N1 H13 57.08(3) 1_555 1_555
H4 N1 C9 96.18(7) 1_555 1_555
H4 N1 H19 74.34(3) 1_555 1_555
H4 N1 H20 113.55(3) 1_555 1_555
H4 N1 C10 111.95(5) 1_555 1_555
H4 N1 H21 98.19(3) 1_555 1_555
H4 N1 H22 130.75(3) 1_555 1_565
H4 N1 C13 141.35(7) 1_555 1_565
H4 N1 H28 123.36(3) 1_555 1_565
H4 N1 H29 137.57(3) 1_555 1_565
H4 N1 C14 165.51(6) 1_555 1_565
H4 N1 H30 146.88(3) 1_555 1_565
H4 N1 H31 164.92(3) 1_555 1_565
C5 N1 H12 46.71(6) 1_555 1_565
C5 N1 H13 52.31(6) 1_555 1_555
C5 N1 C9 97.82(11) 1_555 1_555
C5 N1 H19 94.69(8) 1_555 1_555
C5 N1 H20 88.95(7) 1_555 1_555
C5 N1 C10 138.78(10) 1_555 1_555
C5 N1 H21 147.29(8) 1_555 1_555
C5 N1 H22 143.29(8) 1_555 1_565
C5 N1 C13 118.33(11) 1_555 1_565
C5 N1 H28 99.06(8) 1_555 1_565
C5 N1 H29 140.13(8) 1_555 1_565
C5 N1 C14 97.52(9) 1_555 1_565
C5 N1 H30 78.26(7) 1_555 1_565
C5 N1 H31 101.03(7) 1_555 1_565
H10 N1 H11 46.99(4) 1_565 1_555
H10 N1 C6 51.78(5) 1_565 1_555
H10 N1 H12 53.49(3) 1_565 1_565
H10 N1 H13 74.27(3) 1_565 1_555
H10 N1 C9 86.41(7) 1_565 1_555
H10 N1 H19 93.75(3) 1_565 1_555
H10 N1 H20 69.66(3) 1_565 1_555
H10 N1 C10 120.46(6) 1_565 1_555
H10 N1 H21 136.77(3) 1_565 1_555
H10 N1 H22 117.34(3) 1_565 1_565
H10 N1 C13 102.52(8) 1_565 1_565
H10 N1 H28 91.97(4) 1_565 1_565
H10 N1 H29 120.80(4) 1_565 1_565
H10 N1 C14 72.64(5) 1_565 1_565
H10 N1 H30 54.62(3) 1_565 1_565
H10 N1 H31 73.17(3) 1_565 1_565
H11 N1 C6 52.80(5) 1_555 1_555
H11 N1 H12 70.24(3) 1_555 1_565
H11 N1 H13 62.20(3) 1_555 1_555
H11 N1 C9 81.92(7) 1_555 1_555
H11 N1 H19 72.11(3) 1_555 1_555
H11 N1 H20 82.62(3) 1_555 1_555
H11 N1 C10 122.02(6) 1_555 1_555
H11 N1 H21 123.48(3) 1_555 1_555
H11 N1 H22 136.87(3) 1_555 1_565
H11 N1 C13 144.90(8) 1_555 1_565
H11 N1 H28 124.18(4) 1_555 1_565
H11 N1 H29 166.63(4) 1_555 1_565
H11 N1 C14 119.56(6) 1_555 1_565
H11 N1 H30 101.48(3) 1_555 1_565
H11 N1 H31 115.87(3) 1_555 1_565
C6 N1 C9 131.65(10) 1_555 1_555
C6 N1 H19 124.85(6) 1_555 1_555
C6 N1 H20 120.78(6) 1_555 1_555
C6 N1 C10 172.15(8) 1_555 1_555
C6 N1 H21 167.57(6) 1_555 1_555
C6 N1 H22 159.09(6) 1_555 1_565
C6 N1 C13 96.47(9) 1_555 1_565
C6 N1 H28 72.64(5) 1_555 1_565
C6 N1 H29 116.97(6) 1_555 1_565
C6 N1 C14 95.37(7) 1_555 1_565
C6 N1 H30 78.05(5) 1_555 1_565
C6 N1 H31 109.86(5) 1_555 1_565
H12 N1 C9 139.89(7) 1_565 1_555
H12 N1 H19 141.39(3) 1_565 1_555
H12 N1 H20 121.24(3) 1_565 1_555
H12 N1 C10 159.45(5) 1_565 1_555
H12 N1 H21 165.97(3) 1_565 1_555
H12 N1 H22 139.88(3) 1_565 1_565
H12 N1 C13 77.05(7) 1_565 1_565
H12 N1 H28 54.03(3) 1_565 1_565
H12 N1 H29 98.27(3) 1_565 1_565
H12 N1 C14 77.13(5) 1_565 1_565
H12 N1 H30 61.63(3) 1_565 1_565
H12 N1 H31 94.11(3) 1_565 1_565
H13 N1 C9 143.53(7) 1_555 1_555
H13 N1 H19 127.14(3) 1_555 1_555
H13 N1 H20 141.24(3) 1_555 1_555
H13 N1 C10 164.09(5) 1_555 1_555
H13 N1 H21 145.78(3) 1_555 1_555
H13 N1 H22 160.93(3) 1_555 1_565
H13 N1 C13 96.61(7) 1_555 1_565
H13 N1 H28 72.32(3) 1_555 1_565
H13 N1 H29 112.13(3) 1_555 1_565
H13 N1 C14 109.47(5) 1_555 1_565
H13 N1 H30 95.41(3) 1_555 1_565
H13 N1 H31 127.83(3) 1_555 1_565
C9 N1 H21 51.85(6) 1_555 1_555
C9 N1 H22 55.30(6) 1_555 1_565
C9 N1 C13 117.93(11) 1_555 1_565
C9 N1 H28 140.27(8) 1_555 1_565
C9 N1 H29 104.32(7) 1_555 1_565
C9 N1 C14 93.18(9) 1_555 1_565
C9 N1 H30 98.11(7) 1_555 1_565
C9 N1 H31 72.31(6) 1_555 1_565
H19 N1 C10 50.78(4) 1_555 1_555
H19 N1 H21 52.64(3) 1_555 1_555
H19 N1 H22 69.40(3) 1_555 1_565
H19 N1 C13 136.11(8) 1_555 1_565
H19 N1 H28 160.54(3) 1_555 1_565
H19 N1 H29 117.80(3) 1_555 1_565
H19 N1 C14 115.53(6) 1_555 1_565
H19 N1 H30 119.31(3) 1_555 1_565
H19 N1 H31 94.66(3) 1_555 1_565
H20 N1 C10 51.37(4) 1_555 1_555
H20 N1 H21 67.16(3) 1_555 1_555
H20 N1 H22 56.22(3) 1_555 1_565
H20 N1 C13 104.50(8) 1_555 1_565
H20 N1 H28 121.89(3) 1_555 1_565
H20 N1 H29 98.41(3) 1_555 1_565
H20 N1 C14 72.84(5) 1_555 1_565
H20 N1 H30 75.07(3) 1_555 1_565
H20 N1 H31 52.75(3) 1_555 1_565
C10 N1 C13 86.32(9) 1_555 1_565
C10 N1 H28 110.73(5) 1_555 1_565
C10 N1 H29 67.03(5) 1_555 1_565
C10 N1 C14 82.33(6) 1_555 1_565
C10 N1 H30 98.39(5) 1_555 1_565
C10 N1 H31 66.02(4) 1_555 1_565
H21 N1 C13 90.13(7) 1_555 1_565
H21 N1 H28 112.34(3) 1_555 1_565
H21 N1 H29 68.46(3) 1_555 1_565
H21 N1 C14 96.29(5) 1_555 1_565
H21 N1 H30 114.11(3) 1_555 1_565
H21 N1 H31 82.52(3) 1_555 1_565
H22 N1 C13 66.88(7) 1_565 1_565
H22 N1 H28 91.46(3) 1_565 1_565
H22 N1 H29 49.37(3) 1_565 1_565
H22 N1 C14 63.74(4) 1_565 1_565
H22 N1 H30 81.41(3) 1_565 1_565
H22 N1 H31 50.39(3) 1_565 1_565
C13 N1 H30 50.03(6) 1_565 1_565
C13 N1 H31 53.47(6) 1_565 1_565
H28 N1 C14 49.09(5) 1_565 1_565
H28 N1 H30 51.31(3) 1_565 1_565
H28 N1 H31 69.28(3) 1_565 1_565
H29 N1 C14 49.13(5) 1_565 1_565
H29 N1 H30 66.21(3) 1_565 1_565
H29 N1 H31 56.68(3) 1_565 1_565
N1 C1 H1 117.60(9) 1_555 1_555
N1 C1 H2 124.00(10) 1_555 1_555
N1 C1 C2 108.64(10) 1_555 1_555
N1 C1 H3 103.47(7) 1_555 1_555
N1 C1 H4 95.70(7) 1_555 1_555
N1 C1 C3 142.72(9) 1_555 1_555
N1 C1 H5 156.83(7) 1_555 1_555
N1 C1 H6 145.48(7) 1_555 1_555
N1 C1 H11 45.55(6) 1_555 1_555
N1 C1 C6 55.94(7) 1_555 1_555
N1 C1 H13 76.55(6) 1_555 1_555
N1 C1 H19 52.82(6) 1_555 1_555
N1 C1 C10 57.62(7) 1_555 1_555
N1 C1 H21 79.11(6) 1_555 1_555
N1 C1 H28 56.69(6) 1_555 1_565
N1 C1 H29 61.94(6) 1_555 1_565
H1 C1 H2 105.31(7) 1_555 1_555
H1 C1 C2 99.11(9) 1_555 1_555
H1 C1 H3 119.11(5) 1_555 1_555
H1 C1 H4 89.05(5) 1_555 1_555
H1 C1 C3 73.94(7) 1_555 1_555
H1 C1 H5 78.51(5) 1_555 1_555
H1 C1 H6 53.41(5) 1_555 1_555
H1 C1 C5 99.16(8) 1_555 1_555
H1 C1 H11 105.28(5) 1_555 1_555
H1 C1 C6 68.49(7) 1_555 1_555
H1 C1 H13 50.62(5) 1_555 1_555
H1 C1 C9 150.32(8) 1_555 1_555
H1 C1 H19 158.85(5) 1_555 1_555
H1 C1 C10 155.15(8) 1_555 1_555
H1 C1 H21 150.83(5) 1_555 1_555
H1 C1 C13 94.78(8) 1_555 1_565
H1 C1 H28 72.29(5) 1_555 1_565
H1 C1 H29 98.66(5) 1_555 1_565
H2 C1 C2 97.50(9) 1_555 1_555
H2 C1 H3 83.31(5) 1_555 1_555
H2 C1 H4 120.24(5) 1_555 1_555
H2 C1 C3 80.86(8) 1_555 1_555
H2 C1 H5 60.57(5) 1_555 1_555
H2 C1 H6 88.87(5) 1_555 1_555
H2 C1 C5 153.48(9) 1_555 1_555
H2 C1 H11 147.75(5) 1_555 1_555
H2 C1 C6 169.15(9) 1_555 1_555
H2 C1 H13 155.83(5) 1_555 1_555
H2 C1 C9 100.98(7) 1_555 1_555
H2 C1 H19 94.59(5) 1_555 1_555
H2 C1 C10 68.14(7) 1_555 1_555
H2 C1 H21 48.43(5) 1_555 1_555
H2 C1 C13 102.26(8) 1_555 1_565
H2 C1 H28 111.10(5) 1_555 1_565
H2 C1 H29 78.24(5) 1_555 1_565
C2 C1 H5 49.76(6) 1_555 1_555
C2 C1 H6 50.81(6) 1_555 1_555
C2 C1 C5 88.46(8) 1_555 1_555
C2 C1 H11 67.72(6) 1_555 1_555
C2 C1 C6 92.38(8) 1_555 1_555
C2 C1 H13 85.84(7) 1_555 1_555
C2 C1 C9 90.79(8) 1_555 1_555
C2 C1 H19 70.75(6) 1_555 1_555
C2 C1 C10 105.46(8) 1_555 1_555
C2 C1 H21 97.26(7) 1_555 1_555
C2 C1 C13 151.87(10) 1_555 1_565
C2 C1 H28 151.34(7) 1_555 1_565
C2 C1 H29 162.22(7) 1_555 1_565
H3 C1 C3 47.53(4) 1_555 1_555
H3 C1 H5 53.40(3) 1_555 1_555
H3 C1 H6 67.01(3) 1_555 1_555
H3 C1 C5 93.73(5) 1_555 1_555
H3 C1 H11 73.08(3) 1_555 1_555
H3 C1 C6 107.44(5) 1_555 1_555
H3 C1 H13 105.52(3) 1_555 1_555
H3 C1 C9 77.17(4) 1_555 1_555
H3 C1 H19 55.44(3) 1_555 1_555
H3 C1 C10 84.67(4) 1_555 1_555
H3 C1 H21 75.33(3) 1_555 1_555
H3 C1 C13 143.20(6) 1_555 1_565
H3 C1 H28 159.57(3) 1_555 1_565
H3 C1 H29 141.22(3) 1_555 1_565
H4 C1 C3 47.46(4) 1_555 1_555
H4 C1 H5 66.61(3) 1_555 1_555
H4 C1 H6 54.30(3) 1_555 1_555
H4 C1 C5 69.59(4) 1_555 1_555
H4 C1 H11 50.60(3) 1_555 1_555
H4 C1 C6 69.44(4) 1_555 1_555
H4 C1 H13 63.84(3) 1_555 1_555
H4 C1 C9 89.48(5) 1_555 1_555
H4 C1 H19 74.53(3) 1_555 1_555
H4 C1 C10 115.21(5) 1_555 1_555
H4 C1 H21 114.16(3) 1_555 1_555
H4 C1 C13 134.62(6) 1_555 1_565
H4 C1 H28 128.39(3) 1_555 1_565
H4 C1 H29 157.46(3) 1_555 1_565
C3 C1 C5 116.25(6) 1_555 1_555
C3 C1 H11 98.06(4) 1_555 1_555
C3 C1 C6 105.11(6) 1_555 1_555
C3 C1 H13 88.67(5) 1_555 1_555
C3 C1 C9 124.37(6) 1_555 1_555
C3 C1 H19 102.88(4) 1_555 1_555
C3 C1 C10 125.97(6) 1_555 1_555
C3 C1 H21 108.08(5) 1_555 1_555
C3 C1 C13 168.71(8) 1_555 1_565
C3 C1 H28 146.07(6) 1_555 1_565
C3 C1 H29 155.07(6) 1_555 1_565
H5 C1 C5 136.16(5) 1_555 1_555
H5 C1 H11 116.69(2) 1_555 1_555
H5 C1 C6 124.50(4) 1_555 1_555
H5 C1 H13 106.28(3) 1_555 1_555
H5 C1 C9 127.42(5) 1_555 1_555
H5 C1 H19 106.04(2) 1_555 1_555
H5 C1 C10 114.92(4) 1_555 1_555
H5 C1 H21 94.19(2) 1_555 1_555
H5 C1 C13 158.15(6) 1_555 1_565
H5 C1 H28 146.11(3) 1_555 1_565
H5 C1 H29 135.61(3) 1_555 1_565
H6 C1 C5 114.30(5) 1_555 1_555
H6 C1 H11 101.32(2) 1_555 1_555
H6 C1 C6 93.95(4) 1_555 1_555
H6 C1 H13 74.67(3) 1_555 1_555
H6 C1 C9 141.46(5) 1_555 1_555
H6 C1 H19 121.35(2) 1_555 1_555
H6 C1 C10 145.69(4) 1_555 1_555
H6 C1 H21 125.91(2) 1_555 1_555
H6 C1 C13 148.18(6) 1_555 1_565
H6 C1 H28 125.53(3) 1_555 1_565
H6 C1 H29 145.06(3) 1_555 1_565
C5 C1 H13 50.01(4) 1_555 1_555
C5 C1 C9 52.93(5) 1_555 1_555
C5 C1 H19 62.94(4) 1_555 1_555
C5 C1 C10 85.35(5) 1_555 1_555
C5 C1 H21 105.27(4) 1_555 1_555
C5 C1 C13 65.15(6) 1_555 1_565
C5 C1 H28 66.80(4) 1_555 1_565
C5 C1 H29 88.21(5) 1_555 1_565
H11 C1 H13 55.12(2) 1_555 1_555
H11 C1 C9 53.04(4) 1_555 1_555
H11 C1 H19 53.95(2) 1_555 1_555
H11 C1 C10 87.72(4) 1_555 1_555
H11 C1 H21 103.22(2) 1_555 1_555
H11 C1 C13 85.10(5) 1_555 1_565
H11 C1 H28 87.81(3) 1_555 1_565
H11 C1 H29 106.86(3) 1_555 1_565
C6 C1 C9 83.29(5) 1_555 1_555
C6 C1 H19 92.88(4) 1_555 1_555
C6 C1 C10 113.49(6) 1_555 1_555
C6 C1 H21 134.69(5) 1_555 1_555
C6 C1 C13 70.16(6) 1_555 1_565
C6 C1 H28 58.96(4) 1_555 1_565
C6 C1 H29 93.63(5) 1_555 1_565
H13 C1 C9 102.91(5) 1_555 1_555
H13 C1 H19 109.02(3) 1_555 1_555
H13 C1 C10 134.12(5) 1_555 1_555
H13 C1 H21 155.14(3) 1_555 1_555
H13 C1 C13 84.25(5) 1_555 1_565
H13 C1 H28 67.40(3) 1_555 1_565
H13 C1 H29 105.18(3) 1_555 1_565
C9 C1 H21 52.55(4) 1_555 1_555
C9 C1 C13 66.04(6) 1_555 1_565
C9 C1 H28 85.64(4) 1_555 1_565
C9 C1 H29 73.35(4) 1_555 1_565
H19 C1 H21 50.30(2) 1_555 1_555
H19 C1 C13 87.77(5) 1_555 1_565
H19 C1 H28 107.41(3) 1_555 1_565
H19 C1 H29 92.23(3) 1_555 1_565
C10 C1 C13 64.79(6) 1_555 1_565
C10 C1 H28 87.46(4) 1_555 1_565
C10 C1 H29 56.85(4) 1_555 1_565
H21 C1 C13 81.54(5) 1_555 1_565
H21 C1 H28 102.92(3) 1_555 1_565
H21 C1 H29 66.87(3) 1_555 1_565
N1 H1 H2 69.30(4) 1_555 1_555
N1 H1 C2 71.81(5) 1_555 1_555
N1 H1 H3 69.77(3) 1_555 1_555
N1 H1 H4 74.78(4) 1_555 1_555
N1 H1 C3 110.80(6) 1_555 1_555
N1 H1 H5 116.28(4) 1_555 1_555
N1 H1 H6 132.45(4) 1_555 1_555
N1 H1 C6 59.27(4) 1_555 1_555
N1 H1 H13 78.89(4) 1_555 1_555
N1 H1 H28 55.31(3) 1_555 1_565
N1 H1 H29 50.41(3) 1_555 1_565
C1 H1 C2 49.94(8) 1_555 1_555
C1 H1 H4 66.59(7) 1_555 1_555
C1 H1 C3 82.30(9) 1_555 1_555
C1 H1 H5 81.52(7) 1_555 1_555
C1 H1 H6 107.13(7) 1_555 1_555
C1 H1 C5 59.24(7) 1_555 1_555
C1 H1 C6 91.17(9) 1_555 1_555
C1 H1 H13 107.66(7) 1_555 1_555
C1 H1 C13 59.51(8) 1_555 1_565
C1 H1 H28 83.95(7) 1_555 1_565
C1 H1 H29 60.03(6) 1_555 1_565
H2 H1 C2 64.57(4) 1_555 1_555
H2 H1 H3 54.7983(20) 1_555 1_555
H2 H1 H4 88.283(2) 1_555 1_555
H2 H1 C3 75.14(4) 1_555 1_555
H2 H1 H5 62.536(2) 1_555 1_555
H2 H1 H6 95.906(3) 1_555 1_555
H2 H1 C5 95.89(4) 1_555 1_555
H2 H1 C6 127.72(5) 1_555 1_555
H2 H1 H13 144.729(4) 1_555 1_555
H2 H1 C13 73.88(4) 1_555 1_565
H2 H1 H28 95.663(3) 1_555 1_565
H2 H1 H29 60.775(2) 1_555 1_565
C2 H1 H5 51.32(3) 1_555 1_555
C2 H1 H6 61.29(4) 1_555 1_555
C2 H1 C5 70.71(5) 1_555 1_555
C2 H1 C6 89.97(6) 1_555 1_555
C2 H1 H13 91.72(5) 1_555 1_555
C2 H1 C13 105.87(6) 1_555 1_565
C2 H1 H28 127.10(5) 1_555 1_565
C2 H1 H29 109.96(4) 1_555 1_565
H3 H1 H5 49.1167(17) 1_555 1_555
H3 H1 H6 65.297(2) 1_555 1_555
H3 H1 C5 73.94(3) 1_555 1_555
H3 H1 C6 96.71(4) 1_555 1_555
H3 H1 H13 100.487(2) 1_555 1_555
H3 H1 C13 101.42(4) 1_555 1_565
H3 H1 H28 124.529(5) 1_555 1_565
H3 H1 H29 102.664(4) 1_555 1_565
H4 H1 C3 46.47(3) 1_555 1_555
H4 H1 H5 64.957(2) 1_555 1_555
H4 H1 H6 59.368(2) 1_555 1_555
H4 H1 C5 61.06(3) 1_555 1_555
H4 H1 C6 70.60(3) 1_555 1_555
H4 H1 H13 68.5037(19) 1_555 1_555
H4 H1 C13 110.78(4) 1_555 1_565
H4 H1 H28 123.917(5) 1_555 1_565
H4 H1 H29 122.840(4) 1_555 1_565
C3 H1 C5 106.80(5) 1_555 1_555
C3 H1 C6 113.83(6) 1_555 1_555
C3 H1 H13 103.54(4) 1_555 1_555
C3 H1 C13 141.81(7) 1_555 1_565
C3 H1 H28 165.88(5) 1_555 1_565
C3 H1 H29 135.63(4) 1_555 1_565
H5 H1 C5 122.03(4) 1_555 1_555
H5 H1 C6 134.15(4) 1_555 1_555
H5 H1 H13 123.416(3) 1_555 1_555
H5 H1 C13 136.12(4) 1_555 1_565
H5 H1 H28 157.360(5) 1_555 1_565
H5 H1 H29 122.123(4) 1_555 1_565
H6 H1 C5 118.61(4) 1_555 1_555
H6 H1 C6 111.19(4) 1_555 1_555
H6 H1 H13 94.447(2) 1_555 1_555
H6 H1 C13 166.62(5) 1_555 1_565
H6 H1 H28 168.078(5) 1_555 1_565
H6 H1 H29 155.294(5) 1_555 1_565
C5 H1 H13 50.00(3) 1_555 1_555
C5 H1 C13 55.54(4) 1_555 1_565
C5 H1 H28 62.88(3) 1_555 1_565
C5 H1 H29 74.87(3) 1_555 1_565
C6 H1 C13 70.53(5) 1_555 1_565
C6 H1 H28 63.18(3) 1_555 1_565
C6 H1 H29 91.02(3) 1_555 1_565
H13 H1 C13 89.48(4) 1_555 1_565
H13 H1 H28 77.629(2) 1_555 1_565
H13 H1 H29 109.339(3) 1_555 1_565
N1 H2 H1 65.59(4) 1_555 1_555
N1 H2 C2 71.10(5) 1_555 1_555
N1 H2 H3 80.91(4) 1_555 1_555
N1 H2 H4 64.73(3) 1_555 1_555
N1 H2 C3 104.68(6) 1_555 1_555
N1 H2 H5 128.27(5) 1_555 1_555
N1 H2 H6 104.24(4) 1_555 1_555
N1 H2 H7 117.91(4) 1_555 2_556
N1 H2 H19 46.92(3) 1_555 1_555
N1 H2 C10 58.28(4) 1_555 1_555
N1 H2 H21 82.61(4) 1_555 1_555
N1 H2 H22 63.67(3) 1_555 1_565
N1 H2 H29 55.99(3) 1_555 1_565
C1 H2 C2 51.23(8) 1_555 1_555
C1 H2 H3 71.76(7) 1_555 1_555
C1 H2 C3 76.13(9) 1_555 1_555
C1 H2 H5 99.73(7) 1_555 1_555
C1 H2 H6 71.97(7) 1_555 1_555
C1 H2 H7 145.66(8) 1_555 2_556
C1 H2 C9 57.62(7) 1_555 1_555
C1 H2 H19 65.47(6) 1_555 1_555
C1 H2 C10 89.91(9) 1_555 1_555
C1 H2 H21 112.65(8) 1_555 1_555
C1 H2 H22 96.49(7) 1_555 1_565
C1 H2 C13 53.96(8) 1_555 1_565
C1 H2 H28 50.78(6) 1_555 1_565
C1 H2 H29 77.80(7) 1_555 1_565
H1 H2 C2 66.38(4) 1_555 1_555
H1 H2 H3 91.559(3) 1_555 1_555
H1 H2 H4 58.0699(19) 1_555 1_555
H1 H2 C3 67.17(4) 1_555 1_555
H1 H2 H5 84.189(3) 1_555 1_555
H1 H2 H6 52.643(2) 1_555 1_555
H1 H2 H7 134.293(4) 1_555 2_556
H1 H2 C9 94.30(4) 1_555 1_555
H1 H2 H19 102.758(4) 1_555 1_555
H1 H2 C10 123.34(5) 1_555 1_555
H1 H2 H21 148.137(4) 1_555 1_555
H1 H2 H22 122.215(4) 1_555 1_565
H1 H2 C13 66.82(4) 1_555 1_565
H1 H2 H28 52.331(2) 1_555 1_565
H1 H2 H29 83.887(3) 1_555 1_565
C2 H2 H5 58.26(4) 1_555 1_555
C2 H2 H6 48.06(3) 1_555 1_555
C2 H2 H7 158.92(5) 1_555 2_556
C2 H2 C9 71.99(5) 1_555 1_555
C2 H2 H19 60.72(4) 1_555 1_555
C2 H2 C10 100.59(6) 1_555 1_555
C2 H2 H21 106.24(5) 1_555 1_555
C2 H2 H22 118.23(5) 1_555 1_565
C2 H2 C13 102.91(6) 1_555 1_565
C2 H2 H28 101.99(4) 1_555 1_565
C2 H2 H29 126.47(5) 1_555 1_565
H3 H2 C3 46.17(3) 1_555 1_555
H3 H2 H5 57.971(2) 1_555 1_555
H3 H2 H6 63.255(2) 1_555 1_555
H3 H2 H7 133.907(4) 1_555 2_556
H3 H2 C9 68.38(3) 1_555 1_555
H3 H2 H19 50.7131(18) 1_555 1_555
H3 H2 C10 87.05(3) 1_555 1_555
H3 H2 H21 85.001(2) 1_555 1_555
H3 H2 H22 105.761(3) 1_555 1_565
H3 H2 C13 115.46(4) 1_555 1_565
H3 H2 H28 120.853(4) 1_555 1_565
H3 H2 H29 134.487(5) 1_555 1_565
H4 H2 H5 63.6812(19) 1_555 1_555
H4 H2 H6 48.0317(15) 1_555 1_555
H4 H2 H7 167.634(3) 1_555 2_556
H4 H2 C9 70.25(3) 1_555 1_555
H4 H2 H19 62.0902(18) 1_555 1_555
H4 H2 C10 101.48(3) 1_555 1_555
H4 H2 H21 110.910(3) 1_555 1_555
H4 H2 H22 117.777(3) 1_555 1_565
H4 H2 C13 94.98(3) 1_555 1_565
H4 H2 H28 92.961(3) 1_555 1_565
H4 H2 H29 118.846(4) 1_555 1_565
C3 H2 H7 137.16(4) 1_555 2_556
C3 H2 C9 108.88(5) 1_555 1_555
C3 H2 H19 95.11(3) 1_555 1_555
C3 H2 C10 133.21(6) 1_555 1_555
C3 H2 H21 126.63(4) 1_555 1_555
C3 H2 H22 151.93(4) 1_555 1_565
C3 H2 C13 129.00(6) 1_555 1_565
C3 H2 H28 118.63(4) 1_555 1_565
C3 H2 H29 150.62(5) 1_555 1_565
H5 H2 H7 113.306(3) 1_555 2_556
H5 H2 C9 126.22(4) 1_555 1_555
H5 H2 H19 108.353(3) 1_555 1_555
H5 H2 C10 137.49(4) 1_555 1_555
H5 H2 H21 119.465(3) 1_555 1_555
H5 H2 H22 151.078(4) 1_555 1_565
H5 H2 C13 150.55(4) 1_555 1_565
H5 H2 H28 136.110(4) 1_555 1_565
H5 H2 H29 162.971(5) 1_555 1_565
H6 H2 H7 135.571(3) 1_555 2_556
H6 H2 C9 118.10(3) 1_555 1_555
H6 H2 H19 108.761(3) 1_555 1_555
H6 H2 C10 148.59(4) 1_555 1_555
H6 H2 H21 145.347(4) 1_555 1_555
H6 H2 H22 165.775(4) 1_555 1_565
H6 H2 C13 118.89(4) 1_555 1_565
H6 H2 H28 104.926(3) 1_555 1_565
H6 H2 H29 135.788(4) 1_555 1_565
H7 H2 C9 105.66(3) 2_556 1_555
H7 H2 H19 110.001(3) 2_556 1_555
H7 H2 C10 72.36(3) 2_556 1_555
H7 H2 H21 59.1337(17) 2_556 1_555
H7 H2 H22 58.3991(17) 2_556 1_565
H7 H2 C13 91.71(4) 2_556 1_565
H7 H2 H28 96.514(2) 2_556 1_565
H7 H2 H29 67.870(2) 2_556 1_565
C9 H2 H21 55.03(3) 1_555 1_555
C9 H2 H22 47.67(2) 1_555 1_565
C9 H2 C13 54.87(4) 1_555 1_565
C9 H2 H28 69.88(3) 1_555 1_565
C9 H2 H29 66.88(3) 1_555 1_565
H19 H2 H21 51.7566(18) 1_555 1_555
H19 H2 H22 57.8166(18) 1_555 1_565
H19 H2 C13 74.88(3) 1_555 1_565
H19 H2 H28 89.199(2) 1_555 1_565
H19 H2 H29 86.149(3) 1_555 1_565
C10 H2 C13 63.18(4) 1_555 1_565
C10 H2 H28 80.76(3) 1_555 1_565
C10 H2 H29 59.54(3) 1_555 1_565
H21 H2 C13 86.13(4) 1_555 1_565
H21 H2 H28 103.164(3) 1_555 1_565
H21 H2 H29 76.358(2) 1_555 1_565
H22 H2 C13 55.84(3) 1_565 1_565
H22 H2 H28 72.1099(20) 1_565 1_565
H22 H2 H29 45.0275(18) 1_565 1_565
N1 C2 H1 56.38(4) 1_555 1_555
N1 C2 H2 58.42(5) 1_555 1_555
N1 C2 H3 113.13(9) 1_555 1_555
N1 C2 H4 101.68(8) 1_555 1_555
N1 C2 C3 142.98(9) 1_555 1_555
N1 C2 H5 133.14(5) 1_555 1_555
N1 C2 H6 126.01(5) 1_555 1_555
N1 C2 C4 170.13(7) 1_555 1_555
N1 C2 H8 169.78(5) 1_555 1_555
N1 C2 H9 155.91(5) 1_555 1_555
N1 C2 H11 48.28(4) 1_555 1_555
N1 C2 H13 59.35(4) 1_555 1_555
N1 C2 H19 51.01(4) 1_555 1_555
C1 C2 H3 124.93(11) 1_555 1_555
C1 C2 H4 122.82(10) 1_555 1_555
C1 C2 C3 110.16(10) 1_555 1_555
C1 C2 H5 99.83(7) 1_555 1_555
C1 C2 H6 98.32(7) 1_555 1_555
C1 C2 C4 139.83(9) 1_555 1_555
C1 C2 H8 150.57(7) 1_555 1_555
C1 C2 H9 148.44(7) 1_555 1_555
C1 C2 C5 58.59(7) 1_555 1_555
C1 C2 H11 79.51(6) 1_555 1_555
C1 C2 H13 63.13(6) 1_555 1_555
C1 C2 C9 56.45(6) 1_555 1_555
C1 C2 H19 76.11(6) 1_555 1_555
H1 C2 H2 49.06(4) 1_555 1_555
H1 C2 H3 151.56(6) 1_555 1_555
H1 C2 H4 106.43(6) 1_555 1_555
H1 C2 C3 87.22(7) 1_555 1_555
H1 C2 H5 86.77(3) 1_555 1_555
H1 C2 H6 70.19(4) 1_555 1_555
H1 C2 C4 114.60(5) 1_555 1_555
H1 C2 H8 132.70(3) 1_555 1_555
H1 C2 H9 117.83(3) 1_555 1_555
H1 C2 C5 67.78(4) 1_555 1_555
H1 C2 H11 87.51(3) 1_555 1_555
H1 C2 H13 46.49(3) 1_555 1_555
H1 C2 C9 84.51(5) 1_555 1_555
H1 C2 H19 105.41(3) 1_555 1_555
H2 C2 H3 102.51(6) 1_555 1_555
H2 C2 H4 153.54(6) 1_555 1_555
H2 C2 C3 93.92(7) 1_555 1_555
H2 C2 H5 75.93(3) 1_555 1_555
H2 C2 H6 93.17(4) 1_555 1_555
H2 C2 C4 120.07(5) 1_555 1_555
H2 C2 H8 121.99(3) 1_555 1_555
H2 C2 H9 138.93(3) 1_555 1_555
H2 C2 C5 87.30(5) 1_555 1_555
H2 C2 H11 106.70(3) 1_555 1_555
H2 C2 H13 92.09(3) 1_555 1_555
H2 C2 C9 67.14(4) 1_555 1_555
H2 C2 H19 79.32(3) 1_555 1_555
H3 C2 H4 101.57(7) 1_555 1_555
H3 C2 C3 95.55(9) 1_555 1_555
H3 C2 H5 84.88(6) 1_555 1_555
H3 C2 H6 117.71(6) 1_555 1_555
H3 C2 C4 76.71(8) 1_555 1_555
H3 C2 H8 56.69(6) 1_555 1_555
H3 C2 H9 82.29(6) 1_555 1_555
H3 C2 C5 117.84(8) 1_555 1_555
H3 C2 H11 104.22(6) 1_555 1_555
H3 C2 H13 156.33(6) 1_555 1_555
H3 C2 C9 83.51(8) 1_555 1_555
H3 C2 H19 63.09(6) 1_555 1_555
H4 C2 C3 94.52(9) 1_555 1_555
H4 C2 H5 117.17(6) 1_555 1_555
H4 C2 H6 85.22(6) 1_555 1_555
H4 C2 C4 76.26(7) 1_555 1_555
H4 C2 H8 80.87(5) 1_555 1_555
H4 C2 H9 55.69(5) 1_555 1_555
H4 C2 C5 71.78(7) 1_555 1_555
H4 C2 H11 56.31(6) 1_555 1_555
H4 C2 H13 61.62(5) 1_555 1_555
H4 C2 C9 105.10(8) 1_555 1_555
H4 C2 H19 102.20(6) 1_555 1_555
C3 C2 H8 45.50(5) 1_555 1_555
C3 C2 H9 45.13(6) 1_555 1_555
C3 C2 C5 145.53(9) 1_555 1_555
C3 C2 H11 147.21(7) 1_555 1_555
C3 C2 H13 102.01(7) 1_555 1_555
C3 C2 C9 160.17(8) 1_555 1_555
C3 C2 H19 154.96(7) 1_555 1_555
H5 C2 H8 51.07(3) 1_555 1_555
H5 C2 H9 63.78(3) 1_555 1_555
H5 C2 C5 154.54(5) 1_555 1_555
H5 C2 H11 169.45(3) 1_555 1_555
H5 C2 H13 117.05(3) 1_555 1_555
H5 C2 C9 137.60(5) 1_555 1_555
H5 C2 H19 133.65(3) 1_555 1_555
H6 C2 H8 63.86(3) 1_555 1_555
H6 C2 H9 51.11(3) 1_555 1_555
H6 C2 C5 122.85(5) 1_555 1_555
H6 C2 H11 128.14(3) 1_555 1_555
H6 C2 H13 79.39(3) 1_555 1_555
H6 C2 C9 154.56(5) 1_555 1_555
H6 C2 H19 172.33(3) 1_555 1_555
C4 C2 C5 146.89(6) 1_555 1_555
C4 C2 H11 132.05(5) 1_555 1_555
C4 C2 H13 112.01(4) 1_555 1_555
C4 C2 C9 159.97(6) 1_555 1_555
C4 C2 H19 138.78(5) 1_555 1_555
H8 C2 C5 150.51(5) 1_555 1_555
H8 C2 H11 129.88(3) 1_555 1_555
H8 C2 H13 129.35(2) 1_555 1_555
H8 C2 C9 139.91(5) 1_555 1_555
H8 C2 H19 118.84(3) 1_555 1_555
H9 C2 C5 126.93(5) 1_555 1_555
H9 C2 H11 111.56(3) 1_555 1_555
H9 C2 H13 98.94(3) 1_555 1_555
H9 C2 C9 152.74(5) 1_555 1_555
H9 C2 H19 135.08(3) 1_555 1_555
C5 C2 H19 58.89(4) 1_555 1_555
H11 C2 H13 53.15(3) 1_555 1_555
H11 C2 C9 50.37(4) 1_555 1_555
H11 C2 H19 56.62(3) 1_555 1_555
H13 C2 C9 85.19(4) 1_555 1_555
H13 C2 H19 102.30(3) 1_555 1_555
N1 H3 H2 45.83(2) 1_555 1_555
N1 H3 C2 47.89(8) 1_555 1_555
N1 H3 H4 68.34(4) 1_555 1_555
N1 H3 C3 97.25(6) 1_555 1_555
N1 H3 H5 105.27(4) 1_555 1_555
N1 H3 H6 90.29(3) 1_555 1_555
N1 H3 C4 128.82(5) 1_555 1_555
N1 H3 H8 151.98(4) 1_555 1_555
N1 H3 H9 123.35(4) 1_555 1_555
N1 H3 H19 46.68(2) 1_555 1_555
C1 H3 H4 68.87(4) 1_555 1_555
C1 H3 C3 72.52(5) 1_555 1_555
C1 H3 H5 77.74(4) 1_555 1_555
C1 H3 H6 67.18(3) 1_555 1_555
C1 H3 C4 107.21(6) 1_555 1_555
C1 H3 H8 129.39(5) 1_555 1_555
C1 H3 H9 109.93(4) 1_555 1_555
C1 H3 H11 60.80(3) 1_555 1_555
C1 H3 C9 52.36(4) 1_555 1_555
C1 H3 H19 71.38(3) 1_555 1_555
H1 H3 H4 58.0447(20) 1_555 1_555
H1 H3 C3 55.95(3) 1_555 1_555
H1 H3 H5 65.750(2) 1_555 1_555
H1 H3 H6 49.8448(18) 1_555 1_555
H1 H3 C4 89.81(3) 1_555 1_555
H1 H3 H8 112.532(4) 1_555 1_555
H1 H3 H9 92.276(3) 1_555 1_555
H1 H3 H11 64.8132(19) 1_555 1_555
H1 H3 C9 68.59(2) 1_555 1_555
H1 H3 H19 87.742(3) 1_555 1_555
H2 H3 C2 52.31(7) 1_555 1_555
H2 H3 H4 91.365(2) 1_555 1_555
H2 H3 C3 71.56(4) 1_555 1_555
H2 H3 H5 65.763(2) 1_555 1_555
H2 H3 H6 70.077(2) 1_555 1_555
H2 H3 C4 105.96(4) 1_555 1_555
H2 H3 H8 122.372(5) 1_555 1_555
H2 H3 H9 117.171(4) 1_555 1_555
H2 H3 H11 84.154(2) 1_555 1_555
H2 H3 C9 61.37(3) 1_555 1_555
H2 H3 H19 77.395(2) 1_555 1_555
C2 H3 C3 52.29(8) 1_555 1_555
C2 H3 H5 69.92(7) 1_555 1_555
C2 H3 C4 80.93(9) 1_555 1_555
C2 H3 H8 104.10(8) 1_555 1_555
C2 H3 H9 78.30(7) 1_555 1_555
C2 H3 H11 56.33(7) 1_555 1_555
C2 H3 C9 75.50(9) 1_555 1_555
C2 H3 H19 93.64(8) 1_555 1_555
H4 H3 C3 65.13(4) 1_555 1_555
H4 H3 H5 90.260(3) 1_555 1_555
H4 H3 H6 56.669(2) 1_555 1_555
H4 H3 C4 72.02(4) 1_555 1_555
H4 H3 H8 89.128(3) 1_555 1_555
H4 H3 H9 57.598(2) 1_555 1_555
H4 H3 C9 87.58(4) 1_555 1_555
H4 H3 H19 97.853(3) 1_555 1_555
C3 H3 H8 56.87(3) 1_555 1_555
C3 H3 H9 46.50(3) 1_555 1_555
C3 H3 H11 104.53(4) 1_555 1_555
C3 H3 C9 124.54(6) 1_555 1_555
C3 H3 H19 143.69(5) 1_555 1_555
H5 H3 H8 56.6096(20) 1_555 1_555
H5 H3 H9 61.9579(18) 1_555 1_555
H5 H3 H11 126.007(4) 1_555 1_555
H5 H3 C9 127.00(4) 1_555 1_555
H5 H3 H19 142.453(4) 1_555 1_555
H6 H3 H8 62.7326(20) 1_555 1_555
H6 H3 H9 47.0942(17) 1_555 1_555
H6 H3 H11 95.388(3) 1_555 1_555
H6 H3 C9 118.02(3) 1_555 1_555
H6 H3 H19 136.956(4) 1_555 1_555
C4 H3 H11 116.55(4) 1_555 1_555
C4 H3 C9 156.23(6) 1_555 1_555
C4 H3 H19 169.22(5) 1_555 1_555
H8 H3 H11 129.755(4) 1_555 1_555
H8 H3 C9 175.10(4) 1_555 1_555
H8 H3 H19 159.048(4) 1_555 1_555
H9 H3 H11 99.874(3) 1_555 1_555
H9 H3 C9 145.06(4) 1_555 1_555
H9 H3 H19 149.670(4) 1_555 1_555
H11 H3 C9 45.92(2) 1_555 1_555
H11 H3 H19 53.1035(15) 1_555 1_555
N1 H4 H1 46.08(2) 1_555 1_555
N1 H4 C2 56.51(8) 1_555 1_555
N1 H4 H3 78.84(4) 1_555 1_555
N1 H4 C3 102.55(6) 1_555 1_555
N1 H4 H5 96.96(3) 1_555 1_555
N1 H4 H6 105.16(4) 1_555 1_555
N1 H4 C4 136.47(6) 1_555 1_555
N1 H4 H8 134.81(4) 1_555 1_555
N1 H4 H9 159.62(4) 1_555 1_555
N1 H4 H11 46.61(3) 1_555 1_555
N1 H4 C6 49.69(4) 1_555 1_555
N1 H4 H13 59.39(3) 1_555 1_555
N1 H4 H18 99.25(4) 1_555 1_555
C1 H4 H3 69.36(4) 1_555 1_555
C1 H4 C3 72.78(5) 1_555 1_555
C1 H4 H5 67.98(3) 1_555 1_555
C1 H4 H6 76.71(3) 1_555 1_555
C1 H4 C4 107.61(6) 1_555 1_555
C1 H4 H8 111.67(4) 1_555 1_555
C1 H4 H9 129.76(5) 1_555 1_555
C1 H4 C5 57.18(4) 1_555 1_555
C1 H4 H11 76.30(3) 1_555 1_555
C1 H4 C6 65.73(4) 1_555 1_555
C1 H4 H13 64.76(3) 1_555 1_555
C1 H4 H18 122.94(4) 1_555 1_555
C1 H4 H19 59.17(3) 1_555 1_555
H1 H4 C2 49.43(6) 1_555 1_555
H1 H4 H3 88.160(3) 1_555 1_555
H1 H4 C3 65.69(4) 1_555 1_555
H1 H4 H5 65.0539(20) 1_555 1_555
H1 H4 H6 60.042(2) 1_555 1_555
H1 H4 C4 100.33(3) 1_555 1_555
H1 H4 H8 112.256(4) 1_555 1_555
H1 H4 H9 116.840(5) 1_555 1_555
H1 H4 C5 64.36(3) 1_555 1_555
H1 H4 H11 85.776(3) 1_555 1_555
H1 H4 C6 58.71(3) 1_555 1_555
H1 H4 H13 49.5235(16) 1_555 1_555
H1 H4 H18 114.099(3) 1_555 1_555
H1 H4 H19 82.964(2) 1_555 1_555
H2 H4 H3 54.8221(19) 1_555 1_555
H2 H4 C3 59.53(3) 1_555 1_555
H2 H4 H5 53.1357(17) 1_555 1_555
H2 H4 H6 69.5283(19) 1_555 1_555
H2 H4 C4 92.57(3) 1_555 1_555
H2 H4 H8 94.518(3) 1_555 1_555
H2 H4 H9 115.975(4) 1_555 1_555
H2 H4 C5 72.94(3) 1_555 1_555
H2 H4 H11 90.203(3) 1_555 1_555
H2 H4 C6 83.10(3) 1_555 1_555
H2 H4 H13 80.479(2) 1_555 1_555
H2 H4 H18 140.362(3) 1_555 1_555
H2 H4 H19 59.6186(17) 1_555 1_555
C2 H4 C3 52.59(8) 1_555 1_555
C2 H4 H6 69.30(7) 1_555 1_555
C2 H4 C4 80.99(9) 1_555 1_555
C2 H4 H8 79.33(7) 1_555 1_555
C2 H4 H9 104.83(8) 1_555 1_555
C2 H4 C5 86.06(9) 1_555 1_555
C2 H4 H11 100.10(8) 1_555 1_555
C2 H4 C6 99.86(10) 1_555 1_555
C2 H4 H13 97.53(8) 1_555 1_555
C2 H4 H18 155.71(9) 1_555 1_555
C2 H4 H19 57.88(7) 1_555 1_555
H3 H4 C3 65.43(4) 1_555 1_555
H3 H4 H5 56.084(2) 1_555 1_555
H3 H4 H6 89.653(3) 1_555 1_555
H3 H4 C4 72.38(4) 1_555 1_555
H3 H4 H8 59.039(2) 1_555 1_555
H3 H4 H9 90.815(3) 1_555 1_555
H3 H4 C5 102.61(5) 1_555 1_555
H3 H4 H11 103.792(3) 1_555 1_555
H3 H4 C6 128.53(5) 1_555 1_555
H3 H4 H13 133.939(3) 1_555 1_555
H3 H4 H18 147.498(4) 1_555 1_555
H3 H4 H19 50.0838(17) 1_555 1_555
C3 H4 H8 47.29(3) 1_555 1_555
C3 H4 H9 57.07(3) 1_555 1_555
C3 H4 C5 128.87(7) 1_555 1_555
C3 H4 H11 149.07(5) 1_555 1_555
C3 H4 C6 120.46(6) 1_555 1_555
C3 H4 H13 103.46(5) 1_555 1_555
C3 H4 H18 144.30(5) 1_555 1_555
C3 H4 H19 108.30(4) 1_555 1_555
H5 H4 H8 47.2511(17) 1_555 1_555
H5 H4 H9 62.8398(19) 1_555 1_555
H5 H4 C5 125.13(4) 1_555 1_555
H5 H4 H11 143.285(4) 1_555 1_555
H5 H4 C6 122.68(4) 1_555 1_555
H5 H4 H13 107.681(3) 1_555 1_555
H5 H4 H18 154.032(4) 1_555 1_555
H5 H4 H19 98.730(3) 1_555 1_555
H6 H4 H8 62.3034(20) 1_555 1_555
H6 H4 H9 56.8016(20) 1_555 1_555
H6 H4 C5 122.43(4) 1_555 1_555
H6 H4 H11 143.055(4) 1_555 1_555
H6 H4 C6 102.99(4) 1_555 1_555
H6 H4 H13 83.879(2) 1_555 1_555
H6 H4 H18 121.567(4) 1_555 1_555
H6 H4 H19 127.140(4) 1_555 1_555
C4 H4 C5 164.36(6) 1_555 1_555
C4 H4 H11 172.56(5) 1_555 1_555
C4 H4 C6 145.04(6) 1_555 1_555
C4 H4 H13 125.40(4) 1_555 1_555
C4 H4 H18 122.46(4) 1_555 1_555
C4 H4 H19 122.36(4) 1_555 1_555
H8 H4 C5 161.64(4) 1_555 1_555
H8 H4 H11 153.020(4) 1_555 1_555
H8 H4 C6 164.75(4) 1_555 1_555
H8 H4 H13 145.080(4) 1_555 1_555
H8 H4 H18 124.821(3) 1_555 1_555
H8 H4 H19 106.774(3) 1_555 1_555
H9 H4 C5 166.57(5) 1_555 1_555
H9 H4 H11 153.744(4) 1_555 1_555
H9 H4 C6 137.73(4) 1_555 1_555
H9 H4 H13 121.646(4) 1_555 1_555
H9 H4 H18 98.835(3) 1_555 1_555
H9 H4 H19 137.173(4) 1_555 1_555
C5 H4 H13 47.71(3) 1_555 1_555
C5 H4 H18 69.76(3) 1_555 1_555
C5 H4 H19 55.46(3) 1_555 1_555
H11 H4 H13 61.8990(18) 1_555 1_555
H11 H4 H18 57.5683(16) 1_555 1_555
H11 H4 H19 53.7727(16) 1_555 1_555
C6 H4 H18 57.73(3) 1_555 1_555
C6 H4 H19 85.08(3) 1_555 1_555
H13 H4 H18 64.7150(18) 1_555 1_555
H13 H4 H19 100.349(3) 1_555 1_555
H18 H4 H19 106.998(3) 1_555 1_555
C1 C3 H3 59.94(4) 1_555 1_555
C1 C3 H4 59.76(5) 1_555 1_555
C1 C3 H5 103.93(8) 1_555 1_555
C1 C3 H6 102.69(8) 1_555 1_555
C1 C3 C4 155.49(9) 1_555 1_555
C1 C3 H7 177.16(6) 1_555 1_555
C1 C3 H8 137.17(6) 1_555 1_555
C1 C3 H9 136.44(6) 1_555 1_555
H1 C3 C2 53.50(6) 1_555 1_555
H1 C3 H3 82.69(3) 1_555 1_555
H1 C3 H4 67.84(3) 1_555 1_555
H1 C3 H5 106.84(5) 1_555 1_555
H1 C3 H6 78.96(5) 1_555 1_555
H1 C3 C4 160.89(7) 1_555 1_555
H1 C3 H7 157.53(3) 1_555 1_555
H1 C3 H8 158.89(3) 1_555 1_555
H1 C3 H9 135.22(3) 1_555 1_555
H2 C3 C2 48.99(6) 1_555 1_555
H2 C3 H3 62.27(3) 1_555 1_555
H2 C3 H4 79.64(3) 1_555 1_555
H2 C3 H5 81.17(5) 1_555 1_555
H2 C3 H6 110.13(5) 1_555 1_555
H2 C3 C4 156.34(7) 1_555 1_555
H2 C3 H7 158.75(3) 1_555 1_555
H2 C3 H8 131.83(3) 1_555 1_555
H2 C3 H9 154.63(3) 1_555 1_555
C2 C3 H5 121.43(10) 1_555 1_555
C2 C3 H6 122.95(10) 1_555 1_555
C2 C3 C4 120.89(10) 1_555 1_555
C2 C3 H7 142.63(7) 1_555 1_555
C2 C3 H8 105.42(7) 1_555 1_555
C2 C3 H9 105.84(7) 1_555 1_555
H3 C3 H4 49.44(3) 1_555 1_555
H3 C3 H5 103.74(5) 1_555 1_555
H3 C3 H6 153.85(5) 1_555 1_555
H3 C3 C4 98.26(7) 1_555 1_555
H3 C3 H7 117.92(3) 1_555 1_555
H3 C3 H8 77.24(3) 1_555 1_555
H3 C3 H9 94.83(3) 1_555 1_555
H4 C3 H5 152.41(6) 1_555 1_555
H4 C3 H6 105.77(5) 1_555 1_555
H4 C3 C4 98.18(7) 1_555 1_555
H4 C3 H7 117.50(3) 1_555 1_555
H4 C3 H8 93.77(3) 1_555 1_555
H4 C3 H9 76.78(3) 1_555 1_555
H5 C3 H6 99.34(7) 1_555 1_555
H5 C3 C4 91.55(9) 1_555 1_555
H5 C3 H7 78.25(5) 1_555 1_555
H5 C3 H8 84.47(6) 1_555 1_555
H5 C3 H9 117.04(6) 1_555 1_555
H6 C3 C4 93.22(9) 1_555 1_555
H6 C3 H7 78.62(5) 1_555 1_555
H6 C3 H8 117.50(5) 1_555 1_555
H6 C3 H9 85.40(5) 1_555 1_555
C1 H5 H3 48.86(2) 1_555 1_555
C1 H5 H4 45.41(2) 1_555 1_555
C1 H5 C3 55.52(8) 1_555 1_555
C1 H5 H6 73.10(3) 1_555 1_555
C1 H5 C4 107.71(6) 1_555 1_555
C1 H5 H7 131.34(4) 1_555 1_555
C1 H5 H8 111.53(4) 1_555 1_555
C1 H5 H9 98.16(3) 1_555 1_555
C1 H5 H29 154.56(4) 1_555 2_556
C1 H5 H33 108.73(3) 1_555 2_556
H1 H5 H3 65.1328(20) 1_555 1_555
H1 H5 H4 49.9888(17) 1_555 1_555
H1 H5 C3 52.71(7) 1_555 1_555
H1 H5 H6 57.149(2) 1_555 1_555
H1 H5 C4 106.99(4) 1_555 1_555
H1 H5 H7 124.336(5) 1_555 1_555
H1 H5 H8 119.537(5) 1_555 1_555
H1 H5 H9 96.097(4) 1_555 1_555
H1 H5 H29 153.519(4) 1_555 2_556
H1 H5 H33 101.096(3) 1_555 2_556
H2 H5 C2 45.82(3) 1_555 1_555
H2 H5 H3 56.2664(20) 1_555 1_555
H2 H5 H4 63.1831(19) 1_555 1_555
H2 H5 C3 74.97(7) 1_555 1_555
H2 H5 H6 90.260(3) 1_555 1_555
H2 H5 C4 125.07(5) 1_555 1_555
H2 H5 H7 150.354(5) 1_555 1_555
H2 H5 H8 122.327(5) 1_555 1_555
H2 H5 H9 116.496(4) 1_555 1_555
H2 H5 H29 134.937(4) 1_555 2_556
H2 H5 H33 94.356(3) 1_555 2_556
C2 H5 H6 69.45(4) 1_555 1_555
C2 H5 C4 79.25(6) 1_555 1_555
C2 H5 H7 105.04(4) 1_555 1_555
C2 H5 H8 81.23(4) 1_555 1_555
C2 H5 H9 71.12(3) 1_555 1_555
C2 H5 H29 160.56(5) 1_555 2_556
C2 H5 H33 139.09(5) 1_555 2_556
H3 H5 C3 50.95(6) 1_555 1_555
H3 H5 H6 90.268(3) 1_555 1_555
H3 H5 C4 74.41(4) 1_555 1_555
H3 H5 H7 100.277(3) 1_555 1_555
H3 H5 H8 66.061(2) 1_555 1_555
H3 H5 H9 70.4014(19) 1_555 1_555
H3 H5 H29 135.365(4) 1_555 2_556
H3 H5 H33 145.646(5) 1_555 2_556
H4 H5 H6 56.620(2) 1_555 1_555
H4 H5 C4 62.35(4) 1_555 1_555
H4 H5 H7 87.230(2) 1_555 1_555
H4 H5 H8 69.605(2) 1_555 1_555
H4 H5 H9 53.3125(17) 1_555 1_555
H4 H5 H29 156.463(4) 1_555 2_556
H4 H5 H33 150.980(4) 1_555 2_556
C3 H5 C4 54.44(8) 1_555 1_555
C3 H5 H7 75.85(7) 1_555 1_555
C3 H5 H8 69.31(7) 1_555 1_555
C3 H5 H29 149.86(8) 1_555 2_556
C3 H5 H33 145.25(8) 1_555 2_556
H6 H5 C4 65.58(4) 1_555 1_555
H6 H5 H7 70.372(3) 1_555 1_555
H6 H5 H8 90.137(3) 1_555 1_555
H6 H5 H9 56.2013(20) 1_555 1_555
H6 H5 H29 126.191(3) 1_555 2_556
H6 H5 H33 108.913(3) 1_555 2_556
C4 H5 H29 96.38(4) 1_555 2_556
C4 H5 H33 139.21(5) 1_555 2_556
H7 H5 H29 74.014(2) 1_555 2_556
H7 H5 H33 112.795(3) 1_555 2_556
H8 H5 H29 86.859(3) 1_555 2_556
H8 H5 H33 138.984(4) 1_555 2_556
H9 H5 H29 106.550(3) 1_555 2_556
H9 H5 H33 143.948(3) 1_555 2_556
H29 H5 H33 52.4264(17) 2_556 2_556
C1 H6 H3 45.81(2) 1_555 1_555
C1 H6 H4 48.99(2) 1_555 1_555
C1 H6 C3 56.76(8) 1_555 1_555
C1 H6 H5 74.97(4) 1_555 1_555
C1 H6 C4 108.25(6) 1_555 1_555
C1 H6 H7 132.56(4) 1_555 1_555
C1 H6 H8 99.30(3) 1_555 1_555
C1 H6 H9 111.60(4) 1_555 1_555
H1 H6 C2 48.51(3) 1_555 1_555
H1 H6 H3 64.858(2) 1_555 1_555
H1 H6 H4 60.589(2) 1_555 1_555
H1 H6 C3 76.18(7) 1_555 1_555
H1 H6 H5 89.306(3) 1_555 1_555
H1 H6 C4 127.18(5) 1_555 1_555
H1 H6 H7 152.016(6) 1_555 1_555
H1 H6 H8 118.585(5) 1_555 1_555
H1 H6 H9 125.755(5) 1_555 1_555
H2 H6 H3 46.6675(16) 1_555 1_555
H2 H6 H4 62.4400(18) 1_555 1_555
H2 H6 C3 51.13(6) 1_555 1_555
H2 H6 H5 58.029(2) 1_555 1_555
H2 H6 C4 104.71(4) 1_555 1_555
H2 H6 H7 123.748(4) 1_555 1_555
H2 H6 H8 94.594(3) 1_555 1_555
H2 H6 H9 116.857(4) 1_555 1_555
C2 H6 H5 69.20(4) 1_555 1_555
C2 H6 C4 78.84(6) 1_555 1_555
C2 H6 H7 104.83(4) 1_555 1_555
C2 H6 H8 71.01(3) 1_555 1_555
C2 H6 H9 81.10(4) 1_555 1_555
H3 H6 H5 56.133(2) 1_555 1_555
H3 H6 C4 62.45(4) 1_555 1_555
H3 H6 H7 87.575(3) 1_555 1_555
H3 H6 H8 53.7790(18) 1_555 1_555
H3 H6 H9 70.190(2) 1_555 1_555
H4 H6 C3 49.70(6) 1_555 1_555
H4 H6 H5 89.802(3) 1_555 1_555
H4 H6 C4 73.60(4) 1_555 1_555
H4 H6 H7 99.328(3) 1_555 1_555
H4 H6 H8 69.558(2) 1_555 1_555
H4 H6 H9 65.170(2) 1_555 1_555
C3 H6 C4 53.68(8) 1_555 1_555
C3 H6 H7 75.87(7) 1_555 1_555
C3 H6 H9 68.76(7) 1_555 1_555
H5 H6 C4 64.53(4) 1_555 1_555
H5 H6 H7 70.178(2) 1_555 1_555
H5 H6 H8 56.008(2) 1_555 1_555
H5 H6 H9 89.883(2) 1_555 1_555
C2 C4 H5 56.60(4) 1_555 1_555
C2 C4 H6 56.62(4) 1_555 1_555
C2 C4 H7 155.89(8) 1_555 1_555
C2 C4 H8 99.66(8) 1_555 1_555
C2 C4 H9 98.94(8) 1_555 1_555
H3 C4 C3 46.34(5) 1_555 1_555
H3 C4 H5 61.73(3) 1_555 1_555
H3 C4 H6 77.52(3) 1_555 1_555
H3 C4 H7 160.35(5) 1_555 1_555
H3 C4 H8 77.37(6) 1_555 1_555
H3 C4 H9 103.46(5) 1_555 1_555
H4 C4 C3 46.32(6) 1_555 1_555
H4 C4 H5 77.96(3) 1_555 1_555
H4 C4 H6 62.18(3) 1_555 1_555
H4 C4 H7 158.96(5) 1_555 1_555
H4 C4 H8 103.19(6) 1_555 1_555
H4 C4 H9 76.20(5) 1_555 1_555
C3 C4 H7 126.46(10) 1_555 1_555
C3 C4 H8 118.27(10) 1_555 1_555
C3 C4 H9 115.86(10) 1_555 1_555
H5 C4 H6 49.89(4) 1_555 1_555
H5 C4 H7 102.41(6) 1_555 1_555
H5 C4 H8 104.42(6) 1_555 1_555
H5 C4 H9 149.30(6) 1_555 1_555
H6 C4 H7 101.63(6) 1_555 1_555
H6 C4 H8 150.89(6) 1_555 1_555
H6 C4 H9 102.55(6) 1_555 1_555
H7 C4 H8 97.11(7) 1_555 1_555
H7 C4 H9 95.92(7) 1_555 1_555
H8 C4 H9 97.40(7) 1_555 1_555
H2 H7 C3 120.63(4) 2_546 1_555
H2 H7 H5 97.785(3) 2_546 1_555
H2 H7 H6 135.433(4) 2_546 1_555
H2 H7 C4 118.60(8) 2_546 1_555
H2 H7 H8 82.388(2) 2_546 1_555
H2 H7 H9 136.311(4) 2_546 1_555
H2 H7 H21 48.2992(15) 2_546 2_546
H2 H7 H22 62.4968(17) 2_546 2_556
H2 H7 H29 47.5868(15) 2_546 2_556
C3 H7 H8 65.98(4) 1_555 1_555
C3 H7 H9 65.59(4) 1_555 1_555
C3 H7 H21 138.62(4) 1_555 2_546
C3 H7 H22 105.72(4) 1_555 2_556
C3 H7 H29 83.00(3) 1_555 2_556
H5 H7 C4 51.14(6) 1_555 1_555
H5 H7 H8 70.727(2) 1_555 1_555
H5 H7 H9 90.336(2) 1_555 1_555
H5 H7 H21 115.042(3) 1_555 2_546
H5 H7 H22 84.510(2) 1_555 2_556
H5 H7 H29 57.1011(18) 1_555 2_556
H6 H7 C4 51.87(6) 1_555 1_555
H6 H7 H8 90.468(3) 1_555 1_555
H6 H7 H9 70.685(3) 1_555 1_555
H6 H7 H21 126.370(4) 1_555 2_546
H6 H7 H22 94.345(3) 1_555 2_556
H6 H7 H29 89.026(2) 1_555 2_556
C4 H7 H21 162.90(8) 1_555 2_546
C4 H7 H22 135.62(8) 1_555 2_556
C4 H7 H29 101.84(7) 1_555 2_556
H8 H7 H9 59.9855(19) 1_555 1_555
H8 H7 H21 130.380(4) 1_555 2_546
H8 H7 H22 133.742(5) 1_555 2_556
H8 H7 H29 91.501(3) 1_555 2_556
H9 H7 H21 154.281(4) 1_555 2_546
H9 H7 H22 161.147(5) 1_555 2_556
H9 H7 H29 143.671(4) 1_555 2_556
H21 H7 H29 61.4314(17) 2_546 2_556
C2 H8 H5 47.70(2) 1_555 1_555
C2 H8 H6 45.14(2) 1_555 1_555
C2 H8 C4 60.25(8) 1_555 1_555
C2 H8 H7 100.76(4) 1_555 1_555
C2 H8 H9 74.63(4) 1_555 1_555
C2 H8 H32 134.64(3) 1_555 1_555
C2 H8 H34 93.96(3) 1_555 1_555
H3 H8 C3 45.90(3) 1_555 1_555
H3 H8 H5 57.3295(20) 1_555 1_555
H3 H8 H6 63.488(2) 1_555 1_555
H3 H8 C4 79.39(7) 1_555 1_555
H3 H8 H7 119.033(3) 1_555 1_555
H3 H8 H9 90.074(3) 1_555 1_555
H3 H8 H32 128.524(5) 1_555 1_555
H3 H8 H34 80.152(3) 1_555 1_555
H4 H8 H5 63.144(2) 1_555 1_555
H4 H8 H6 48.1383(17) 1_555 1_555
H4 H8 C4 57.07(7) 1_555 1_555
H4 H8 H7 98.987(3) 1_555 1_555
H4 H8 H9 58.246(2) 1_555 1_555
H4 H8 H32 116.947(5) 1_555 1_555
H4 H8 H34 85.990(3) 1_555 1_555
C3 H8 H7 73.24(4) 1_555 1_555
C3 H8 H9 68.67(4) 1_555 1_555
C3 H8 H32 149.67(5) 1_555 1_555
C3 H8 H34 122.74(4) 1_555 1_555
H5 H8 C4 50.19(6) 1_555 1_555
H5 H8 H7 69.897(2) 1_555 1_555
H5 H8 H9 89.924(2) 1_555 1_555
H5 H8 H32 170.172(5) 1_555 1_555
H5 H8 H34 136.580(4) 1_555 1_555
H6 H8 H7 55.670(2) 1_555 1_555
H6 H8 H9 56.068(2) 1_555 1_555
H6 H8 H32 138.107(5) 1_555 1_555
H6 H8 H34 133.843(4) 1_555 1_555
C4 H8 H32 120.78(8) 1_555 1_555
C4 H8 H34 135.30(9) 1_555 1_555
H7 H8 H9 60.0587(19) 1_555 1_555
H7 H8 H32 100.772(3) 1_555 1_555
H7 H8 H34 149.453(5) 1_555 1_555
H9 H8 H32 82.467(3) 1_555 1_555
H9 H8 H34 99.236(3) 1_555 1_555
H32 H8 H34 51.4990(18) 1_555 1_555
C2 H9 H5 45.09(2) 1_555 1_555
C2 H9 H6 47.79(2) 1_555 1_555
C2 H9 C4 60.48(8) 1_555 1_555
C2 H9 H7 100.74(4) 1_555 1_555
C2 H9 H8 74.68(3) 1_555 1_555
C2 H9 H14 133.14(4) 1_555 2_646
H3 H9 H5 47.6408(15) 1_555 1_555
H3 H9 H6 62.7158(20) 1_555 1_555
H3 H9 C4 56.54(7) 1_555 1_555
H3 H9 H7 98.623(3) 1_555 1_555
H3 H9 H8 58.391(2) 1_555 1_555
H3 H9 H14 135.232(3) 1_555 2_646
H4 H9 C3 46.15(3) 1_555 1_555
H4 H9 H5 63.8477(19) 1_555 1_555
H4 H9 H6 58.029(2) 1_555 1_555
H4 H9 C4 79.94(7) 1_555 1_555
H4 H9 H7 119.462(3) 1_555 1_555
H4 H9 H8 89.972(3) 1_555 1_555
H4 H9 H14 113.711(3) 1_555 2_646
C3 H9 H7 73.51(4) 1_555 1_555
C3 H9 H8 69.33(4) 1_555 1_555
C3 H9 H14 154.19(5) 1_555 2_646
H5 H9 H7 55.701(2) 1_555 1_555
H5 H9 H8 56.1410(20) 1_555 1_555
H5 H9 H14 170.064(4) 1_555 2_646
H6 H9 C4 51.28(6) 1_555 1_555
H6 H9 H7 69.936(3) 1_555 1_555
H6 H9 H8 90.057(3) 1_555 1_555
H6 H9 H14 136.210(4) 1_555 2_646
C4 H9 H14 166.30(9) 1_555 2_646
H7 H9 H8 59.9558(19) 1_555 1_555
H7 H9 H14 125.184(3) 1_555 2_646
H8 H9 H14 133.704(3) 1_555 2_646
N1 C5 H1 47.79(6) 1_555 1_555
N1 C5 C2 58.01(7) 1_555 1_555
N1 C5 H4 80.15(7) 1_555 1_555
N1 C5 H10 113.10(10) 1_555 1_565
N1 C5 H11 115.35(11) 1_555 1_555
N1 C5 C6 115.05(12) 1_555 1_555
N1 C5 H12 105.37(8) 1_555 1_565
N1 C5 H13 96.52(8) 1_555 1_555
N1 C5 C7 144.22(10) 1_555 1_555
N1 C5 H15 163.22(8) 1_555 1_555
N1 C5 H19 53.93(6) 1_555 1_555
N1 C5 H20 57.89(6) 1_555 1_555
N1 C5 H28 50.32(6) 1_555 1_565
N1 C5 C14 54.07(7) 1_555 1_565
N1 C5 H30 74.71(7) 1_555 1_565
C1 C5 H4 53.22(4) 1_555 1_555
C1 C5 H10 143.90(8) 1_555 1_565
C1 C5 H11 100.93(8) 1_555 1_555
C1 C5 C6 95.44(9) 1_555 1_555
C1 C5 H12 97.81(5) 1_555 1_565
C1 C5 H13 71.00(5) 1_555 1_555
C1 C5 C7 118.24(6) 1_555 1_555
C1 C5 H15 139.53(5) 1_555 1_555
C1 C5 C9 62.48(5) 1_555 1_555
C1 C5 H19 64.30(4) 1_555 1_555
C1 C5 H20 84.27(4) 1_555 1_555
C1 C5 C13 50.24(5) 1_555 1_565
C1 C5 H28 59.00(4) 1_555 1_565
C1 C5 C14 80.76(5) 1_555 1_565
C1 C5 H30 99.65(4) 1_555 1_565
H1 C5 H4 54.58(3) 1_555 1_555
H1 C5 H10 147.85(5) 1_555 1_565
H1 C5 H11 107.06(6) 1_555 1_555
H1 C5 C6 73.85(7) 1_555 1_555
H1 C5 H12 77.90(3) 1_555 1_565
H1 C5 H13 50.08(3) 1_555 1_555
H1 C5 C7 98.13(4) 1_555 1_555
H1 C5 H15 119.51(3) 1_555 1_555
H1 C5 C9 83.73(5) 1_555 1_555
H1 C5 H19 85.49(3) 1_555 1_555
H1 C5 H20 104.57(3) 1_555 1_555
H1 C5 C13 53.88(4) 1_555 1_565
H1 C5 H28 52.67(3) 1_555 1_565
H1 C5 C14 85.36(4) 1_555 1_565
H1 C5 H30 99.77(3) 1_555 1_565
C2 C5 H10 160.11(9) 1_555 1_565
C2 C5 H11 68.47(8) 1_555 1_555
C2 C5 C6 98.53(9) 1_555 1_555
C2 C5 H12 113.50(5) 1_555 1_565
C2 C5 H13 71.92(5) 1_555 1_555
C2 C5 C7 106.32(6) 1_555 1_555
C2 C5 H15 122.34(5) 1_555 1_555
C2 C5 C9 68.31(6) 1_555 1_555
C2 C5 H19 57.41(4) 1_555 1_555
C2 C5 H20 91.07(4) 1_555 1_555
C2 C5 C13 82.82(5) 1_555 1_565
C2 C5 H28 91.06(4) 1_555 1_565
C2 C5 C14 111.74(6) 1_555 1_565
C2 C5 H30 131.82(4) 1_555 1_565
H4 C5 H10 157.29(5) 1_555 1_565
H4 C5 H11 52.53(6) 1_555 1_555
H4 C5 C6 88.35(7) 1_555 1_555
H4 C5 H12 109.41(3) 1_555 1_565
H4 C5 H13 64.93(3) 1_555 1_555
H4 C5 C7 87.58(4) 1_555 1_555
H4 C5 H15 101.05(3) 1_555 1_555
H4 C5 C9 85.09(5) 1_555 1_555
H4 C5 H19 69.32(3) 1_555 1_555
H4 C5 H20 105.60(3) 1_555 1_555
H4 C5 C13 103.40(5) 1_555 1_565
H4 C5 H28 107.22(3) 1_555 1_565
H4 C5 C14 133.60(5) 1_555 1_565
H4 C5 H30 152.79(3) 1_555 1_565
H10 C5 H11 104.83(7) 1_565 1_555
H10 C5 C6 101.34(11) 1_565 1_555
H10 C5 H12 85.56(6) 1_565 1_565
H10 C5 H13 127.96(6) 1_565 1_555
H10 C5 C7 90.56(8) 1_565 1_555
H10 C5 H15 71.76(5) 1_565 1_555
H10 C5 C9 93.29(9) 1_565 1_555
H10 C5 H19 102.74(5) 1_565 1_555
H10 C5 H20 70.08(6) 1_565 1_555
H10 C5 C13 96.11(8) 1_565 1_565
H10 C5 H28 95.22(5) 1_565 1_565
H10 C5 C14 64.45(7) 1_565 1_565
H10 C5 H30 48.20(5) 1_565 1_565
H11 C5 C6 105.74(11) 1_555 1_555
H11 C5 H12 128.51(6) 1_555 1_565
H11 C5 H13 98.94(6) 1_555 1_555
H11 C5 C7 81.28(8) 1_555 1_555
H11 C5 H15 77.10(6) 1_555 1_555
H11 C5 C9 88.28(9) 1_555 1_555
H11 C5 H19 68.23(6) 1_555 1_555
H11 C5 H20 92.05(6) 1_555 1_555
H11 C5 C13 146.18(9) 1_555 1_565
H11 C5 H28 159.42(6) 1_555 1_565
H11 C5 C14 150.69(9) 1_555 1_565
H11 C5 H30 150.61(6) 1_555 1_565
C6 C5 H15 48.63(6) 1_555 1_555
C6 C5 C9 156.17(11) 1_555 1_555
C6 C5 H19 155.92(8) 1_555 1_555
C6 C5 H20 161.89(9) 1_555 1_555
C6 C5 C13 95.58(9) 1_555 1_565
C6 C5 H28 74.16(7) 1_555 1_565
C6 C5 C14 103.20(9) 1_555 1_565
C6 C5 H30 92.90(7) 1_555 1_565
H12 C5 C7 47.80(4) 1_565 1_555
H12 C5 H15 58.26(3) 1_565 1_555
H12 C5 C9 142.27(6) 1_565 1_555
H12 C5 H19 159.28(3) 1_565 1_555
H12 C5 H20 137.47(4) 1_565 1_555
H12 C5 C13 78.67(5) 1_565 1_565
H12 C5 H28 56.73(3) 1_565 1_565
H12 C5 C14 79.48(5) 1_565 1_565
H12 C5 H30 68.40(3) 1_565 1_565
H13 C5 C7 48.20(4) 1_555 1_555
H13 C5 H15 69.48(3) 1_555 1_555
H13 C5 C9 133.44(6) 1_555 1_555
H13 C5 H19 129.11(3) 1_555 1_555
H13 C5 H20 154.38(4) 1_555 1_555
H13 C5 C13 88.25(5) 1_555 1_565
H13 C5 H28 71.41(3) 1_555 1_565
H13 C5 C14 109.05(5) 1_555 1_565
H13 C5 H30 107.49(3) 1_555 1_565
C7 C5 C9 169.49(8) 1_555 1_555
C7 C5 H19 148.89(5) 1_555 1_555
C7 C5 H20 157.30(6) 1_555 1_555
C7 C5 C13 125.35(7) 1_555 1_565
C7 C5 H28 103.44(5) 1_555 1_565
C7 C5 C14 124.06(6) 1_555 1_565
C7 C5 H30 106.88(5) 1_555 1_565
H15 C5 C9 155.21(6) 1_555 1_555
H15 C5 H19 142.30(3) 1_555 1_555
H15 C5 H20 135.90(3) 1_555 1_555
H15 C5 C13 135.53(5) 1_555 1_565
H15 C5 H28 114.38(3) 1_555 1_565
H15 C5 C14 120.42(5) 1_555 1_565
H15 C5 H30 100.08(3) 1_555 1_565
C9 C5 C13 63.94(6) 1_555 1_565
C9 C5 H28 85.95(5) 1_555 1_565
C9 C5 C14 66.32(6) 1_555 1_565
C9 C5 H30 82.87(5) 1_555 1_565
H19 C5 C13 81.56(5) 1_555 1_565
H19 C5 H28 103.18(3) 1_555 1_565
H19 C5 C14 86.97(4) 1_555 1_565
H19 C5 H30 102.86(3) 1_555 1_565
H20 C5 C13 70.29(5) 1_555 1_565
H20 C5 H28 90.43(3) 1_555 1_565
H20 C5 C14 58.82(4) 1_555 1_565
H20 C5 H30 69.39(3) 1_555 1_565
C13 C5 H30 49.42(4) 1_565 1_565
H28 C5 H30 47.71(3) 1_565 1_565
N1 H10 H11 66.47(4) 1_545 1_545
N1 H10 C6 74.60(6) 1_545 1_545
N1 H10 H12 81.72(4) 1_545 1_555
N1 H10 H13 62.90(3) 1_545 1_545
N1 H10 C7 102.69(6) 1_545 1_545
N1 H10 H15 123.66(5) 1_545 1_545
N1 H10 H20 57.41(3) 1_545 1_545
N1 H10 C14 59.47(5) 1_545 1_555
N1 H10 H30 82.20(4) 1_545 1_555
N1 H10 H31 65.88(4) 1_545 1_555
C5 H10 C6 47.77(8) 1_545 1_545
C5 H10 H12 67.92(7) 1_545 1_555
C5 H10 C7 67.74(9) 1_545 1_545
C5 H10 H15 86.75(7) 1_545 1_545
C5 H10 C9 61.01(9) 1_545 1_545
C5 H10 H19 57.89(7) 1_545 1_545
C5 H10 H20 85.79(8) 1_545 1_545
C5 H10 C13 61.38(8) 1_545 1_555
C5 H10 H28 64.38(7) 1_545 1_555
C5 H10 C14 94.55(10) 1_545 1_555
C5 H10 H30 113.15(8) 1_545 1_555
C5 H10 H31 104.51(8) 1_545 1_555
H11 H10 C6 67.23(5) 1_545 1_545
H11 H10 H12 92.695(3) 1_545 1_555
H11 H10 H13 59.456(2) 1_545 1_545
H11 H10 C7 67.13(4) 1_545 1_545
H11 H10 H15 75.919(2) 1_545 1_545
H11 H10 C9 66.66(4) 1_545 1_545
H11 H10 H19 53.506(2) 1_545 1_545
H11 H10 H20 84.686(2) 1_545 1_545
H11 H10 C13 94.99(4) 1_545 1_555
H11 H10 H28 101.148(3) 1_545 1_555
H11 H10 C14 125.86(5) 1_545 1_555
H11 H10 H30 148.310(6) 1_545 1_555
H11 H10 H31 126.489(4) 1_545 1_555
C6 H10 H15 52.29(4) 1_545 1_545
C6 H10 C9 106.67(7) 1_545 1_545
C6 H10 H19 105.66(5) 1_545 1_545
C6 H10 H20 131.17(6) 1_545 1_545
C6 H10 C13 75.92(6) 1_545 1_555
C6 H10 H28 62.29(4) 1_545 1_555
C6 H10 C14 99.96(7) 1_545 1_555
C6 H10 H30 100.91(5) 1_545 1_555
C6 H10 H31 119.91(5) 1_545 1_555
H12 H10 H15 59.2317(17) 1_555 1_545
H12 H10 C9 117.27(4) 1_555 1_545
H12 H10 H19 122.774(3) 1_555 1_545
H12 H10 H20 136.473(4) 1_555 1_545
H12 H10 C13 69.63(3) 1_555 1_555
H12 H10 H28 50.9404(16) 1_555 1_555
H12 H10 C14 82.91(4) 1_555 1_555
H12 H10 H30 77.580(2) 1_555 1_555
H12 H10 H31 103.151(3) 1_555 1_555
H13 H10 H15 62.1834(19) 1_545 1_545
H13 H10 C9 94.12(4) 1_545 1_545
H13 H10 H19 93.300(3) 1_545 1_545
H13 H10 H20 118.750(4) 1_545 1_545
H13 H10 C13 68.46(3) 1_545 1_555
H13 H10 H28 58.1822(17) 1_545 1_555
H13 H10 C14 96.57(4) 1_545 1_555
H13 H10 H30 102.745(3) 1_545 1_555
H13 H10 H31 115.081(3) 1_545 1_555
C7 H10 C9 127.88(6) 1_545 1_545
C7 H10 H19 119.24(4) 1_545 1_545
C7 H10 H20 151.00(5) 1_545 1_545
C7 H10 C13 106.99(5) 1_545 1_555
C7 H10 H28 91.82(3) 1_545 1_555
C7 H10 C14 126.76(6) 1_545 1_555
C7 H10 H30 118.22(4) 1_545 1_555
C7 H10 H31 147.02(4) 1_545 1_555
H15 H10 C9 142.37(5) 1_545 1_545
H15 H10 H19 128.987(3) 1_545 1_545
H15 H10 H20 156.279(4) 1_545 1_545
H15 H10 C13 127.16(4) 1_545 1_555
H15 H10 H28 109.952(3) 1_545 1_555
H15 H10 C14 138.54(4) 1_545 1_555
H15 H10 H30 121.306(3) 1_545 1_555
H15 H10 H31 154.280(3) 1_545 1_555
C9 H10 C13 55.44(4) 1_545 1_555
C9 H10 H28 74.85(3) 1_545 1_555
C9 H10 C14 68.02(5) 1_545 1_555
C9 H10 H30 90.87(4) 1_545 1_555
C9 H10 H31 60.58(3) 1_545 1_555
H19 H10 C13 69.56(3) 1_545 1_555
H19 H10 H28 88.012(2) 1_545 1_555
H19 H10 C14 84.27(3) 1_545 1_555
H19 H10 H30 106.858(4) 1_545 1_555
H19 H10 H31 75.584(3) 1_545 1_555
H20 H10 C13 67.36(3) 1_545 1_555
H20 H10 H28 86.884(2) 1_545 1_555
H20 H10 C14 64.61(3) 1_545 1_555
H20 H10 H30 82.265(2) 1_545 1_555
H20 H10 H31 49.2704(17) 1_545 1_555
C13 H10 H30 53.33(3) 1_555 1_555
C13 H10 H31 47.46(2) 1_555 1_555
H28 H10 H30 49.5073(19) 1_555 1_555
H28 H10 H31 57.6921(17) 1_555 1_555
N1 H11 C2 60.02(5) 1_555 1_555
N1 H11 H3 67.67(4) 1_555 1_555
N1 H11 H4 82.00(4) 1_555 1_555
N1 H11 H10 66.54(4) 1_555 1_565
N1 H11 C6 73.89(6) 1_555 1_555
N1 H11 H12 68.36(4) 1_555 1_565
N1 H11 H13 71.44(4) 1_555 1_555
N1 H11 C7 108.61(6) 1_555 1_555
N1 H11 H15 119.49(5) 1_555 1_555
N1 H11 C8 126.88(7) 1_555 1_555
N1 H11 H18 141.24(5) 1_555 1_555
N1 H11 H19 56.20(3) 1_555 1_555
N1 H11 H20 50.48(3) 1_555 1_555
C1 H11 H3 46.12(2) 1_555 1_555
C1 H11 H4 53.10(3) 1_555 1_555
C1 H11 C5 57.99(8) 1_555 1_555
C1 H11 H10 93.34(4) 1_555 1_565
C1 H11 C6 73.91(5) 1_555 1_555
C1 H11 H12 74.52(3) 1_555 1_565
C1 H11 H13 59.78(2) 1_555 1_555
C1 H11 C7 104.78(5) 1_555 1_555
C1 H11 H15 124.03(3) 1_555 1_555
C1 H11 C8 110.39(5) 1_555 1_555
C1 H11 H18 117.21(4) 1_555 1_555
C1 H11 C9 54.12(4) 1_555 1_555
C1 H11 H19 61.75(2) 1_555 1_555
C1 H11 H20 73.48(2) 1_555 1_555
C2 H11 C5 90.30(10) 1_555 1_555
C2 H11 H10 125.98(5) 1_555 1_565
C2 H11 C6 92.44(6) 1_555 1_555
C2 H11 H12 98.09(4) 1_555 1_565
C2 H11 H13 70.48(3) 1_555 1_555
C2 H11 C7 110.93(5) 1_555 1_555
C2 H11 H15 132.43(4) 1_555 1_555
C2 H11 C8 100.47(5) 1_555 1_555
C2 H11 H18 96.76(4) 1_555 1_555
C2 H11 C9 69.55(5) 1_555 1_555
C2 H11 H19 62.23(3) 1_555 1_555
C2 H11 H20 90.43(3) 1_555 1_555
H3 H11 C5 103.34(8) 1_555 1_555
H3 H11 H10 132.792(4) 1_555 1_565
H3 H11 C6 111.88(5) 1_555 1_555
H3 H11 H12 117.044(3) 1_555 1_565
H3 H11 H13 89.752(2) 1_555 1_555
H3 H11 C7 127.60(4) 1_555 1_555
H3 H11 H15 147.504(3) 1_555 1_555
H3 H11 C8 110.98(4) 1_555 1_555
H3 H11 H18 101.201(3) 1_555 1_555
H3 H11 C9 63.76(3) 1_555 1_555
H3 H11 H19 49.2179(15) 1_555 1_555
H3 H11 H20 82.668(2) 1_555 1_555
H4 H11 C5 106.04(8) 1_555 1_555
H4 H11 H10 144.304(4) 1_555 1_565
H4 H11 C6 91.10(5) 1_555 1_555
H4 H11 H12 100.510(3) 1_555 1_565
H4 H11 H13 67.2248(19) 1_555 1_555
H4 H11 C7 97.10(4) 1_555 1_555
H4 H11 H15 116.122(3) 1_555 1_555
H4 H11 C8 80.01(4) 1_555 1_555
H4 H11 H18 73.5397(19) 1_555 1_555
H4 H11 C9 92.24(4) 1_555 1_555
H4 H11 H19 80.572(2) 1_555 1_555
H4 H11 H20 112.615(3) 1_555 1_555
C5 H11 C6 45.60(9) 1_555 1_555
C5 H11 H13 57.48(7) 1_555 1_555
C5 H11 C7 76.61(9) 1_555 1_555
C5 H11 H15 82.28(7) 1_555 1_555
C5 H11 C8 102.22(10) 1_555 1_555
C5 H11 H18 122.41(9) 1_555 1_555
C5 H11 C9 65.76(9) 1_555 1_555
C5 H11 H19 89.50(8) 1_555 1_555
C5 H11 H20 66.59(8) 1_555 1_555
H10 H11 C6 65.01(5) 1_565 1_555
H10 H11 H12 53.258(2) 1_565 1_565
H10 H11 H13 86.357(3) 1_565 1_555
H10 H11 C7 78.47(4) 1_565 1_555
H10 H11 H15 69.722(2) 1_565 1_555
H10 H11 C8 105.10(5) 1_565 1_555
H10 H11 H18 121.677(4) 1_565 1_555
H10 H11 C9 72.96(4) 1_565 1_555
H10 H11 H19 94.576(3) 1_565 1_555
H10 H11 H20 59.534(2) 1_565 1_555
C6 H11 H15 50.33(4) 1_555 1_555
C6 H11 C8 57.05(5) 1_555 1_555
C6 H11 H18 76.96(4) 1_555 1_555
C6 H11 C9 109.06(7) 1_555 1_555
C6 H11 H19 130.03(6) 1_555 1_555
C6 H11 H20 112.11(5) 1_555 1_555
H12 H11 H15 52.1874(15) 1_565 1_555
H12 H11 C8 66.57(3) 1_565 1_555
H12 H11 H18 86.838(3) 1_565 1_555
H12 H11 C9 101.06(4) 1_565 1_555
H12 H11 H19 123.943(3) 1_565 1_555
H12 H11 H20 101.372(3) 1_565 1_555
H13 H11 C7 45.24(3) 1_555 1_555
H13 H11 H15 66.0210(20) 1_555 1_555
H13 H11 C8 55.49(3) 1_555 1_555
H13 H11 H18 71.5216(19) 1_555 1_555
H13 H11 C9 108.12(4) 1_555 1_555
H13 H11 H19 121.469(4) 1_555 1_555
H13 H11 H20 119.832(4) 1_555 1_555
C7 H11 H18 47.52(3) 1_555 1_555
C7 H11 C9 142.36(7) 1_555 1_555
C7 H11 H19 164.77(5) 1_555 1_555
C7 H11 H20 137.46(4) 1_555 1_555
H15 H11 H18 51.9549(16) 1_555 1_555
H15 H11 C9 142.47(5) 1_555 1_555
H15 H11 H19 162.858(4) 1_555 1_555
H15 H11 H20 127.559(3) 1_555 1_555
C8 H11 C9 163.52(7) 1_555 1_555
C8 H11 H19 159.47(5) 1_555 1_555
C8 H11 H20 164.61(4) 1_555 1_555
H18 H11 C9 164.89(5) 1_555 1_555
H18 H11 H19 143.148(4) 1_555 1_555
H18 H11 H20 168.256(4) 1_555 1_555
N1 C6 H1 46.87(4) 1_555 1_555
N1 C6 H4 60.15(4) 1_555 1_555
N1 C6 H10 53.62(5) 1_555 1_565
N1 C6 H11 53.31(5) 1_555 1_555
N1 C6 H12 104.31(9) 1_555 1_565
N1 C6 H13 90.97(8) 1_555 1_555
N1 C6 C7 149.04(10) 1_555 1_555
N1 C6 H14 173.56(6) 1_555 1_555
N1 C6 H15 130.91(6) 1_555 1_555
N1 C6 C8 129.69(7) 1_555 1_555
N1 C6 H17 124.94(5) 1_555 1_555
N1 C6 H18 107.57(5) 1_555 1_555
N1 C6 H28 47.86(4) 1_555 1_565
C1 C6 C5 53.88(7) 1_555 1_555
C1 C6 H10 81.11(5) 1_555 1_565
C1 C6 H11 64.52(4) 1_555 1_555
C1 C6 H12 110.91(8) 1_555 1_565
C1 C6 H13 62.77(7) 1_555 1_555
C1 C6 C7 146.63(9) 1_555 1_555
C1 C6 H14 154.24(5) 1_555 1_555
C1 C6 H15 147.71(5) 1_555 1_555
C1 C6 C8 118.72(6) 1_555 1_555
C1 C6 H17 104.79(4) 1_555 1_555
C1 C6 H18 101.64(4) 1_555 1_555
C1 C6 H28 52.80(4) 1_555 1_565
H1 C6 H4 50.70(3) 1_555 1_555
H1 C6 C5 74.21(7) 1_555 1_555
H1 C6 H10 100.49(4) 1_555 1_565
H1 C6 H11 82.53(3) 1_555 1_555
H1 C6 H12 102.60(6) 1_555 1_565
H1 C6 H13 45.28(6) 1_555 1_555
H1 C6 C7 142.15(7) 1_555 1_555
H1 C6 H14 137.22(3) 1_555 1_555
H1 C6 H15 159.46(3) 1_555 1_555
H1 C6 C8 116.29(5) 1_555 1_555
H1 C6 H17 97.24(3) 1_555 1_555
H1 C6 H18 105.85(3) 1_555 1_555
H1 C6 C13 48.57(4) 1_555 1_565
H1 C6 H28 52.63(3) 1_555 1_565
H4 C6 C5 61.73(7) 1_555 1_555
H4 C6 H10 90.95(3) 1_555 1_565
H4 C6 H11 46.67(3) 1_555 1_555
H4 C6 H12 153.26(6) 1_555 1_565
H4 C6 H13 57.46(6) 1_555 1_555
H4 C6 C7 101.90(7) 1_555 1_555
H4 C6 H14 117.41(3) 1_555 1_555
H4 C6 H15 109.00(3) 1_555 1_555
H4 C6 C8 74.33(4) 1_555 1_555
H4 C6 H17 64.80(3) 1_555 1_555
H4 C6 H18 57.15(3) 1_555 1_555
H4 C6 C13 83.37(4) 1_555 1_565
H4 C6 H28 97.63(3) 1_555 1_565
C5 C6 H12 117.35(11) 1_555 1_565
C5 C6 H13 112.24(11) 1_555 1_555
C5 C6 C7 119.41(11) 1_555 1_555
C5 C6 H14 142.66(8) 1_555 1_555
C5 C6 H15 99.96(7) 1_555 1_555
C5 C6 C8 108.85(9) 1_555 1_555
C5 C6 H17 115.89(8) 1_555 1_555
C5 C6 H18 87.01(7) 1_555 1_555
C5 C6 C13 53.89(7) 1_555 1_565
C5 C6 H28 73.54(7) 1_555 1_565
H10 C6 H11 47.76(4) 1_565 1_555
H10 C6 H12 96.15(6) 1_565 1_565
H10 C6 H13 142.73(6) 1_565 1_555
H10 C6 C7 106.13(8) 1_565 1_555
H10 C6 H14 121.86(4) 1_565 1_555
H10 C6 H15 81.03(4) 1_565 1_555
H10 C6 C8 111.11(6) 1_565 1_555
H10 C6 H17 128.42(4) 1_565 1_555
H10 C6 H18 95.22(4) 1_565 1_555
H10 C6 C13 63.11(5) 1_565 1_565
H10 C6 H28 77.08(4) 1_565 1_565
H11 C6 H12 143.49(6) 1_555 1_565
H11 C6 H13 104.13(6) 1_555 1_555
H11 C6 C7 95.79(7) 1_555 1_555
H11 C6 H14 120.41(4) 1_555 1_555
H11 C6 H15 83.60(4) 1_555 1_555
H11 C6 C8 80.53(5) 1_555 1_555
H11 C6 H17 87.88(3) 1_555 1_555
H11 C6 H18 58.41(3) 1_555 1_555
H11 C6 C13 80.19(5) 1_555 1_565
H11 C6 H28 100.35(4) 1_555 1_565
H12 C6 H13 104.69(8) 1_565 1_555
H12 C6 C7 100.80(10) 1_565 1_555
H12 C6 H14 80.22(6) 1_565 1_555
H12 C6 H15 97.57(6) 1_565 1_555
H12 C6 C8 125.83(9) 1_565 1_555
H12 C6 H17 126.37(6) 1_565 1_555
H12 C6 H18 146.77(6) 1_565 1_555
H12 C6 C13 77.06(8) 1_565 1_565
H12 C6 H28 59.34(6) 1_565 1_565
H13 C6 C7 99.95(9) 1_555 1_555
H13 C6 H14 92.29(6) 1_555 1_555
H13 C6 H15 125.15(6) 1_555 1_555
H13 C6 C8 81.09(8) 1_555 1_555
H13 C6 H17 59.20(6) 1_555 1_555
H13 C6 H18 84.04(6) 1_555 1_555
H13 C6 C13 91.64(8) 1_555 1_565
H13 C6 H28 87.35(6) 1_555 1_565
C7 C6 H18 45.99(6) 1_555 1_555
C7 C6 C13 168.36(9) 1_555 1_565
C7 C6 H28 160.11(7) 1_555 1_565
H14 C6 C8 45.61(4) 1_555 1_555
H14 C6 H17 52.90(3) 1_555 1_555
H14 C6 H18 67.29(3) 1_555 1_555
H14 C6 C13 157.20(6) 1_555 1_565
H14 C6 H28 137.86(3) 1_555 1_565
H15 C6 C8 46.08(4) 1_555 1_555
H15 C6 H17 67.12(3) 1_555 1_555
H15 C6 H18 53.74(3) 1_555 1_555
H15 C6 C13 142.53(5) 1_555 1_565
H15 C6 H28 145.61(3) 1_555 1_565
C8 C6 C13 157.03(7) 1_555 1_565
C8 C6 H28 168.24(5) 1_555 1_565
H17 C6 C13 144.75(5) 1_555 1_565
H17 C6 H28 146.53(3) 1_555 1_565
H18 C6 C13 135.49(5) 1_555 1_565
H18 C6 H28 153.88(3) 1_555 1_565
N1 H12 C6 55.69(9) 1_545 1_545
N1 H12 H13 66.48(4) 1_545 1_545
N1 H12 C7 102.86(6) 1_545 1_545
N1 H12 H14 129.42(4) 1_545 1_545
N1 H12 H15 102.38(4) 1_545 1_545
N1 H12 H16 111.28(3) 1_545 2_646
N1 H12 H17 129.28(4) 1_545 2_646
N1 H12 H28 46.22(2) 1_545 1_555
N1 H12 H30 60.63(3) 1_545 1_555
C5 H12 H13 66.59(4) 1_545 1_545
C5 H12 C7 78.01(6) 1_545 1_545
C5 H12 H14 105.55(5) 1_545 1_545
C5 H12 H15 74.53(4) 1_545 1_545
C5 H12 H16 136.74(5) 1_545 2_646
C5 H12 H17 141.58(5) 1_545 2_646
C5 H12 C13 54.15(4) 1_545 1_555
C5 H12 H28 73.14(4) 1_545 1_555
C5 H12 H30 69.18(4) 1_545 1_555
H10 H12 C6 58.26(7) 1_555 1_545
H10 H12 H13 92.165(3) 1_555 1_545
H10 H12 C7 81.42(4) 1_555 1_545
H10 H12 H14 106.226(3) 1_555 1_545
H10 H12 H15 67.8620(18) 1_555 1_545
H10 H12 H16 128.177(3) 1_555 2_646
H10 H12 H17 118.188(3) 1_555 2_646
H10 H12 C13 61.38(3) 1_555 1_555
H10 H12 H28 78.990(2) 1_555 1_555
H10 H12 H30 52.7498(18) 1_555 1_555
H11 H12 H13 59.077(2) 1_545 1_545
H11 H12 C7 62.51(4) 1_545 1_545
H11 H12 H14 89.986(2) 1_545 1_545
H11 H12 H15 61.7204(16) 1_545 1_545
H11 H12 H16 152.241(4) 1_545 2_646
H11 H12 H17 152.056(4) 1_545 2_646
H11 H12 C13 68.91(3) 1_545 1_555
H11 H12 H28 87.579(2) 1_545 1_555
H11 H12 H30 83.257(3) 1_545 1_555
C6 H12 C7 49.02(8) 1_545 1_545
C6 H12 H14 73.93(8) 1_545 1_545
C6 H12 H15 58.86(7) 1_545 1_545
C6 H12 H16 157.53(9) 1_545 2_646
C6 H12 H17 170.52(9) 1_545 2_646
C6 H12 C13 83.01(10) 1_545 1_555
C6 H12 H28 98.99(8) 1_545 1_555
C6 H12 H30 107.24(8) 1_545 1_555
H13 H12 C7 66.02(4) 1_545 1_545
H13 H12 H14 77.335(2) 1_545 1_545
H13 H12 H15 86.033(3) 1_545 1_545
H13 H12 H16 122.088(5) 1_545 2_646
H13 H12 H17 148.551(6) 1_545 2_646
H13 H12 C13 83.46(4) 1_545 1_555
H13 H12 H28 89.636(3) 1_545 1_555
H13 H12 H30 126.895(4) 1_545 1_555
C7 H12 H16 145.23(5) 1_545 2_646
C7 H12 H17 123.21(5) 1_545 2_646
C7 H12 C13 130.85(7) 1_545 1_555
C7 H12 H28 148.00(5) 1_545 1_555
C7 H12 H30 129.79(5) 1_545 1_555
H14 H12 H16 117.708(4) 1_545 2_646
H14 H12 H17 99.964(4) 1_545 2_646
H14 H12 C13 156.86(5) 1_545 1_555
H14 H12 H28 166.018(4) 1_545 1_555
H14 H12 H30 143.402(3) 1_545 1_555
H15 H12 H16 142.453(4) 1_545 2_646
H15 H12 H17 111.829(4) 1_545 2_646
H15 H12 C13 127.52(4) 1_545 1_555
H15 H12 H28 146.340(3) 1_545 1_555
H15 H12 H30 108.974(3) 1_545 1_555
H16 H12 C13 83.46(3) 2_646 1_555
H16 H12 H28 65.1098(18) 2_646 1_555
H16 H12 H30 75.442(2) 2_646 1_555
H17 H12 C13 103.15(4) 2_646 1_555
H17 H12 H28 88.466(2) 2_646 1_555
H17 H12 H30 73.166(2) 2_646 1_555
C13 H12 H30 46.48(2) 1_555 1_555
H28 H12 H30 49.8321(15) 1_555 1_555
N1 H13 H1 49.63(3) 1_555 1_555
N1 H13 C2 49.65(3) 1_555 1_555
N1 H13 H4 63.53(3) 1_555 1_555
N1 H13 H11 46.36(3) 1_555 1_555
N1 H13 C6 66.12(9) 1_555 1_555
N1 H13 H12 79.63(4) 1_555 1_565
N1 H13 C7 109.67(6) 1_555 1_555
N1 H13 H14 128.94(4) 1_555 1_555
N1 H13 H15 97.75(4) 1_555 1_555
N1 H13 C8 117.86(6) 1_555 1_555
N1 H13 H17 131.30(4) 1_555 1_555
N1 H13 H18 99.30(4) 1_555 1_555
C1 H13 H4 51.40(3) 1_555 1_555
C1 H13 C5 59.00(4) 1_555 1_555
C1 H13 H10 72.85(3) 1_555 1_565
C1 H13 H11 65.10(3) 1_555 1_555
C1 H13 C6 96.60(10) 1_555 1_555
C1 H13 H12 105.03(4) 1_555 1_565
C1 H13 C7 136.24(6) 1_555 1_555
C1 H13 H14 158.72(4) 1_555 1_555
C1 H13 H15 125.29(4) 1_555 1_555
C1 H13 C8 129.23(6) 1_555 1_555
C1 H13 H17 127.46(4) 1_555 1_555
C1 H13 H18 107.47(3) 1_555 1_555
C1 H13 H28 54.47(3) 1_555 1_565
H1 H13 H4 61.9728(18) 1_555 1_555
H1 H13 C5 79.93(4) 1_555 1_555
H1 H13 H10 92.391(3) 1_555 1_565
H1 H13 H11 86.582(3) 1_555 1_555
H1 H13 C6 114.42(8) 1_555 1_555
H1 H13 H12 111.198(3) 1_555 1_565
H1 H13 C7 157.96(5) 1_555 1_555
H1 H13 H14 173.882(4) 1_555 1_555
H1 H13 H15 146.784(4) 1_555 1_555
H1 H13 C8 142.87(5) 1_555 1_555
H1 H13 H17 130.217(3) 1_555 1_555
H1 H13 H18 122.540(3) 1_555 1_555
H1 H13 H28 55.5703(19) 1_555 1_565
C2 H13 C5 64.53(5) 1_555 1_555
C2 H13 H10 81.07(3) 1_555 1_565
C2 H13 H11 56.37(3) 1_555 1_555
C2 H13 C6 104.95(10) 1_555 1_555
C2 H13 H12 129.02(5) 1_555 1_565
C2 H13 C7 121.68(6) 1_555 1_555
C2 H13 H14 143.40(4) 1_555 1_555
C2 H13 H15 115.61(4) 1_555 1_555
C2 H13 C8 101.66(5) 1_555 1_555
C2 H13 H17 96.44(4) 1_555 1_555
C2 H13 H18 80.77(3) 1_555 1_555
C2 H13 H28 85.09(3) 1_555 1_565
H4 H13 C5 67.36(4) 1_555 1_555
H4 H13 H10 82.785(2) 1_555 1_565
H4 H13 H11 50.8762(16) 1_555 1_555
H4 H13 C6 102.87(8) 1_555 1_555
H4 H13 H12 136.270(5) 1_555 1_565
H4 H13 C7 104.28(4) 1_555 1_555
H4 H13 H14 123.621(3) 1_555 1_555
H4 H13 H15 100.949(3) 1_555 1_555
H4 H13 C8 81.07(3) 1_555 1_555
H4 H13 H17 76.286(2) 1_555 1_555
H4 H13 H18 60.7361(17) 1_555 1_555
H4 H13 H28 104.137(4) 1_555 1_565
C5 H13 H12 68.93(5) 1_555 1_565
C5 H13 C7 78.72(6) 1_555 1_555
C5 H13 H14 99.72(5) 1_555 1_555
C5 H13 H15 66.96(4) 1_555 1_555
C5 H13 C8 89.54(6) 1_555 1_555
C5 H13 H17 108.91(5) 1_555 1_555
C5 H13 H18 75.01(4) 1_555 1_555
C5 H13 H28 63.63(4) 1_555 1_565
H10 H13 H12 53.637(2) 1_565 1_565
H10 H13 C7 67.82(4) 1_565 1_555
H10 H13 H14 86.175(2) 1_565 1_555
H10 H13 H15 55.7607(18) 1_565 1_555
H10 H13 C8 86.00(3) 1_565 1_555
H10 H13 H17 108.786(3) 1_565 1_555
H10 H13 H18 76.722(2) 1_565 1_555
H10 H13 H28 62.5084(18) 1_565 1_565
H11 H13 C6 52.00(7) 1_555 1_555
H11 H13 H12 86.928(3) 1_555 1_565
H11 H13 C7 71.62(4) 1_555 1_555
H11 H13 H14 95.490(3) 1_555 1_555
H11 H13 H15 62.0192(19) 1_555 1_555
H11 H13 C8 71.55(3) 1_555 1_555
H11 H13 H17 87.272(2) 1_555 1_555
H11 H13 H18 53.6444(16) 1_555 1_555
H11 H13 H28 86.119(2) 1_555 1_565
C6 H13 C7 48.95(8) 1_555 1_555
C6 H13 H14 63.11(7) 1_555 1_555
C6 H13 C8 75.37(9) 1_555 1_555
C6 H13 H17 99.68(8) 1_555 1_555
C6 H13 H18 74.99(7) 1_555 1_555
C6 H13 H28 71.30(7) 1_555 1_565
H12 H13 C7 65.54(4) 1_565 1_555
H12 H13 H14 63.2651(19) 1_565 1_555
H12 H13 H15 59.881(2) 1_565 1_555
H12 H13 C8 97.54(4) 1_565 1_555
H12 H13 H17 117.716(4) 1_565 1_555
H12 H13 H18 106.445(4) 1_565 1_555
H12 H13 H28 55.6700(19) 1_565 1_565
C7 H13 H17 53.92(3) 1_555 1_555
C7 H13 H18 45.57(3) 1_555 1_555
C7 H13 H28 117.79(4) 1_555 1_565
H14 H13 H17 55.7445(18) 1_555 1_555
H14 H13 H18 62.9058(18) 1_555 1_555
H14 H13 H28 118.743(3) 1_555 1_565
H15 H13 H17 62.9805(18) 1_555 1_555
H15 H13 H18 47.2971(17) 1_555 1_555
H15 H13 H28 108.259(3) 1_555 1_565
C8 H13 H28 146.59(4) 1_555 1_565
H17 H13 H28 170.896(4) 1_555 1_565
H18 H13 H28 138.431(4) 1_555 1_565
C5 C7 H12 54.18(5) 1_555 1_565
C5 C7 H13 53.08(4) 1_555 1_555
C5 C7 H14 146.90(9) 1_555 1_555
C5 C7 H15 91.96(8) 1_555 1_555
C5 C7 C8 109.06(9) 1_555 1_555
C5 C7 H16 127.50(6) 1_555 1_555
C5 C7 H17 106.09(6) 1_555 1_555
C5 C7 H18 82.69(5) 1_555 1_555
H10 C7 H12 54.71(3) 1_565 1_565
H10 C7 H13 71.53(3) 1_565 1_555
H10 C7 H14 139.62(6) 1_565 1_555
H10 C7 H15 72.88(5) 1_565 1_555
H10 C7 C8 121.65(8) 1_565 1_555
H10 C7 H16 132.96(3) 1_565 1_555
H10 C7 H17 125.99(3) 1_565 1_555
H10 C7 H18 93.20(3) 1_565 1_555
H11 C7 C6 49.46(6) 1_555 1_555
H11 C7 H12 76.09(3) 1_555 1_565
H11 C7 H13 63.14(3) 1_555 1_555
H11 C7 H14 168.07(6) 1_555 1_555
H11 C7 H15 86.91(5) 1_555 1_555
H11 C7 C8 88.77(7) 1_555 1_555
H11 C7 H16 105.58(3) 1_555 1_555
H11 C7 H17 92.37(3) 1_555 1_555
H11 C7 H18 61.26(3) 1_555 1_555
C6 C7 H14 118.65(11) 1_555 1_555
C6 C7 H15 114.39(10) 1_555 1_555
C6 C7 C8 120.80(12) 1_555 1_555
C6 C7 H16 143.88(8) 1_555 1_555
C6 C7 H17 103.81(8) 1_555 1_555
C6 C7 H18 102.07(7) 1_555 1_555
H12 C7 H13 48.43(4) 1_565 1_555
H12 C7 H14 92.73(6) 1_565 1_555
H12 C7 H15 108.52(6) 1_565 1_555
H12 C7 C8 146.69(8) 1_565 1_555
H12 C7 H16 166.47(4) 1_565 1_555
H12 C7 H17 122.01(4) 1_565 1_555
H12 C7 H18 132.24(4) 1_565 1_555
H13 C7 H14 106.33(6) 1_555 1_555
H13 C7 H15 144.41(6) 1_555 1_555
H13 C7 C8 98.26(8) 1_555 1_555
H13 C7 H16 119.84(3) 1_555 1_555
H13 C7 H17 75.37(4) 1_555 1_555
H13 C7 H18 91.12(4) 1_555 1_555
H14 C7 H15 100.82(7) 1_555 1_555
H14 C7 C8 98.71(10) 1_555 1_555
H14 C7 H16 84.30(6) 1_555 1_555
H14 C7 H17 90.05(6) 1_555 1_555
H14 C7 H18 127.07(6) 1_555 1_555
H15 C7 C8 99.93(10) 1_555 1_555
H15 C7 H16 85.01(6) 1_555 1_555
H15 C7 H17 127.68(6) 1_555 1_555
H15 C7 H18 90.51(6) 1_555 1_555
H16 C7 H18 45.05(4) 1_555 1_555
H17 C7 H18 45.99(4) 1_555 1_555
H9 H14 C6 137.10(5) 2_656 1_555
H9 H14 H12 114.543(3) 2_656 1_565
H9 H14 H13 151.746(4) 2_656 1_555
H9 H14 C7 137.45(8) 2_656 1_555
H9 H14 H15 99.177(3) 2_656 1_555
H9 H14 C8 136.63(5) 2_656 1_555
H9 H14 H16 111.590(4) 2_656 1_555
H9 H14 H17 145.108(4) 2_656 1_555
H9 H14 H18 139.441(4) 2_656 1_555
C6 H14 H15 66.33(4) 1_555 1_555
C6 H14 C8 75.49(6) 1_555 1_555
C6 H14 H16 100.96(5) 1_555 1_555
C6 H14 H17 77.30(4) 1_555 1_555
C6 H14 H18 66.17(4) 1_555 1_555
H12 H14 C7 59.73(7) 1_565 1_555
H12 H14 H15 77.905(2) 1_565 1_555
H12 H14 C8 101.34(5) 1_565 1_555
H12 H14 H16 126.652(4) 1_565 1_555
H12 H14 H17 100.281(3) 1_565 1_555
H12 H14 H18 91.843(3) 1_565 1_555
H13 H14 C7 49.68(6) 1_555 1_555
H13 H14 H15 86.572(3) 1_555 1_555
H13 H14 C8 70.67(4) 1_555 1_555
H13 H14 H16 96.389(3) 1_555 1_555
H13 H14 H17 61.7593(19) 1_555 1_555
H13 H14 H18 65.3756(18) 1_555 1_555
C7 H14 C8 47.08(8) 1_555 1_555
C7 H14 H16 68.46(7) 1_555 1_555
C7 H14 H17 62.90(7) 1_555 1_555
H15 H14 C8 64.37(4) 1_555 1_555
H15 H14 H16 69.620(2) 1_555 1_555
H15 H14 H17 89.798(3) 1_555 1_555
H15 H14 H18 55.001(2) 1_555 1_555
C5 H15 H12 47.21(2) 1_555 1_565
C5 H15 C7 66.63(9) 1_555 1_555
C5 H15 H14 101.78(5) 1_555 1_555
C5 H15 C8 87.38(6) 1_555 1_555
C5 H15 H16 111.88(4) 1_555 1_555
C5 H15 H17 82.95(3) 1_555 1_555
C5 H15 H18 73.48(3) 1_555 1_555
H10 H15 C6 46.68(3) 1_565 1_555
H10 H15 H12 52.9063(16) 1_565 1_565
H10 H15 H13 62.0558(19) 1_565 1_555
H10 H15 C7 85.59(8) 1_565 1_555
H10 H15 H14 115.083(4) 1_565 1_555
H10 H15 C8 108.25(5) 1_565 1_555
H10 H15 H16 131.286(3) 1_565 1_555
H10 H15 H17 104.413(3) 1_565 1_555
H10 H15 H18 90.825(3) 1_565 1_555
H11 H15 C6 46.07(3) 1_555 1_555
H11 H15 H12 66.0923(17) 1_555 1_565
H11 H15 H13 51.9598(17) 1_555 1_555
H11 H15 C7 71.32(7) 1_555 1_555
H11 H15 H14 110.892(3) 1_555 1_555
H11 H15 C8 76.07(4) 1_555 1_555
H11 H15 H16 97.107(3) 1_555 1_555
H11 H15 H17 75.2198(20) 1_555 1_555
H11 H15 H18 56.4670(18) 1_555 1_555
C6 H15 H14 70.56(4) 1_555 1_555
C6 H15 C8 77.06(6) 1_555 1_555
C6 H15 H16 102.79(5) 1_555 1_555
C6 H15 H17 68.02(4) 1_555 1_555
C6 H15 H18 77.45(4) 1_555 1_555
H12 H15 C7 48.37(6) 1_565 1_555
H12 H15 H14 63.0536(18) 1_565 1_555
H12 H15 C8 93.69(4) 1_565 1_555
H12 H15 H16 116.710(3) 1_565 1_555
H12 H15 H17 82.931(3) 1_565 1_555
H12 H15 H18 99.866(4) 1_565 1_555
H13 H15 H14 59.543(2) 1_555 1_555
H13 H15 C8 61.07(4) 1_555 1_555
H13 H15 H16 86.262(2) 1_555 1_555
H13 H15 H17 51.3819(16) 1_555 1_555
H13 H15 H18 66.355(2) 1_555 1_555
C7 H15 C8 46.78(8) 1_555 1_555
C7 H15 H16 68.34(7) 1_555 1_555
C7 H15 H18 62.91(7) 1_555 1_555
H14 H15 C8 64.20(4) 1_555 1_555
H14 H15 H16 69.317(3) 1_555 1_555
H14 H15 H17 55.372(2) 1_555 1_555
H14 H15 H18 90.228(3) 1_555 1_555
H11 C8 H13 52.97(3) 1_555 1_555
H11 C8 C7 63.51(7) 1_555 1_555
H11 C8 H14 97.34(3) 1_555 1_555
H11 C8 H15 66.32(3) 1_555 1_555
H11 C8 H16 142.56(6) 1_555 1_555
H11 C8 H17 107.10(5) 1_555 1_555
H11 C8 H18 52.30(6) 1_555 1_555
C6 C8 H14 58.90(5) 1_555 1_555
C6 C8 H15 56.86(5) 1_555 1_555
C6 C8 H16 156.47(9) 1_555 1_555
C6 C8 H17 96.50(8) 1_555 1_555
C6 C8 H18 93.96(8) 1_555 1_555
H13 C8 C7 49.74(6) 1_555 1_555
H13 C8 H14 66.32(3) 1_555 1_555
H13 C8 H15 79.62(3) 1_555 1_555
H13 C8 H16 163.60(6) 1_555 1_555
H13 C8 H17 72.97(5) 1_555 1_555
H13 C8 H18 96.01(6) 1_555 1_555
C7 C8 H16 125.38(11) 1_555 1_555
C7 C8 H17 115.14(11) 1_555 1_555
C7 C8 H18 113.95(11) 1_555 1_555
H14 C8 H15 51.43(4) 1_555 1_555
H14 C8 H16 101.37(6) 1_555 1_555
H14 C8 H17 101.81(6) 1_555 1_555
H14 C8 H18 147.95(6) 1_555 1_555
H15 C8 H16 101.53(6) 1_555 1_555
H15 C8 H17 148.30(6) 1_555 1_555
H15 C8 H18 100.78(6) 1_555 1_555
H16 C8 H17 100.43(7) 1_555 1_555
H16 C8 H18 99.79(7) 1_555 1_555
H17 C8 H18 97.69(7) 1_555 1_555
H12 H16 C7 132.93(5) 2_656 1_555
H12 H16 H14 130.618(5) 2_656 1_555
H12 H16 H15 156.765(5) 2_656 1_555
H12 H16 C8 104.57(8) 2_656 1_555
H12 H16 H17 68.033(3) 2_656 1_555
H12 H16 H18 90.683(3) 2_656 1_555
H12 H16 H28 46.6232(15) 2_656 2_656
H12 H16 H32 89.071(3) 2_656 2_656
C7 H16 H17 64.92(4) 1_555 1_555
C7 H16 H18 64.70(4) 1_555 1_555
C7 H16 H28 147.91(5) 1_555 2_656
C7 H16 H32 100.28(4) 1_555 2_656
H14 H16 C8 52.44(6) 1_555 1_555
H14 H16 H17 70.431(3) 1_555 1_555
H14 H16 H18 90.881(3) 1_555 1_555
H14 H16 H28 122.106(4) 1_555 2_656
H14 H16 H32 73.049(2) 1_555 2_656
H15 H16 C8 52.35(6) 1_555 1_555
H15 H16 H17 90.531(3) 1_555 1_555
H15 H16 H18 70.036(2) 1_555 1_555
H15 H16 H28 153.626(4) 1_555 2_656
H15 H16 H32 104.020(3) 1_555 2_656
C8 H16 H28 142.24(9) 1_555 2_656
C8 H16 H32 118.41(9) 1_555 2_656
H17 H16 H18 59.9637(19) 1_555 1_555
H17 H16 H28 101.972(3) 1_555 2_656
H17 H16 H32 100.102(3) 1_555 2_656
H18 H16 H28 136.279(4) 1_555 2_656
H18 H16 H32 158.291(4) 1_555 2_656
H28 H16 H32 51.2628(17) 2_656 2_656
C6 H17 H12 167.51(4) 1_555 2_656
C6 H17 H14 49.81(3) 1_555 1_555
C6 H17 C8 61.60(8) 1_555 1_555
C6 H17 H16 99.32(5) 1_555 1_555
C6 H17 H18 72.11(4) 1_555 1_555
H12 H17 H13 157.919(5) 2_656 1_555
H12 H17 C7 150.08(5) 2_656 1_555
H12 H17 H14 138.770(5) 2_656 1_555
H12 H17 H15 133.803(4) 2_656 1_555
H12 H17 C8 114.66(8) 2_656 1_555
H12 H17 H16 80.041(3) 2_656 1_555
H12 H17 H18 97.191(3) 2_656 1_555
H13 H17 C7 50.71(3) 1_555 1_555
H13 H17 H14 62.4962(19) 1_555 1_555
H13 H17 H15 65.6376(19) 1_555 1_555
H13 H17 C8 82.70(7) 1_555 1_555
H13 H17 H16 120.225(3) 1_555 1_555
H13 H17 H18 87.134(2) 1_555 1_555
C7 H17 H16 70.08(4) 1_555 1_555
C7 H17 H18 66.81(4) 1_555 1_555
H14 H17 C8 51.48(6) 1_555 1_555
H14 H17 H16 68.660(3) 1_555 1_555
H14 H17 H18 89.950(3) 1_555 1_555
H15 H17 H16 54.5882(20) 1_555 1_555
H15 H17 H18 55.123(2) 1_555 1_555
H16 H17 H18 60.0121(19) 1_555 1_555
H4 H18 H11 48.8920(15) 1_555 1_555
H4 H18 C6 65.12(3) 1_555 1_555
H4 H18 H13 54.5489(16) 1_555 1_555
H4 H18 C7 96.09(4) 1_555 1_555
H4 H18 H14 106.252(3) 1_555 1_555
H4 H18 H15 111.978(3) 1_555 1_555
H4 H18 C8 113.29(8) 1_555 1_555
H4 H18 H16 146.631(4) 1_555 1_555
H4 H18 H17 86.685(3) 1_555 1_555
H11 H18 H13 54.8340(16) 1_555 1_555
H11 H18 C7 71.22(4) 1_555 1_555
H11 H18 H14 88.308(2) 1_555 1_555
H11 H18 H15 71.5781(20) 1_555 1_555
H11 H18 C8 107.37(8) 1_555 1_555
H11 H18 H16 139.883(4) 1_555 1_555
H11 H18 H17 113.252(3) 1_555 1_555
C6 H18 H14 46.55(3) 1_555 1_555
C6 H18 H15 48.80(3) 1_555 1_555
C6 H18 C8 63.52(8) 1_555 1_555
C6 H18 H16 100.83(5) 1_555 1_555
C6 H18 H17 74.68(4) 1_555 1_555
H13 H18 H14 51.7186(16) 1_555 1_555
H13 H18 H15 66.348(2) 1_555 1_555
H13 H18 C8 62.23(7) 1_555 1_555
H13 H18 H16 101.269(3) 1_555 1_555
H13 H18 H17 58.9346(20) 1_555 1_555
C7 H18 H16 70.25(4) 1_555 1_555
C7 H18 H17 67.20(4) 1_555 1_555
H14 H18 H16 54.305(2) 1_555 1_555
H14 H18 H17 55.251(2) 1_555 1_555
H15 H18 C8 52.06(6) 1_555 1_555
H15 H18 H16 69.034(2) 1_555 1_555
H15 H18 H17 90.020(3) 1_555 1_555
H16 H18 H17 60.0242(19) 1_555 1_555
N1 C9 H2 50.86(6) 1_555 1_555
N1 C9 C2 57.46(7) 1_555 1_555
N1 C9 H3 78.30(6) 1_555 1_555
N1 C9 H10 58.03(6) 1_555 1_565
N1 C9 H11 61.16(6) 1_555 1_555
N1 C9 H19 126.07(10) 1_555 1_555
N1 C9 H20 124.04(9) 1_555 1_555
N1 C9 C10 101.70(10) 1_555 1_555
N1 C9 H21 100.34(7) 1_555 1_555
N1 C9 H22 95.61(7) 1_555 1_565
N1 C9 C11 141.67(10) 1_555 1_555
N1 C9 H23 151.83(7) 1_555 1_555
N1 C9 H24 150.33(7) 1_555 1_555
N1 C9 H29 47.28(6) 1_555 1_565
N1 C9 C14 57.11(7) 1_555 1_565
N1 C9 H31 78.81(6) 1_555 1_565
C1 C9 H3 50.46(4) 1_555 1_555
C1 C9 C5 64.59(6) 1_555 1_555
C1 C9 H10 87.66(4) 1_555 1_565
C1 C9 H11 72.84(4) 1_555 1_555
C1 C9 H19 99.25(8) 1_555 1_555
C1 C9 H20 155.47(8) 1_555 1_555
C1 C9 C10 85.70(7) 1_555 1_555
C1 C9 H21 75.53(4) 1_555 1_555
C1 C9 H22 90.73(5) 1_555 1_565
C1 C9 C11 122.15(7) 1_555 1_555
C1 C9 H23 122.02(4) 1_555 1_555
C1 C9 H24 143.55(5) 1_555 1_555
C1 C9 C13 50.70(5) 1_555 1_565
C1 C9 H29 54.84(4) 1_555 1_565
C1 C9 C14 83.30(5) 1_555 1_565
C1 C9 H31 103.03(5) 1_555 1_565
H2 C9 H3 50.26(2) 1_555 1_555
H2 C9 C5 85.92(5) 1_555 1_555
H2 C9 H10 108.10(3) 1_555 1_565
H2 C9 H11 92.90(3) 1_555 1_555
H2 C9 H19 93.12(6) 1_555 1_555
H2 C9 H20 154.28(5) 1_555 1_555
H2 C9 C10 65.53(6) 1_555 1_555
H2 C9 H21 54.12(3) 1_555 1_555
H2 C9 H22 74.19(3) 1_555 1_565
H2 C9 C11 100.75(5) 1_555 1_555
H2 C9 H23 102.02(2) 1_555 1_555
H2 C9 H24 122.41(2) 1_555 1_555
H2 C9 C13 56.83(4) 1_555 1_565
H2 C9 H29 51.82(2) 1_555 1_565
H2 C9 C14 88.49(4) 1_555 1_565
H2 C9 H31 103.56(3) 1_555 1_565
C2 C9 C5 67.52(6) 1_555 1_555
C2 C9 H10 93.01(4) 1_555 1_565
C2 C9 H11 60.08(4) 1_555 1_555
C2 C9 H19 69.15(8) 1_555 1_555
C2 C9 H20 164.20(9) 1_555 1_555
C2 C9 C10 100.31(8) 1_555 1_555
C2 C9 H21 82.40(5) 1_555 1_555
C2 C9 H22 113.83(5) 1_555 1_565
C2 C9 C11 121.14(7) 1_555 1_555
C2 C9 H23 109.12(5) 1_555 1_555
C2 C9 H24 141.27(5) 1_555 1_555
C2 C9 C13 82.47(5) 1_555 1_565
C2 C9 H29 87.34(4) 1_555 1_565
C2 C9 C14 113.82(6) 1_555 1_565
C2 C9 H31 134.89(5) 1_555 1_565
H3 C9 C5 84.55(5) 1_555 1_555
H3 C9 H10 108.60(3) 1_555 1_565
H3 C9 H11 70.32(3) 1_555 1_555
H3 C9 H19 49.08(6) 1_555 1_555
H3 C9 H20 153.27(5) 1_555 1_555
H3 C9 C10 94.39(6) 1_555 1_555
H3 C9 H21 74.14(3) 1_555 1_555
H3 C9 H22 112.67(3) 1_555 1_565
H3 C9 C11 103.95(5) 1_555 1_555
H3 C9 H23 89.32(3) 1_555 1_555
H3 C9 H24 121.59(3) 1_555 1_555
H3 C9 C13 101.17(5) 1_555 1_565
H3 C9 H29 101.69(3) 1_555 1_565
H3 C9 C14 133.65(5) 1_555 1_565
H3 C9 H31 153.04(3) 1_555 1_565
C5 C9 H19 112.50(9) 1_555 1_555
C5 C9 H20 103.02(9) 1_555 1_555
C5 C9 C10 142.18(10) 1_555 1_555
C5 C9 H21 139.69(6) 1_555 1_555
C5 C9 H22 130.85(6) 1_555 1_565
C5 C9 C11 171.33(9) 1_555 1_555
C5 C9 H23 163.34(6) 1_555 1_555
C5 C9 H24 149.35(6) 1_555 1_555
C5 C9 C13 63.90(6) 1_555 1_565
C5 C9 H29 83.67(5) 1_555 1_565
C5 C9 C14 70.55(6) 1_555 1_565
C5 C9 H31 87.46(5) 1_555 1_565
H10 C9 H19 122.31(6) 1_565 1_555
H10 C9 H20 77.43(5) 1_565 1_555
H10 C9 C10 143.53(7) 1_565 1_555
H10 C9 H21 155.64(3) 1_565 1_555
H10 C9 H22 124.13(3) 1_565 1_565
H10 C9 C11 145.72(7) 1_565 1_555
H10 C9 H23 149.84(3) 1_565 1_555
H10 C9 H24 123.83(3) 1_565 1_555
H10 C9 C13 68.83(5) 1_565 1_565
H10 C9 H29 87.76(3) 1_565 1_565
H10 C9 C14 59.78(4) 1_565 1_565
H10 C9 H31 70.15(3) 1_565 1_565
H11 C9 H19 87.18(6) 1_555 1_555
H11 C9 H20 105.71(5) 1_555 1_555
H11 C9 C10 158.42(8) 1_555 1_555
H11 C9 H21 142.48(3) 1_555 1_555
H11 C9 H22 156.12(3) 1_555 1_565
H11 C9 C11 156.33(7) 1_555 1_555
H11 C9 H23 137.70(3) 1_555 1_555
H11 C9 H24 142.75(3) 1_555 1_555
H11 C9 C13 88.50(5) 1_555 1_565
H11 C9 H29 107.58(3) 1_555 1_565
H11 C9 C14 95.69(5) 1_555 1_565
H11 C9 H31 110.04(3) 1_555 1_565
H19 C9 H20 105.17(7) 1_555 1_555
H19 C9 C10 94.16(9) 1_555 1_555
H19 C9 H21 78.45(6) 1_555 1_555
H19 C9 H22 113.05(6) 1_555 1_565
H19 C9 C11 72.96(9) 1_555 1_555
H19 C9 H23 53.04(6) 1_555 1_555
H19 C9 H24 80.02(6) 1_555 1_555
H19 C9 C13 149.37(9) 1_555 1_565
H19 C9 H29 141.47(6) 1_555 1_565
H19 C9 C14 176.64(10) 1_555 1_565
H19 C9 H31 155.02(6) 1_555 1_565
H20 C9 C10 94.74(9) 1_555 1_555
H20 C9 H21 111.44(5) 1_555 1_555
H20 C9 H22 81.96(5) 1_555 1_565
H20 C9 C11 68.62(8) 1_555 1_555
H20 C9 H23 76.14(5) 1_555 1_555
H20 C9 H24 46.40(5) 1_555 1_555
H20 C9 C13 105.19(8) 1_555 1_565
H20 C9 H29 104.60(5) 1_555 1_565
H20 C9 C14 72.39(7) 1_555 1_565
H20 C9 H31 53.69(5) 1_555 1_565
C10 C9 H23 53.65(6) 1_555 1_555
C10 C9 H24 58.22(6) 1_555 1_555
C10 C9 C13 79.40(8) 1_555 1_565
C10 C9 H29 59.45(6) 1_555 1_565
C10 C9 C14 83.82(8) 1_555 1_565
C10 C9 H31 76.53(6) 1_555 1_565
H21 C9 C11 46.63(4) 1_555 1_555
H21 C9 H23 51.65(3) 1_555 1_555
H21 C9 H24 68.59(3) 1_555 1_555
H21 C9 C13 86.83(5) 1_555 1_565
H21 C9 H29 68.20(3) 1_555 1_565
H21 C9 C14 100.18(5) 1_555 1_565
H21 C9 H31 96.25(3) 1_555 1_565
H22 C9 C11 47.55(4) 1_565 1_555
H22 C9 H23 65.77(3) 1_565 1_555
H22 C9 H24 57.60(3) 1_565 1_555
H22 C9 C13 67.61(5) 1_565 1_565
H22 C9 H29 48.67(3) 1_565 1_565
H22 C9 C14 64.57(4) 1_565 1_565
H22 C9 H31 55.94(3) 1_565 1_565
C11 C9 C13 115.15(7) 1_555 1_565
C11 C9 H29 96.05(5) 1_555 1_565
C11 C9 C14 103.85(7) 1_555 1_565
C11 C9 H31 85.60(5) 1_555 1_565
H23 C9 C13 132.66(5) 1_555 1_565
H23 C9 H29 112.79(2) 1_555 1_565
H23 C9 C14 123.72(5) 1_555 1_565
H23 C9 H31 104.56(3) 1_555 1_565
H24 C9 C13 119.37(5) 1_555 1_565
H24 C9 H29 104.06(2) 1_555 1_565
H24 C9 C14 96.63(5) 1_555 1_565
H24 C9 H31 75.37(3) 1_555 1_565
C13 C9 H31 52.51(4) 1_565 1_565
H29 C9 H31 51.75(3) 1_565 1_565
N1 H19 H2 46.12(3) 1_555 1_555
N1 H19 C2 58.40(4) 1_555 1_555
N1 H19 H3 81.23(4) 1_555 1_555
N1 H19 H4 62.22(3) 1_555 1_555
N1 H19 H11 51.69(3) 1_555 1_555
N1 H19 H20 67.67(4) 1_555 1_555
N1 H19 C10 67.96(5) 1_555 1_555
N1 H19 H21 81.03(4) 1_555 1_555
N1 H19 H22 66.74(3) 1_555 1_565
N1 H19 C11 107.08(7) 1_555 1_555
N1 H19 H23 131.99(5) 1_555 1_555
N1 H19 H24 109.38(4) 1_555 1_555
C1 H19 H3 53.18(3) 1_555 1_555
C1 H19 H4 46.31(2) 1_555 1_555
C1 H19 C5 52.76(3) 1_555 1_555
C1 H19 H10 69.09(2) 1_555 1_565
C1 H19 H11 64.31(2) 1_555 1_555
C1 H19 C9 58.89(8) 1_555 1_555
C1 H19 H20 96.64(4) 1_555 1_555
C1 H19 C10 69.52(5) 1_555 1_555
C1 H19 H21 68.80(3) 1_555 1_555
C1 H19 H22 73.09(3) 1_555 1_565
C1 H19 C11 111.41(6) 1_555 1_555
C1 H19 H23 127.36(4) 1_555 1_555
C1 H19 H24 124.91(3) 1_555 1_555
H2 H19 H3 51.8915(18) 1_555 1_555
H2 H19 H4 58.2912(17) 1_555 1_555
H2 H19 C5 72.16(3) 1_555 1_555
H2 H19 H10 87.076(2) 1_555 1_565
H2 H19 H11 84.089(2) 1_555 1_555
H2 H19 C9 66.77(7) 1_555 1_555
H2 H19 H20 102.877(4) 1_555 1_555
H2 H19 C10 57.42(3) 1_555 1_555
H2 H19 H21 50.4838(17) 1_555 1_555
H2 H19 H22 63.2577(19) 1_555 1_565
H2 H19 C11 96.23(4) 1_555 1_555
H2 H19 H23 108.280(3) 1_555 1_555
H2 H19 H24 114.043(4) 1_555 1_555
C2 H19 C5 63.70(4) 1_555 1_555
C2 H19 H10 83.07(3) 1_555 1_565
C2 H19 H11 61.15(3) 1_555 1_555
C2 H19 C9 89.60(10) 1_555 1_555
C2 H19 H20 125.78(5) 1_555 1_555
C2 H19 C10 97.37(6) 1_555 1_555
C2 H19 H21 86.19(4) 1_555 1_555
C2 H19 H22 103.00(4) 1_555 1_565
C2 H19 C11 133.48(7) 1_555 1_555
C2 H19 H23 133.80(5) 1_555 1_555
C2 H19 H24 153.69(5) 1_555 1_555
H3 H19 C5 85.31(3) 1_555 1_555
H3 H19 H10 104.366(3) 1_555 1_565
H3 H19 H11 77.6786(19) 1_555 1_555
H3 H19 C9 111.77(8) 1_555 1_555
H3 H19 H20 148.887(4) 1_555 1_555
H3 H19 C10 104.38(5) 1_555 1_555
H3 H19 H21 84.934(2) 1_555 1_555
H3 H19 H22 112.052(4) 1_555 1_565
H3 H19 C11 127.04(5) 1_555 1_555
H3 H19 H23 116.415(3) 1_555 1_555
H3 H19 H24 148.392(4) 1_555 1_555
H4 H19 C5 55.22(3) 1_555 1_555
H4 H19 H10 73.3785(20) 1_555 1_565
H4 H19 H11 45.6550(15) 1_555 1_555
H4 H19 C9 93.12(8) 1_555 1_555
H4 H19 H20 122.908(4) 1_555 1_555
H4 H19 C10 115.05(5) 1_555 1_555
H4 H19 H21 106.083(3) 1_555 1_555
H4 H19 H22 119.351(3) 1_555 1_565
H4 H19 C11 153.39(5) 1_555 1_555
H4 H19 H23 148.415(4) 1_555 1_555
H4 H19 H24 171.041(4) 1_555 1_555
C5 H19 C9 46.85(8) 1_555 1_555
C5 H19 H20 67.82(4) 1_555 1_555
C5 H19 C10 96.76(6) 1_555 1_555
C5 H19 H21 112.41(4) 1_555 1_555
C5 H19 H22 93.40(3) 1_555 1_565
C5 H19 C11 128.55(7) 1_555 1_555
C5 H19 H23 153.51(5) 1_555 1_555
C5 H19 H24 119.59(4) 1_555 1_555
H10 H19 H20 50.8484(19) 1_565 1_555
H10 H19 C10 95.16(4) 1_565 1_555
H10 H19 H21 116.939(3) 1_565 1_555
H10 H19 H22 89.397(2) 1_565 1_565
H10 H19 C11 116.11(5) 1_565 1_555
H10 H19 H23 137.487(4) 1_565 1_555
H10 H19 H24 102.614(3) 1_565 1_555
H11 H19 C9 68.58(7) 1_555 1_555
H11 H19 H20 82.184(2) 1_555 1_555
H11 H19 C10 118.83(5) 1_555 1_555
H11 H19 H21 131.281(3) 1_555 1_555
H11 H19 H22 115.675(3) 1_555 1_565
H11 H19 C11 148.02(6) 1_555 1_555
H11 H19 H23 165.044(4) 1_555 1_555
H11 H19 H24 132.643(3) 1_555 1_555
C9 H19 C10 53.75(8) 1_555 1_555
C9 H19 H21 76.74(7) 1_555 1_555
C9 H19 H22 48.25(7) 1_555 1_565
C9 H19 C11 82.12(10) 1_555 1_555
C9 H19 H23 107.93(8) 1_555 1_555
C9 H19 H24 78.96(7) 1_555 1_555
H20 H19 C10 65.46(4) 1_555 1_555
H20 H19 H21 90.921(3) 1_555 1_555
H20 H19 H22 56.939(2) 1_555 1_565
H20 H19 C11 66.51(5) 1_555 1_555
H20 H19 H23 86.750(2) 1_555 1_555
H20 H19 H24 51.9559(19) 1_555 1_555
C10 H19 H23 64.50(4) 1_555 1_555
C10 H19 H24 56.79(3) 1_555 1_555
H21 H19 C11 47.32(3) 1_555 1_555
H21 H19 H23 58.6140(17) 1_555 1_555
H21 H19 H24 68.2239(20) 1_555 1_555
H22 H19 H23 65.2621(19) 1_565 1_555
H22 H19 H24 52.0306(16) 1_565 1_555
N1 H20 H10 52.93(3) 1_555 1_565
N1 H20 H11 46.90(3) 1_555 1_555
N1 H20 H19 67.98(4) 1_555 1_555
N1 H20 C10 67.75(5) 1_555 1_555
N1 H20 H21 69.61(3) 1_555 1_555
N1 H20 H22 76.70(4) 1_555 1_565
N1 H20 C11 110.00(7) 1_555 1_555
N1 H20 H23 113.74(4) 1_555 1_555
N1 H20 H24 137.33(5) 1_555 1_555
N1 H20 H24 150.87(4) 1_555 3_677
N1 H20 C14 57.26(4) 1_555 1_565
N1 H20 H31 79.11(4) 1_555 1_565
C5 H20 C9 53.66(8) 1_555 1_555
C5 H20 H19 75.81(4) 1_555 1_555
C5 H20 C10 100.26(6) 1_555 1_555
C5 H20 H21 100.40(4) 1_555 1_555
C5 H20 H22 109.12(4) 1_555 1_565
C5 H20 C11 139.41(8) 1_555 1_555
C5 H20 H23 134.35(4) 1_555 1_555
C5 H20 H24 167.20(5) 1_555 1_555
C5 H20 H24 118.00(4) 1_555 3_677
C5 H20 C13 52.34(4) 1_555 1_565
C5 H20 C14 67.22(4) 1_555 1_565
C5 H20 H31 88.77(4) 1_555 1_565
H10 H20 C9 77.69(7) 1_565 1_555
H10 H20 H19 97.372(3) 1_565 1_555
H10 H20 C10 120.11(5) 1_565 1_555
H10 H20 H21 122.499(3) 1_565 1_555
H10 H20 H22 120.758(3) 1_565 1_565
H10 H20 C11 162.81(6) 1_565 1_555
H10 H20 H23 156.291(4) 1_565 1_555
H10 H20 H24 168.599(4) 1_565 1_555
H10 H20 H24 98.315(3) 1_565 3_677
H10 H20 C13 61.53(3) 1_565 1_565
H10 H20 C14 61.79(3) 1_565 1_565
H10 H20 H31 78.638(2) 1_565 1_565
H11 H20 C9 53.23(6) 1_555 1_555
H11 H20 H19 62.194(2) 1_555 1_555
H11 H20 C10 105.89(4) 1_555 1_555
H11 H20 H21 102.259(3) 1_555 1_555
H11 H20 H22 122.242(3) 1_555 1_565
H11 H20 C11 133.20(6) 1_555 1_555
H11 H20 H23 120.535(3) 1_555 1_555
H11 H20 H24 151.848(4) 1_555 1_555
H11 H20 H24 108.101(3) 1_555 3_677
H11 H20 C13 71.45(3) 1_555 1_565
H11 H20 C14 88.55(3) 1_555 1_565
H11 H20 H31 109.744(4) 1_555 1_565
C9 H20 C10 52.94(8) 1_555 1_555
C9 H20 H21 49.18(6) 1_555 1_555
C9 H20 H22 73.29(7) 1_555 1_565
C9 H20 C11 85.81(10) 1_555 1_555
C9 H20 H23 83.60(7) 1_555 1_555
C9 H20 H24 113.71(7) 1_555 1_555
C9 H20 H24 151.56(7) 1_555 3_677
C9 H20 C13 54.27(8) 1_555 1_565
C9 H20 C14 86.13(9) 1_555 1_565
C9 H20 H31 105.11(8) 1_555 1_565
H19 H20 C10 64.28(4) 1_555 1_555
H19 H20 H21 54.9129(20) 1_555 1_555
H19 H20 H22 89.136(3) 1_555 1_565
H19 H20 C11 71.46(5) 1_555 1_555
H19 H20 H23 59.124(2) 1_555 1_555
H19 H20 H24 92.388(3) 1_555 1_555
H19 H20 H24 117.962(4) 1_555 3_677
H19 H20 C13 91.25(4) 1_555 1_565
H19 H20 C14 123.15(5) 1_555 1_565
H19 H20 H31 140.358(6) 1_555 1_565
C10 H20 H23 55.31(3) 1_555 1_555
C10 H20 H24 69.60(3) 1_555 1_555
C10 H20 H24 141.36(4) 1_555 3_677
C10 H20 C13 62.53(5) 1_555 1_565
C10 H20 C14 81.27(6) 1_555 1_565
C10 H20 H31 83.49(4) 1_555 1_565
H21 H20 H23 48.5450(15) 1_555 1_555
H21 H20 H24 68.191(2) 1_555 1_555
H21 H20 H24 138.575(4) 1_555 3_677
H21 H20 C13 69.27(3) 1_555 1_565
H21 H20 C14 90.70(4) 1_555 1_565
H21 H20 H31 93.762(3) 1_555 1_565
H22 H20 C11 48.13(4) 1_565 1_555
H22 H20 H23 66.0961(18) 1_565 1_555
H22 H20 H24 65.0560(19) 1_565 1_555
H22 H20 H24 129.620(4) 1_565 3_677
H22 H20 C13 59.50(3) 1_565 1_565
H22 H20 C14 65.71(3) 1_565 1_565
H22 H20 H31 61.4348(19) 1_565 1_565
C11 H20 H24 98.50(5) 1_555 3_677
C11 H20 C13 104.72(6) 1_555 1_565
C11 H20 C14 112.77(7) 1_555 1_565
C11 H20 H31 101.39(5) 1_555 1_565
H23 H20 H24 91.200(2) 1_555 3_677
H23 H20 C13 117.66(4) 1_555 1_565
H23 H20 C14 131.67(4) 1_555 1_565
H23 H20 H31 120.758(3) 1_555 1_565
H24 H20 H24 71.758(2) 1_555 3_677
H24 H20 C13 124.35(5) 1_555 1_565
H24 H20 C14 117.13(5) 1_555 1_565
H24 H20 H31 97.535(3) 1_555 1_565
H24 H20 C13 147.42(4) 3_677 1_565
H24 H20 C14 117.15(4) 3_677 1_565
H24 H20 H31 101.574(3) 3_677 1_565
C13 H20 H31 51.86(3) 1_565 1_565
N1 C10 H2 52.57(4) 1_555 1_555
N1 C10 H19 61.26(5) 1_555 1_555
N1 C10 H20 60.88(5) 1_555 1_555
N1 C10 H21 119.15(9) 1_555 1_555
N1 C10 H22 112.19(9) 1_555 1_565
N1 C10 C11 136.97(9) 1_555 1_555
N1 C10 H23 130.43(5) 1_555 1_555
N1 C10 H24 121.51(5) 1_555 1_555
N1 C10 C12 154.49(7) 1_555 1_555
N1 C10 H26 170.06(5) 1_555 1_555
N1 C10 H27 151.84(5) 1_555 1_565
N1 C10 H29 54.10(4) 1_555 1_565
N1 C10 C14 50.05(5) 1_555 1_565
N1 C10 H31 66.51(4) 1_555 1_565
C1 C10 C9 59.60(6) 1_555 1_555
C1 C10 H19 69.07(4) 1_555 1_555
C1 C10 H20 89.52(4) 1_555 1_555
C1 C10 H21 88.38(7) 1_555 1_555
C1 C10 H22 118.46(8) 1_555 1_565
C1 C10 C11 150.15(8) 1_555 1_555
C1 C10 H23 131.29(5) 1_555 1_555
C1 C10 H24 147.30(5) 1_555 1_555
C1 C10 C12 163.54(6) 1_555 1_555
C1 C10 H26 148.10(4) 1_555 1_555
C1 C10 H27 172.68(4) 1_555 1_565
C1 C10 H29 56.00(4) 1_555 1_565
C1 C10 C14 73.07(5) 1_555 1_565
C1 C10 H31 92.51(4) 1_555 1_565
H2 C10 C9 80.42(6) 1_555 1_555
H2 C10 H19 82.71(3) 1_555 1_555
H2 C10 H20 111.29(3) 1_555 1_555
H2 C10 H21 68.11(5) 1_555 1_555
H2 C10 H22 112.40(5) 1_555 1_565
H2 C10 C11 149.27(6) 1_555 1_555
H2 C10 H23 128.51(3) 1_555 1_555
H2 C10 H24 162.78(3) 1_555 1_555
H2 C10 C12 148.75(5) 1_555 1_555
H2 C10 H26 128.52(2) 1_555 1_555
H2 C10 H27 152.51(2) 1_555 1_565
H2 C10 C13 57.28(4) 1_555 1_565
H2 C10 H29 58.75(3) 1_555 1_565
H2 C10 C14 87.18(4) 1_555 1_565
H2 C10 H31 107.25(3) 1_555 1_565
C9 C10 H21 128.82(10) 1_555 1_555
C9 C10 H22 128.91(10) 1_555 1_565
C9 C10 C11 100.33(10) 1_555 1_555
C9 C10 H23 95.15(7) 1_555 1_555
C9 C10 H24 88.12(6) 1_555 1_555
C9 C10 C12 118.78(9) 1_555 1_555
C9 C10 H26 134.46(7) 1_555 1_555
C9 C10 H27 126.89(7) 1_555 1_565
C9 C10 C13 64.87(7) 1_555 1_565
C9 C10 H29 87.79(6) 1_555 1_565
C9 C10 C14 66.13(7) 1_555 1_565
C9 C10 H31 71.46(6) 1_555 1_565
H19 C10 H20 50.25(4) 1_555 1_555
H19 C10 H21 102.33(5) 1_555 1_555
H19 C10 H22 156.01(6) 1_555 1_565
H19 C10 C11 82.48(7) 1_555 1_555
H19 C10 H23 69.61(3) 1_555 1_555
H19 C10 H24 80.77(3) 1_555 1_555
H19 C10 C12 100.97(5) 1_555 1_555
H19 C10 H26 108.82(3) 1_555 1_555
H19 C10 H27 118.17(3) 1_555 1_565
H19 C10 C13 93.21(5) 1_555 1_565
H19 C10 H29 115.36(3) 1_555 1_565
H19 C10 C14 98.19(5) 1_555 1_565
H19 C10 H31 101.10(3) 1_555 1_565
H20 C10 H21 150.83(5) 1_555 1_555
H20 C10 H22 105.84(6) 1_555 1_565
H20 C10 C11 78.59(7) 1_555 1_555
H20 C10 H23 83.36(3) 1_555 1_555
H20 C10 H24 60.65(3) 1_555 1_555
H20 C10 C12 93.83(5) 1_555 1_555
H20 C10 H26 114.07(3) 1_555 1_555
H20 C10 H27 96.14(3) 1_555 1_565
H20 C10 C13 76.30(5) 1_555 1_565
H20 C10 H29 95.64(3) 1_555 1_565
H20 C10 C14 60.29(4) 1_555 1_565
H20 C10 H31 53.95(3) 1_555 1_565
H21 C10 H22 100.68(7) 1_555 1_565
H21 C10 C11 89.05(8) 1_555 1_555
H21 C10 H23 76.36(5) 1_555 1_555
H21 C10 H24 110.83(5) 1_555 1_555
H21 C10 C12 80.86(7) 1_555 1_555
H21 C10 H26 60.43(5) 1_555 1_555
H21 C10 H27 88.92(5) 1_555 1_565
H21 C10 C13 120.38(9) 1_555 1_565
H21 C10 H29 107.10(5) 1_555 1_565
H21 C10 C14 145.18(9) 1_555 1_565
H21 C10 H31 155.22(5) 1_555 1_565
H22 C10 C11 91.22(9) 1_565 1_555
H22 C10 H23 109.80(5) 1_565 1_555
H22 C10 H24 84.81(5) 1_565 1_555
H22 C10 C12 76.06(7) 1_565 1_555
H22 C10 H26 77.06(5) 1_565 1_555
H22 C10 H27 55.48(5) 1_565 1_565
H22 C10 C13 80.88(8) 1_565 1_565
H22 C10 H29 63.27(5) 1_565 1_565
H22 C10 C14 65.51(7) 1_565 1_565
H22 C10 H31 57.46(5) 1_565 1_565
C11 C10 C13 150.40(9) 1_555 1_565
C11 C10 H29 151.54(7) 1_555 1_565
C11 C10 C14 121.54(9) 1_555 1_565
C11 C10 H31 101.95(7) 1_555 1_565
H23 C10 H27 54.35(3) 1_555 1_565
H23 C10 C13 159.08(6) 1_555 1_565
H23 C10 H29 172.51(3) 1_555 1_565
H23 C10 C14 137.75(5) 1_555 1_565
H23 C10 H31 119.87(3) 1_555 1_565
H24 C10 H26 53.99(2) 1_555 1_555
H24 C10 C13 128.47(6) 1_555 1_565
H24 C10 H29 134.06(3) 1_555 1_565
H24 C10 C14 99.95(5) 1_555 1_565
H24 C10 H31 80.83(3) 1_555 1_565
C12 C10 C13 151.38(7) 1_555 1_565
C12 C10 H29 139.31(5) 1_555 1_565
C12 C10 C14 122.37(6) 1_555 1_565
C12 C10 H31 102.48(4) 1_555 1_565
H26 C10 C13 157.49(5) 1_555 1_565
H26 C10 H29 135.80(3) 1_555 1_565
H26 C10 C14 136.66(5) 1_555 1_565
H26 C10 H31 118.48(2) 1_555 1_565
H27 C10 C13 132.20(5) 1_565 1_565
H27 C10 H29 118.57(3) 1_565 1_565
H27 C10 C14 105.75(4) 1_565 1_565
H27 C10 H31 87.11(2) 1_565 1_565
C13 C10 H31 49.98(4) 1_565 1_565
H29 C10 H31 54.64(3) 1_565 1_565
N1 H21 H2 45.78(2) 1_555 1_555
N1 H21 H7 102.71(4) 1_555 2_556
N1 H21 H19 46.34(2) 1_555 1_555
N1 H21 H22 70.77(4) 1_555 1_565
N1 H21 C11 93.53(6) 1_555 1_555
N1 H21 H23 105.24(4) 1_555 1_555
N1 H21 H24 87.51(3) 1_555 1_555
N1 H21 C12 116.58(5) 1_555 1_555
N1 H21 H26 140.60(4) 1_555 1_555
C1 H21 H7 87.82(3) 1_555 2_556
C1 H21 C9 51.92(4) 1_555 1_555
C1 H21 H19 60.90(2) 1_555 1_555
C1 H21 H20 69.85(2) 1_555 1_555
C1 H21 C10 69.98(8) 1_555 1_555
C1 H21 H22 91.49(4) 1_555 1_565
C1 H21 C11 119.50(6) 1_555 1_555
C1 H21 H23 124.03(4) 1_555 1_555
C1 H21 H24 114.25(3) 1_555 1_555
C1 H21 C12 143.71(5) 1_555 1_555
C1 H21 H26 167.29(4) 1_555 1_555
C1 H21 H29 49.35(2) 1_555 1_565
H2 H21 H7 72.5671(19) 1_555 2_556
H2 H21 C9 70.84(3) 1_555 1_555
H2 H21 H19 77.760(2) 1_555 1_555
H2 H21 H20 88.617(3) 1_555 1_555
H2 H21 C10 86.91(6) 1_555 1_555
H2 H21 H22 100.222(3) 1_555 1_565
H2 H21 C11 138.43(5) 1_555 1_555
H2 H21 H23 139.338(4) 1_555 1_555
H2 H21 H24 133.070(4) 1_555 1_555
H2 H21 C12 162.36(4) 1_555 1_555
H2 H21 H26 173.610(5) 1_555 1_555
H2 H21 H29 53.4194(19) 1_555 1_565
H7 H21 C9 128.62(4) 2_556 1_555
H7 H21 H19 148.076(4) 2_556 1_555
H7 H21 H20 132.208(4) 2_556 1_555
H7 H21 C10 114.19(7) 2_556 1_555
H7 H21 H22 82.613(3) 2_556 1_565
H7 H21 C11 137.11(5) 2_556 1_555
H7 H21 H23 147.923(4) 2_556 1_555
H7 H21 H24 134.736(4) 2_556 1_555
H7 H21 C12 117.84(3) 2_556 1_555
H7 H21 H26 103.154(3) 2_556 1_555
H7 H21 H29 65.5812(17) 2_556 1_565
C9 H21 H22 69.95(4) 1_555 1_565
C9 H21 C11 67.58(6) 1_555 1_555
C9 H21 H23 77.47(4) 1_555 1_555
C9 H21 H24 62.61(3) 1_555 1_555
C9 H21 C12 92.03(5) 1_555 1_555
C9 H21 H26 115.40(4) 1_555 1_555
C9 H21 H29 63.84(3) 1_555 1_565
H19 H21 C10 51.78(6) 1_555 1_555
H19 H21 H22 91.423(3) 1_555 1_565
H19 H21 C11 64.48(4) 1_555 1_555
H19 H21 H23 63.1787(18) 1_555 1_555
H19 H21 H24 62.7096(18) 1_555 1_555
H19 H21 C12 88.43(3) 1_555 1_555
H19 H21 H26 107.330(3) 1_555 1_555
H19 H21 H29 87.404(2) 1_555 1_565
H20 H21 H22 57.455(2) 1_555 1_565
H20 H21 C11 50.30(4) 1_555 1_555
H20 H21 H23 65.6981(18) 1_555 1_555
H20 H21 C12 73.86(3) 1_555 1_555
H20 H21 H26 97.756(3) 1_555 1_555
H20 H21 H29 67.9281(19) 1_555 1_565
C10 H21 C11 56.59(7) 1_555 1_555
C10 H21 H23 78.02(6) 1_555 1_555
C10 H21 H24 49.30(6) 1_555 1_555
C10 H21 C12 75.87(8) 1_555 1_555
C10 H21 H26 99.27(7) 1_555 1_555
C10 H21 H29 52.78(6) 1_555 1_565
H22 H21 C11 65.62(4) 1_565 1_555
H22 H21 H23 91.960(3) 1_565 1_555
H22 H21 H24 59.092(2) 1_565 1_555
H22 H21 C12 68.87(3) 1_565 1_555
H22 H21 H26 83.701(2) 1_565 1_555
H22 H21 H29 47.2247(19) 1_565 1_565
C11 H21 H26 47.84(4) 1_555 1_555
C11 H21 H29 105.96(4) 1_555 1_565
H23 H21 H29 130.369(3) 1_555 1_565
H24 H21 H26 53.3033(18) 1_555 1_555
H24 H21 H29 98.405(3) 1_555 1_565
C12 H21 H29 115.76(3) 1_555 1_565
H26 H21 H29 129.643(3) 1_555 1_565
N1 H22 H7 98.20(3) 1_545 2_546
N1 H22 H20 47.08(2) 1_545 1_545
N1 H22 C10 47.58(8) 1_545 1_545
N1 H22 H21 76.50(4) 1_545 1_545
N1 H22 C11 95.40(6) 1_545 1_545
N1 H22 H23 94.21(3) 1_545 1_545
N1 H22 H24 97.90(3) 1_545 1_545
N1 H22 C12 122.71(5) 1_545 1_545
N1 H22 H26 129.84(4) 1_545 1_545
N1 H22 H27 142.50(4) 1_545 1_555
N1 H22 H29 48.38(3) 1_545 1_555
N1 H22 C14 49.49(4) 1_545 1_555
N1 H22 H31 64.33(3) 1_545 1_555
H2 H22 H7 59.1041(17) 1_545 2_546
H2 H22 C9 58.13(3) 1_545 1_545
H2 H22 H19 58.9257(18) 1_545 1_545
H2 H22 H20 82.579(2) 1_545 1_545
H2 H22 C10 48.87(6) 1_545 1_545
H2 H22 H21 48.1653(20) 1_545 1_545
H2 H22 C11 101.54(4) 1_545 1_545
H2 H22 H23 94.521(3) 1_545 1_545
H2 H22 H24 118.925(4) 1_545 1_545
H2 H22 C12 121.17(3) 1_545 1_545
H2 H22 H26 110.984(3) 1_545 1_545
H2 H22 H27 143.736(4) 1_545 1_555
H2 H22 C13 49.93(3) 1_545 1_555
H2 H22 H29 51.7673(18) 1_545 1_555
H2 H22 C14 82.08(3) 1_545 1_555
H2 H22 H31 102.106(3) 1_545 1_555
H7 H22 C9 116.72(4) 2_546 1_545
H7 H22 H19 111.608(3) 2_546 1_545
H7 H22 H20 141.446(4) 2_546 1_545
H7 H22 C10 96.84(7) 2_546 1_545
H7 H22 H21 64.015(2) 2_546 1_545
H7 H22 C11 120.04(5) 2_546 1_545
H7 H22 H23 111.287(3) 2_546 1_545
H7 H22 H24 141.937(5) 2_546 1_545
H7 H22 C12 111.35(3) 2_546 1_545
H7 H22 H26 89.845(3) 2_546 1_545
H7 H22 H27 111.267(4) 2_546 1_555
H7 H22 C13 88.36(4) 2_546 1_555
H7 H22 H29 71.041(2) 2_546 1_555
H7 H22 C14 112.67(4) 2_546 1_555
H7 H22 H31 131.358(4) 2_546 1_555
C9 H22 H21 69.42(4) 1_545 1_545
C9 H22 C11 66.88(6) 1_545 1_545
C9 H22 H23 67.00(3) 1_545 1_545
C9 H22 H24 69.57(3) 1_545 1_545
C9 H22 C12 94.02(5) 1_545 1_545
C9 H22 H26 104.89(4) 1_545 1_545
C9 H22 H27 113.68(4) 1_545 1_555
C9 H22 C13 56.67(4) 1_545 1_555
C9 H22 H29 77.26(4) 1_545 1_555
C9 H22 C14 65.57(5) 1_545 1_555
C9 H22 H31 70.26(3) 1_545 1_555
H19 H22 H21 54.395(2) 1_545 1_545
H19 H22 C11 52.12(4) 1_545 1_545
H19 H22 H23 50.3535(16) 1_545 1_545
H19 H22 H24 61.3898(18) 1_545 1_545
H19 H22 C12 79.29(3) 1_545 1_545
H19 H22 H26 87.172(2) 1_545 1_545
H19 H22 H27 101.801(3) 1_545 1_555
H19 H22 C13 72.75(3) 1_545 1_555
H19 H22 H29 91.610(3) 1_545 1_555
H19 H22 C14 84.25(3) 1_545 1_555
H19 H22 H31 87.258(3) 1_545 1_555
H20 H22 C10 49.29(6) 1_545 1_545
H20 H22 H21 88.127(3) 1_545 1_545
H20 H22 C11 60.07(4) 1_545 1_545
H20 H22 H23 64.3701(17) 1_545 1_545
H20 H22 H24 52.7391(16) 1_545 1_545
H20 H22 C12 83.59(3) 1_545 1_545
H20 H22 H26 101.028(3) 1_545 1_545
H20 H22 H27 96.772(3) 1_545 1_555
H20 H22 C13 67.75(3) 1_545 1_555
H20 H22 H29 89.357(2) 1_545 1_555
H20 H22 C14 61.38(3) 1_545 1_555
H20 H22 H31 56.3938(18) 1_545 1_555
C10 H22 C11 54.89(8) 1_545 1_545
C10 H22 H23 50.18(6) 1_545 1_545
C10 H22 H24 70.06(6) 1_545 1_545
C10 H22 C12 80.08(8) 1_545 1_545
C10 H22 H26 82.38(7) 1_545 1_545
C10 H22 H27 104.39(7) 1_545 1_555
C10 H22 C13 75.61(9) 1_545 1_555
C10 H22 H29 90.92(7) 1_545 1_555
C10 H22 C14 94.12(10) 1_545 1_555
C10 H22 H31 100.76(8) 1_545 1_555
H21 H22 C11 63.21(4) 1_545 1_545
H21 H22 H23 54.147(2) 1_545 1_545
H21 H22 H24 86.765(3) 1_545 1_545
H21 H22 C12 74.54(3) 1_545 1_545
H21 H22 H26 62.980(2) 1_545 1_545
H21 H22 H27 95.601(3) 1_545 1_555
H21 H22 C13 96.35(5) 1_545 1_555
H21 H22 H29 99.494(3) 1_545 1_555
H21 H22 C14 125.67(5) 1_545 1_555
H21 H22 H31 138.884(4) 1_545 1_555
C11 H22 H27 50.09(4) 1_545 1_555
C11 H22 C13 123.52(7) 1_545 1_555
C11 H22 H29 143.67(5) 1_545 1_555
C11 H22 C14 120.16(7) 1_545 1_555
C11 H22 H31 107.09(5) 1_545 1_555
H23 H22 H27 54.2375(18) 1_545 1_555
H23 H22 C13 123.09(4) 1_545 1_555
H23 H22 H29 140.997(4) 1_545 1_555
H23 H22 C14 125.64(4) 1_545 1_555
H23 H22 H31 114.838(3) 1_545 1_555
H24 H22 H26 53.8361(16) 1_545 1_545
H24 H22 C13 120.31(5) 1_545 1_555
H24 H22 H29 141.564(4) 1_545 1_555
H24 H22 C14 104.01(4) 1_545 1_555
H24 H22 H31 86.669(2) 1_545 1_555
C12 H22 C13 150.36(6) 1_545 1_555
C12 H22 H29 170.86(5) 1_545 1_555
C12 H22 C14 135.98(6) 1_545 1_555
C12 H22 H31 116.17(4) 1_545 1_555
H26 H22 C13 157.53(5) 1_545 1_555
H26 H22 H29 158.910(4) 1_545 1_555
H26 H22 C14 157.48(4) 1_545 1_555
H26 H22 H31 137.110(3) 1_545 1_555
H27 H22 C13 160.05(5) 1_555 1_555
H27 H22 H29 163.887(5) 1_555 1_555
H27 H22 C14 129.39(5) 1_555 1_555
H27 H22 H31 107.585(3) 1_555 1_555
C13 H22 H31 53.74(3) 1_555 1_555
H29 H22 H31 63.7444(18) 1_555 1_555
C9 C11 H21 65.79(5) 1_555 1_555
C9 C11 H22 65.57(5) 1_555 1_565
C9 C11 H23 111.38(9) 1_555 1_555
C9 C11 H24 99.53(8) 1_555 1_555
C9 C11 C12 170.31(12) 1_555 1_555
C9 C11 H25 159.54(6) 1_555 1_555
C9 C11 H26 153.02(7) 1_555 1_555
C9 C11 H27 141.09(7) 1_555 1_565
H19 C11 C10 55.12(6) 1_555 1_555
H19 C11 H21 68.20(4) 1_555 1_555
H19 C11 H22 86.88(4) 1_555 1_565
H19 C11 H23 86.56(6) 1_555 1_555
H19 C11 H24 105.08(5) 1_555 1_555
H19 C11 C12 164.58(10) 1_555 1_555
H19 C11 H25 144.17(4) 1_555 1_555
H19 C11 H26 142.79(4) 1_555 1_555
H19 C11 H27 165.93(4) 1_555 1_565
H20 C11 C10 57.85(6) 1_555 1_555
H20 C11 H21 89.32(4) 1_555 1_555
H20 C11 H22 71.80(4) 1_555 1_565
H20 C11 H23 117.29(6) 1_555 1_555
H20 C11 H24 74.28(6) 1_555 1_555
H20 C11 C12 148.14(10) 1_555 1_555
H20 C11 H25 136.82(4) 1_555 1_555
H20 C11 H26 170.67(5) 1_555 1_555
H20 C11 H27 125.22(4) 1_555 1_565
C10 C11 H23 127.95(10) 1_555 1_555
C10 C11 H24 125.32(9) 1_555 1_555
C10 C11 C12 136.48(12) 1_555 1_555
C10 C11 H25 159.99(7) 1_555 1_555
C10 C11 H26 116.38(7) 1_555 1_555
C10 C11 H27 115.38(7) 1_555 1_565
H21 C11 H22 51.17(4) 1_555 1_565
H21 C11 H23 103.54(6) 1_555 1_555
H21 C11 H24 159.20(5) 1_555 1_555
H21 C11 C12 115.32(9) 1_555 1_555
H21 C11 H25 133.78(4) 1_555 1_555
H21 C11 H26 87.27(4) 1_555 1_555
H21 C11 H27 110.43(4) 1_555 1_565
H22 C11 H23 154.34(6) 1_565 1_555
H22 C11 H24 110.21(5) 1_565 1_555
H22 C11 C12 107.11(9) 1_565 1_555
H22 C11 H25 128.78(4) 1_565 1_555
H22 C11 H26 99.39(4) 1_565 1_555
H22 C11 H27 82.05(4) 1_565 1_565
H23 C11 H24 95.45(7) 1_555 1_555
H23 C11 C12 78.01(10) 1_555 1_555
H23 C11 H25 62.75(6) 1_555 1_555
H23 C11 H26 71.98(6) 1_555 1_555
H23 C11 H27 107.12(6) 1_555 1_565
H24 C11 C12 76.62(10) 1_555 1_555
H24 C11 H25 63.15(5) 1_555 1_555
H24 C11 H26 106.88(6) 1_555 1_555
H24 C11 H27 71.05(6) 1_555 1_565
H25 C11 H26 46.78(4) 1_555 1_555
H25 C11 H27 46.95(4) 1_555 1_565
H26 C11 H27 48.65(5) 1_555 1_565
C9 H23 H21 50.87(3) 1_555 1_555
C9 H23 H22 47.23(2) 1_555 1_565
C9 H23 C11 48.59(8) 1_555 1_555
C9 H23 H24 67.52(3) 1_555 1_555
C9 H23 C12 103.82(7) 1_555 1_555
C9 H23 H25 130.51(4) 1_555 1_555
C9 H23 H26 118.33(4) 1_555 1_555
C9 H23 H27 96.96(3) 1_555 1_565
H19 H23 C10 45.88(3) 1_555 1_555
H19 H23 H21 58.2073(17) 1_555 1_555
H19 H23 H22 64.3843(19) 1_555 1_565
H19 H23 C11 67.52(8) 1_555 1_555
H19 H23 H24 82.809(2) 1_555 1_555
H19 H23 C12 122.78(6) 1_555 1_555
H19 H23 H25 147.546(4) 1_555 1_555
H19 H23 H26 132.344(3) 1_555 1_555
H19 H23 H27 115.975(3) 1_555 1_565
H20 H23 H21 65.7568(19) 1_555 1_555
H20 H23 H22 49.5338(15) 1_555 1_565
H20 H23 H24 48.7642(18) 1_555 1_555
H20 H23 C12 94.13(6) 1_555 1_555
H20 H23 H25 113.420(3) 1_555 1_555
H20 H23 H26 118.793(3) 1_555 1_555
H20 H23 H27 86.937(2) 1_555 1_565
C10 H23 H24 69.17(3) 1_555 1_555
C10 H23 C12 80.79(7) 1_555 1_555
C10 H23 H25 115.01(4) 1_555 1_555
C10 H23 H26 87.52(4) 1_555 1_555
C10 H23 H27 75.24(3) 1_555 1_565
H21 H23 C11 50.03(6) 1_555 1_555
H21 H23 H24 91.794(3) 1_555 1_555
H21 H23 C12 83.40(5) 1_555 1_555
H21 H23 H25 118.181(4) 1_555 1_555
H21 H23 H26 75.186(2) 1_555 1_555
H21 H23 H27 80.388(2) 1_555 1_565
H22 H23 H24 58.495(2) 1_565 1_555
H22 H23 C12 60.79(5) 1_565 1_555
H22 H23 H25 95.119(3) 1_565 1_555
H22 H23 H26 71.6465(19) 1_565 1_555
H22 H23 H27 55.2312(19) 1_565 1_565
C11 H23 C12 55.26(9) 1_555 1_555
C11 H23 H25 85.99(8) 1_555 1_555
C11 H23 H26 75.64(8) 1_555 1_555
C11 H23 H27 48.53(7) 1_555 1_565
H24 H23 C12 55.61(5) 1_555 1_555
H24 H23 H25 64.7874(18) 1_555 1_555
H24 H23 H26 89.712(2) 1_555 1_555
H24 H23 H27 49.5995(19) 1_555 1_565
H25 H23 H26 50.3421(15) 1_555 1_555
C9 H24 H20 125.05(3) 1_555 3_677
C9 H24 H21 48.80(2) 1_555 1_555
C9 H24 H22 52.83(3) 1_555 1_565
C9 H24 C11 57.89(8) 1_555 1_555
C9 H24 H23 80.18(4) 1_555 1_555
C9 H24 C12 113.67(8) 1_555 1_555
C9 H24 H25 142.12(5) 1_555 1_555
C9 H24 H26 106.46(4) 1_555 1_555
C9 H24 H27 121.29(4) 1_555 1_565
H19 H24 H20 121.352(4) 1_555 3_677
H19 H24 H21 49.0665(16) 1_555 1_555
H19 H24 H22 66.5796(19) 1_555 1_565
H19 H24 C11 52.91(7) 1_555 1_555
H19 H24 H23 62.317(2) 1_555 1_555
H19 H24 C12 107.72(6) 1_555 1_555
H19 H24 H25 126.620(4) 1_555 1_555
H19 H24 H26 99.693(3) 1_555 1_555
H19 H24 H27 128.004(3) 1_555 1_565
H20 H24 H20 108.242(4) 1_555 3_677
H20 H24 C10 49.76(2) 1_555 1_555
H20 H24 H21 67.356(2) 1_555 1_555
H20 H24 H22 62.2049(18) 1_555 1_565
H20 H24 C11 77.43(8) 1_555 1_555
H20 H24 H23 97.881(3) 1_555 1_555
H20 H24 C12 132.10(7) 1_555 1_555
H20 H24 H25 161.701(4) 1_555 1_555
H20 H24 H26 125.446(3) 1_555 1_555
H20 H24 H27 130.112(3) 1_555 1_565
H20 H24 C10 158.00(4) 3_677 1_555
H20 H24 H21 168.960(5) 3_677 1_555
H20 H24 H22 153.755(5) 3_677 1_565
H20 H24 C11 160.10(8) 3_677 1_555
H20 H24 H23 117.767(4) 3_677 1_555
H20 H24 C12 119.48(6) 3_677 1_555
H20 H24 H25 85.215(3) 3_677 1_555
H20 H24 H26 125.323(4) 3_677 1_555
H20 H24 H27 110.452(4) 3_677 1_565
C10 H24 H23 71.38(4) 1_555 1_555
C10 H24 C12 82.47(7) 1_555 1_555
C10 H24 H25 116.22(4) 1_555 1_555
C10 H24 H26 76.37(3) 1_555 1_555
C10 H24 H27 88.44(4) 1_555 1_565
H21 H24 H23 54.754(2) 1_555 1_555
H21 H24 C12 64.96(5) 1_555 1_555
H21 H24 H25 97.100(3) 1_555 1_555
H21 H24 H26 58.0908(18) 1_555 1_555
H21 H24 H27 78.946(2) 1_555 1_565
H22 H24 C11 45.86(6) 1_565 1_555
H22 H24 H23 88.332(3) 1_565 1_555
H22 H24 C12 75.76(5) 1_565 1_555
H22 H24 H25 110.585(3) 1_565 1_555
H22 H24 H26 72.4904(19) 1_565 1_555
H22 H24 H27 69.145(2) 1_565 1_565
C11 H24 C12 56.33(9) 1_555 1_555
C11 H24 H25 85.84(7) 1_555 1_555
C11 H24 H26 48.75(7) 1_555 1_555
C11 H24 H27 76.83(8) 1_555 1_565
H23 H24 C12 57.17(5) 1_555 1_555
H23 H24 H25 64.3329(18) 1_555 1_555
H23 H24 H26 50.4641(17) 1_555 1_555
H23 H24 H27 90.910(3) 1_555 1_565
H25 H24 H27 50.7085(15) 1_555 1_565
C10 C12 H23 65.45(5) 1_555 1_555
C10 C12 H24 64.28(5) 1_555 1_555
C10 C12 H25 154.08(8) 1_555 1_555
C10 C12 H26 101.08(7) 1_555 1_555
C10 C12 H27 101.09(8) 1_555 1_565
H21 C12 H23 63.27(4) 1_555 1_555
H21 C12 H24 85.56(4) 1_555 1_555
H21 C12 H25 154.09(5) 1_555 1_555
H21 C12 H26 78.42(5) 1_555 1_555
H21 C12 H27 108.65(5) 1_555 1_565
H22 C12 C11 45.58(8) 1_565 1_555
H22 C12 H23 89.29(4) 1_565 1_555
H22 C12 H24 71.28(4) 1_565 1_555
H22 C12 H25 163.89(5) 1_565 1_555
H22 C12 H26 100.18(5) 1_565 1_555
H22 C12 H27 77.47(5) 1_565 1_565
C11 C12 H23 46.72(8) 1_555 1_555
C11 C12 H24 47.05(8) 1_555 1_555
C11 C12 H25 129.57(12) 1_555 1_555
C11 C12 H26 115.15(13) 1_555 1_555
C11 C12 H27 117.19(12) 1_555 1_565
H23 C12 H24 67.23(5) 1_555 1_555
H23 C12 H25 92.98(6) 1_555 1_555
H23 C12 H26 96.78(6) 1_555 1_555
H23 C12 H27 163.11(6) 1_555 1_565
H24 C12 H25 94.93(6) 1_555 1_555
H24 C12 H26 161.39(6) 1_555 1_555
H24 C12 H27 98.22(6) 1_555 1_565
H25 C12 H26 95.39(6) 1_555 1_555
H25 C12 H27 96.94(7) 1_555 1_565
H26 C12 H27 95.86(7) 1_555 1_565
C11 H25 H26 62.59(5) 1_555 1_555
C11 H25 H27 62.84(4) 1_555 1_565
H23 H25 H24 50.8797(16) 1_555 1_555
H23 H25 C12 51.57(6) 1_555 1_555
H23 H25 H26 67.0162(18) 1_555 1_555
H23 H25 H27 92.364(3) 1_555 1_565
H24 H25 C12 49.87(6) 1_555 1_555
H24 H25 H26 91.562(3) 1_555 1_555
H24 H25 H27 66.2472(18) 1_555 1_565
H26 H25 H27 60.2142(20) 1_555 1_565
C10 H26 H23 52.59(3) 1_555 1_555
C10 H26 H24 49.64(2) 1_555 1_555
C10 H26 C12 57.86(7) 1_555 1_555
C10 H26 H25 97.70(4) 1_555 1_555
C10 H26 H27 74.06(3) 1_555 1_565
H21 H26 H23 60.0450(18) 1_555 1_555
H21 H26 H24 68.606(2) 1_555 1_555
H21 H26 C12 77.55(6) 1_555 1_555
H21 H26 H25 115.310(4) 1_555 1_555
H21 H26 H27 92.224(3) 1_555 1_565
H22 H26 H23 70.0605(19) 1_565 1_555
H22 H26 H24 53.6735(16) 1_565 1_555
H22 H26 C12 58.32(6) 1_565 1_555
H22 H26 H25 100.069(3) 1_565 1_555
H22 H26 H27 59.532(2) 1_565 1_565
C11 H26 H25 70.63(5) 1_555 1_555
C11 H26 H27 65.99(5) 1_555 1_565
H23 H26 C12 48.72(6) 1_555 1_555
H23 H26 H25 62.6417(18) 1_555 1_555
H23 H26 H27 89.894(3) 1_555 1_565
H24 H26 H25 48.2945(18) 1_555 1_555
H24 H26 H27 50.0740(17) 1_555 1_565
H25 H26 H27 60.1614(20) 1_555 1_565
C10 H27 H23 50.42(2) 1_545 1_545
C10 H27 H24 51.79(2) 1_545 1_545
C10 H27 C12 58.08(8) 1_545 1_545
C10 H27 H25 97.78(4) 1_545 1_545
C10 H27 H26 74.57(3) 1_545 1_545
H22 H27 C11 47.86(4) 1_555 1_545
H22 H27 H23 70.531(2) 1_555 1_545
H22 H27 H24 66.1824(19) 1_555 1_545
H22 H27 C12 77.97(7) 1_555 1_545
H22 H27 H25 117.876(4) 1_555 1_545
H22 H27 H26 87.198(2) 1_555 1_545
C11 H27 H25 70.20(5) 1_545 1_545
C11 H27 H26 65.37(5) 1_545 1_545
H23 H27 H25 47.5859(18) 1_545 1_545
H23 H27 H26 49.9895(19) 1_545 1_545
H24 H27 C12 47.70(6) 1_545 1_545
H24 H27 H25 63.0443(17) 1_545 1_545
H24 H27 H26 89.476(2) 1_545 1_545
H25 H27 H26 59.6243(19) 1_545 1_545
N1 C13 H1 61.40(6) 1_545 1_545
N1 C13 H2 60.18(6) 1_545 1_545
N1 C13 H10 47.34(6) 1_545 1_555
N1 C13 C6 55.50(8) 1_545 1_545
N1 C13 H12 74.96(7) 1_545 1_555
N1 C13 H20 47.19(6) 1_545 1_545
N1 C13 C10 61.32(8) 1_545 1_545
N1 C13 H22 84.18(7) 1_545 1_555
N1 C13 H28 120.70(11) 1_545 1_555
N1 C13 H29 126.99(11) 1_545 1_555
N1 C13 C14 108.32(11) 1_545 1_555
N1 C13 H30 102.57(7) 1_545 1_555
N1 C13 H31 97.45(7) 1_545 1_555
N1 C13 C15 143.20(10) 1_545 1_555
N1 C13 H32 155.69(8) 1_545 1_555
N1 C13 H33 148.45(8) 1_545 1_555
C1 C13 C5 64.62(6) 1_545 1_545
C1 C13 H10 86.49(5) 1_545 1_555
C1 C13 C6 69.54(6) 1_545 1_545
C1 C13 H12 86.49(5) 1_545 1_555
C1 C13 C9 63.26(6) 1_545 1_545
C1 C13 H20 83.72(5) 1_545 1_545
C1 C13 C10 70.32(6) 1_545 1_545
C1 C13 H22 90.48(5) 1_545 1_555
C1 C13 H28 106.83(9) 1_545 1_555
C1 C13 H29 100.96(9) 1_545 1_555
C1 C13 C14 151.21(10) 1_545 1_555
C1 C13 H30 143.63(6) 1_545 1_555
C1 C13 H31 134.88(6) 1_545 1_555
C1 C13 C15 168.78(8) 1_545 1_555
C1 C13 H32 158.14(6) 1_545 1_555
C1 C13 H33 148.01(6) 1_545 1_555
H1 C13 C5 70.58(4) 1_545 1_545
H1 C13 H10 92.60(3) 1_545 1_555
H1 C13 C6 60.91(4) 1_545 1_545
H1 C13 H12 72.07(3) 1_545 1_555
H1 C13 C9 87.12(5) 1_545 1_545
H1 C13 H20 106.93(3) 1_545 1_545
H1 C13 C10 95.26(5) 1_545 1_545
H1 C13 H22 113.20(3) 1_545 1_555
H1 C13 H28 81.41(6) 1_545 1_555
H1 C13 H29 104.44(6) 1_545 1_555
H1 C13 C14 161.44(8) 1_545 1_555
H1 C13 H30 140.51(3) 1_545 1_555
H1 C13 H31 158.69(3) 1_545 1_555
H1 C13 C15 154.44(5) 1_545 1_555
H1 C13 H32 134.35(3) 1_545 1_555
H1 C13 H33 144.86(3) 1_545 1_555
H2 C13 C5 86.49(4) 1_545 1_545
H2 C13 H10 106.97(3) 1_545 1_555
H2 C13 C6 93.10(5) 1_545 1_545
H2 C13 H12 108.95(3) 1_545 1_555
H2 C13 C9 68.30(4) 1_545 1_545
H2 C13 H20 87.67(3) 1_545 1_545
H2 C13 C10 59.54(4) 1_545 1_545
H2 C13 H22 74.23(3) 1_545 1_555
H2 C13 H28 115.63(6) 1_545 1_555
H2 C13 H29 77.32(6) 1_545 1_555
H2 C13 C14 151.72(8) 1_545 1_555
H2 C13 H30 161.73(3) 1_545 1_555
H2 C13 H31 129.81(3) 1_545 1_555
H2 C13 C15 145.02(5) 1_545 1_555
H2 C13 H32 144.11(3) 1_545 1_555
H2 C13 H33 124.25(3) 1_545 1_555
C5 C13 H12 47.18(4) 1_545 1_555
C5 C13 C9 52.17(5) 1_545 1_545
C5 C13 H20 57.37(4) 1_545 1_545
C5 C13 C10 87.54(6) 1_545 1_545
C5 C13 H22 107.47(5) 1_545 1_555
C5 C13 H28 96.23(9) 1_545 1_555
C5 C13 H29 157.36(9) 1_545 1_555
C5 C13 C14 92.83(8) 1_545 1_555
C5 C13 H30 79.05(5) 1_545 1_555
C5 C13 H31 92.63(5) 1_545 1_555
C5 C13 C15 125.81(7) 1_545 1_555
C5 C13 H32 127.82(5) 1_545 1_555
C5 C13 H33 144.03(5) 1_545 1_555
H10 C13 H12 48.99(3) 1_555 1_555
H10 C13 C9 55.73(4) 1_555 1_545
H10 C13 H20 51.11(3) 1_555 1_545
H10 C13 C10 90.08(4) 1_555 1_545
H10 C13 H22 103.66(3) 1_555 1_555
H10 C13 H28 95.31(6) 1_555 1_555
H10 C13 H29 155.11(6) 1_555 1_555
H10 C13 C14 70.38(6) 1_555 1_555
H10 C13 H30 57.20(3) 1_555 1_555
H10 C13 H31 72.46(3) 1_555 1_555
H10 C13 C15 103.57(4) 1_555 1_555
H10 C13 H32 108.73(3) 1_555 1_555
H10 C13 H33 121.57(3) 1_555 1_555
C6 C13 C9 82.13(6) 1_545 1_545
C6 C13 H20 87.39(4) 1_545 1_545
C6 C13 C10 116.44(6) 1_545 1_545
C6 C13 H22 137.81(5) 1_545 1_555
C6 C13 H28 66.54(8) 1_545 1_555
C6 C13 H29 163.24(9) 1_545 1_555
C6 C13 C14 100.58(8) 1_545 1_555
C6 C13 H30 80.09(4) 1_545 1_555
C6 C13 H31 110.64(5) 1_545 1_555
C6 C13 C15 121.40(6) 1_545 1_555
C6 C13 H32 111.53(4) 1_545 1_555
C6 C13 H33 141.54(5) 1_545 1_555
H12 C13 C9 99.22(5) 1_555 1_545
H12 C13 H20 99.85(3) 1_555 1_545
H12 C13 C10 134.73(5) 1_555 1_545
H12 C13 H22 152.59(3) 1_555 1_555
H12 C13 H28 49.23(6) 1_555 1_555
H12 C13 H29 154.01(6) 1_555 1_555
H12 C13 C14 90.66(7) 1_555 1_555
H12 C13 H30 68.80(3) 1_555 1_555
H12 C13 H31 106.52(3) 1_555 1_555
H12 C13 C15 103.81(5) 1_555 1_555
H12 C13 H32 91.86(3) 1_555 1_555
H12 C13 H33 122.80(3) 1_555 1_555
C9 C13 H22 55.72(4) 1_545 1_555
C9 C13 H28 148.40(9) 1_545 1_555
C9 C13 H29 106.40(8) 1_545 1_555
C9 C13 C14 89.06(8) 1_545 1_555
C9 C13 H30 93.86(5) 1_545 1_555
C9 C13 H31 71.97(5) 1_545 1_555
C9 C13 C15 118.32(7) 1_545 1_555
C9 C13 H32 138.30(5) 1_545 1_555
C9 C13 H33 117.65(5) 1_545 1_555
H20 C13 H22 52.75(3) 1_545 1_555
H20 C13 H28 144.87(6) 1_545 1_555
H20 C13 H29 105.67(6) 1_545 1_555
H20 C13 C14 68.55(6) 1_545 1_555
H20 C13 H30 75.17(3) 1_545 1_555
H20 C13 H31 51.88(3) 1_545 1_555
H20 C13 C15 98.64(4) 1_545 1_555
H20 C13 H32 117.99(3) 1_545 1_555
H20 C13 H33 101.60(3) 1_545 1_555
C10 C13 H28 173.78(9) 1_545 1_555
C10 C13 H29 70.67(8) 1_545 1_555
C10 C13 C14 92.18(8) 1_545 1_555
C10 C13 H30 108.30(5) 1_545 1_555
C10 C13 H31 70.29(5) 1_545 1_555
C10 C13 C15 104.26(6) 1_545 1_555
C10 C13 H32 123.59(5) 1_545 1_555
C10 C13 H33 92.85(4) 1_545 1_555
H22 C13 H28 155.11(6) 1_555 1_555
H22 C13 H29 53.07(6) 1_555 1_555
H22 C13 C14 79.07(7) 1_555 1_555
H22 C13 H30 99.42(3) 1_555 1_555
H22 C13 H31 58.27(3) 1_555 1_555
H22 C13 C15 82.40(4) 1_555 1_555
H22 C13 H32 100.61(3) 1_555 1_555
H22 C13 H33 69.42(3) 1_555 1_555
H28 C13 H29 104.96(8) 1_555 1_555
H28 C13 C14 92.57(10) 1_555 1_555
H28 C13 H30 77.35(6) 1_555 1_555
H28 C13 H31 114.34(6) 1_555 1_555
H28 C13 C15 77.54(8) 1_555 1_555
H28 C13 H32 57.43(6) 1_555 1_555
H28 C13 H33 87.01(6) 1_555 1_555
H29 C13 C14 94.06(10) 1_555 1_555
H29 C13 H30 113.00(6) 1_555 1_555
H29 C13 H31 85.92(6) 1_555 1_555
H29 C13 C15 67.83(7) 1_555 1_555
H29 C13 H32 71.96(6) 1_555 1_555
H29 C13 H33 47.10(6) 1_555 1_555
C14 C13 H32 50.49(6) 1_555 1_555
C14 C13 H33 51.20(6) 1_555 1_555
H30 C13 C15 46.87(4) 1_555 1_555
H30 C13 H32 53.22(3) 1_555 1_555
H30 C13 H33 66.70(3) 1_555 1_555
H31 C13 C15 46.81(4) 1_555 1_555
H31 C13 H32 66.34(3) 1_555 1_555
H31 C13 H33 54.29(3) 1_555 1_555
N1 H28 H1 54.21(3) 1_545 1_545
N1 H28 C6 59.49(5) 1_545 1_545
N1 H28 H12 79.75(4) 1_545 1_555
N1 H28 H13 63.10(3) 1_545 1_545
N1 H28 H16 147.89(5) 1_545 2_646
N1 H28 H29 69.69(4) 1_545 1_555
N1 H28 C14 72.88(6) 1_545 1_555
N1 H28 H30 83.65(4) 1_545 1_555
N1 H28 H31 67.55(3) 1_545 1_555
N1 H28 C15 107.73(6) 1_545 1_555
N1 H28 H32 132.30(5) 1_545 1_555
N1 H28 H33 106.98(4) 1_545 1_555
C1 H28 C5 54.19(4) 1_545 1_545
C1 H28 H10 72.76(3) 1_545 1_555
C1 H28 C6 68.24(4) 1_545 1_545
C1 H28 H12 89.33(4) 1_545 1_555
C1 H28 H13 58.14(3) 1_545 1_545
C1 H28 H16 143.50(4) 1_545 2_646
C1 H28 C13 50.40(8) 1_545 1_555
C1 H28 H29 68.16(4) 1_545 1_555
C1 H28 C14 102.38(7) 1_545 1_555
C1 H28 H30 117.19(4) 1_545 1_555
C1 H28 H31 95.50(3) 1_545 1_555
C1 H28 C15 128.53(6) 1_545 1_555
C1 H28 H32 149.61(5) 1_545 1_555
C1 H28 H33 117.60(4) 1_545 1_555
H1 H28 C5 64.45(3) 1_545 1_545
H1 H28 H10 84.835(3) 1_545 1_555
H1 H28 C6 64.18(3) 1_545 1_545
H1 H28 H12 81.471(2) 1_545 1_555
H1 H28 H13 46.8007(18) 1_545 1_545
H1 H28 H16 120.659(4) 1_545 2_646
H1 H28 C13 73.92(8) 1_545 1_555
H1 H28 H29 84.775(3) 1_545 1_555
H1 H28 C14 125.84(6) 1_545 1_555
H1 H28 H30 136.118(4) 1_545 1_555
H1 H28 H31 119.187(3) 1_545 1_555
H1 H28 C15 149.40(4) 1_545 1_555
H1 H28 H32 159.752(6) 1_545 1_555
H1 H28 H33 133.783(4) 1_545 1_555
H2 H28 C5 70.45(3) 1_545 1_545
H2 H28 H10 87.251(2) 1_545 1_555
H2 H28 C6 86.30(3) 1_545 1_545
H2 H28 H12 107.169(3) 1_545 1_555
H2 H28 H13 74.671(2) 1_545 1_545
H2 H28 H16 148.835(4) 1_545 2_646
H2 H28 C13 46.75(7) 1_545 1_555
H2 H28 H29 53.206(2) 1_545 1_555
H2 H28 C14 101.29(5) 1_545 1_555
H2 H28 H30 122.678(3) 1_545 1_555
H2 H28 H31 93.491(3) 1_545 1_555
H2 H28 C15 117.40(4) 1_545 1_555
H2 H28 H32 133.937(5) 1_545 1_555
H2 H28 H33 102.994(4) 1_545 1_555
C5 H28 H12 50.12(3) 1_545 1_555
C5 H28 H16 117.44(4) 1_545 2_646
C5 H28 C13 61.75(9) 1_545 1_555
C5 H28 H29 98.88(4) 1_545 1_555
C5 H28 C14 76.40(6) 1_545 1_555
C5 H28 H30 72.94(3) 1_545 1_555
C5 H28 H31 74.96(3) 1_545 1_555
C5 H28 C15 114.27(5) 1_545 1_555
C5 H28 H32 132.47(4) 1_545 1_555
C5 H28 H33 123.34(4) 1_545 1_555
H10 H28 H12 50.0692(16) 1_555 1_555
H10 H28 H13 59.3094(18) 1_555 1_545
H10 H28 H16 108.728(3) 1_555 2_646
H10 H28 C13 64.82(7) 1_555 1_555
H10 H28 H29 101.215(3) 1_555 1_555
H10 H28 C14 60.49(4) 1_555 1_555
H10 H28 H30 52.8315(18) 1_555 1_555
H10 H28 H31 61.1460(17) 1_555 1_555
H10 H28 C15 96.64(3) 1_555 1_555
H10 H28 H32 112.406(4) 1_555 1_555
H10 H28 H33 109.394(3) 1_555 1_555
C6 H28 H16 89.10(3) 1_545 2_646
C6 H28 C13 93.28(10) 1_545 1_555
C6 H28 H29 129.11(5) 1_545 1_555
C6 H28 C14 100.39(7) 1_545 1_555
C6 H28 H30 85.42(4) 1_545 1_555
C6 H28 H31 101.74(4) 1_545 1_555
C6 H28 C15 132.46(6) 1_545 1_555
C6 H28 H32 135.92(4) 1_545 1_555
C6 H28 H33 148.91(4) 1_545 1_555
H12 H28 H16 68.2670(19) 1_555 2_646
H12 H28 C13 111.69(9) 1_555 1_555
H12 H28 H29 149.001(4) 1_555 1_555
H12 H28 C14 101.33(5) 1_555 1_555
H12 H28 H30 79.2262(20) 1_555 1_555
H12 H28 H31 105.530(3) 1_555 1_555
H12 H28 C15 122.57(4) 1_555 1_555
H12 H28 H32 117.469(3) 1_555 1_555
H12 H28 H33 141.547(3) 1_555 1_555
H13 H28 H16 90.387(3) 1_545 2_646
H13 H28 C13 97.43(8) 1_545 1_555
H13 H28 H29 126.014(3) 1_545 1_555
H13 H28 C14 119.78(5) 1_545 1_555
H13 H28 H30 106.775(3) 1_545 1_555
H13 H28 H31 119.588(3) 1_545 1_555
H13 H28 C15 153.81(4) 1_545 1_555
H13 H28 H32 151.332(5) 1_545 1_555
H13 H28 H33 168.292(4) 1_545 1_555
H16 H28 C13 164.42(9) 2_646 1_555
H16 H28 H29 141.659(4) 2_646 1_555
H16 H28 C14 109.86(5) 2_646 1_555
H16 H28 H30 87.551(3) 2_646 1_555
H16 H28 H31 117.606(3) 2_646 1_555
H16 H28 C15 87.93(4) 2_646 1_555
H16 H28 H32 65.340(2) 2_646 1_555
H16 H28 H33 96.747(3) 2_646 1_555
C13 H28 C14 54.57(9) 1_555 1_555
C13 H28 H30 77.31(8) 1_555 1_555
C13 H28 H31 46.85(7) 1_555 1_555
C13 H28 C15 79.10(9) 1_555 1_555
C13 H28 H32 103.06(8) 1_555 1_555
C13 H28 H33 73.53(7) 1_555 1_555
H29 H28 C14 65.29(5) 1_555 1_555
H29 H28 H30 92.050(3) 1_555 1_555
H29 H28 H31 58.311(2) 1_555 1_555
H29 H28 C15 64.90(4) 1_555 1_555
H29 H28 H32 81.552(3) 1_555 1_555
H29 H28 H33 49.872(2) 1_555 1_555
C14 H28 H32 60.55(4) 1_555 1_555
C14 H28 H33 48.93(4) 1_555 1_555
H30 H28 C15 47.05(3) 1_555 1_555
H30 H28 H32 59.5890(20) 1_555 1_555
H30 H28 H33 64.4618(18) 1_555 1_555
H31 H28 H32 65.012(2) 1_555 1_555
H31 H28 H33 48.7606(16) 1_555 1_555
N1 H29 H1 47.74(3) 1_545 1_545
N1 H29 H2 54.86(3) 1_545 1_545
N1 H29 H5 160.40(5) 1_545 2_546
N1 H29 H7 113.91(4) 1_545 2_546
N1 H29 C10 58.88(4) 1_545 1_545
N1 H29 H21 68.55(4) 1_545 1_545
N1 H29 H22 82.25(4) 1_545 1_555
N1 H29 H28 65.92(4) 1_545 1_555
N1 H29 C14 71.20(6) 1_545 1_555
N1 H29 H30 70.28(4) 1_545 1_555
N1 H29 H31 75.83(4) 1_545 1_555
N1 H29 C15 112.10(6) 1_545 1_555
N1 H29 H32 117.55(5) 1_545 1_555
N1 H29 H33 135.28(5) 1_545 1_555
C1 H29 H5 126.53(4) 1_545 2_546
C1 H29 H7 88.50(3) 1_545 2_546
C1 H29 C9 51.81(3) 1_545 1_545
C1 H29 C10 67.15(4) 1_545 1_545
C1 H29 H21 63.78(3) 1_545 1_545
C1 H29 H22 92.57(4) 1_545 1_555
C1 H29 C13 54.88(8) 1_545 1_555
C1 H29 H28 73.88(4) 1_545 1_555
C1 H29 C14 104.92(7) 1_545 1_555
C1 H29 H30 101.96(4) 1_545 1_555
C1 H29 H31 110.03(4) 1_545 1_555
C1 H29 C15 143.33(7) 1_545 1_555
C1 H29 H32 137.89(5) 1_545 1_555
C1 H29 H33 169.27(5) 1_545 1_555
H1 H29 H5 117.554(3) 1_545 2_546
H1 H29 H7 93.903(2) 1_545 2_546
H1 H29 C9 70.91(3) 1_545 1_545
H1 H29 C10 88.39(3) 1_545 1_545
H1 H29 H21 83.128(2) 1_545 1_545
H1 H29 H22 113.590(3) 1_545 1_555
H1 H29 C13 54.85(7) 1_545 1_555
H1 H29 H28 59.900(2) 1_545 1_555
H1 H29 C14 108.48(5) 1_545 1_555
H1 H29 H30 101.990(3) 1_545 1_555
H1 H29 H31 121.712(3) 1_545 1_555
H1 H29 C15 136.12(4) 1_545 1_555
H1 H29 H32 122.170(5) 1_545 1_555
H1 H29 H33 156.720(5) 1_545 1_555
H2 H29 H5 105.546(4) 1_545 2_546
H2 H29 H7 64.5435(19) 1_545 2_546
H2 H29 C9 61.30(2) 1_545 1_545
H2 H29 C10 61.71(3) 1_545 1_545
H2 H29 H21 50.2225(18) 1_545 1_545
H2 H29 H22 83.205(2) 1_545 1_555
H2 H29 C13 78.73(7) 1_545 1_555
H2 H29 H28 94.805(3) 1_545 1_555
H2 H29 C14 125.89(5) 1_545 1_555
H2 H29 H30 124.799(3) 1_545 1_555
H2 H29 H31 123.513(3) 1_545 1_555
H2 H29 C15 166.83(5) 1_545 1_555
H2 H29 H32 157.110(6) 1_545 1_555
H2 H29 H33 165.991(6) 1_545 1_555
H5 H29 H7 48.8854(16) 2_546 2_546
H5 H29 C9 146.61(4) 2_546 1_545
H5 H29 C10 114.02(4) 2_546 1_545
H5 H29 H21 99.287(3) 2_546 1_545
H5 H29 H22 95.814(3) 2_546 1_555
H5 H29 C13 158.90(9) 2_546 1_555
H5 H29 H28 121.500(3) 2_546 1_555
H5 H29 C14 128.27(5) 2_546 1_555
H5 H29 H30 129.228(4) 2_546 1_555
H5 H29 H31 120.696(4) 2_546 1_555
H5 H29 C15 87.50(4) 2_546 1_555
H5 H29 H32 80.578(2) 2_546 1_555
H5 H29 H33 63.851(2) 2_546 1_555
H7 H29 C9 100.48(3) 2_546 1_545
H7 H29 C10 71.62(3) 2_546 1_545
H7 H29 H21 52.9874(15) 2_546 1_545
H7 H29 H22 66.204(2) 2_546 1_555
H7 H29 C13 142.80(9) 2_546 1_555
H7 H29 H28 146.080(4) 2_546 1_555
H7 H29 C14 149.81(5) 2_546 1_555
H7 H29 H30 160.075(4) 2_546 1_555
H7 H29 H31 125.985(4) 2_546 1_555
H7 H29 C15 127.77(4) 2_546 1_555
H7 H29 H32 128.497(3) 2_546 1_555
H7 H29 H33 101.722(3) 2_546 1_555
C9 H29 H21 47.96(2) 1_545 1_545
C9 H29 H22 54.08(3) 1_545 1_555
C9 H29 C13 53.65(8) 1_545 1_555
C9 H29 H28 91.18(4) 1_545 1_555
C9 H29 C14 69.58(5) 1_545 1_555
C9 H29 H30 73.98(3) 1_545 1_555
C9 H29 H31 62.24(3) 1_545 1_555
C9 H29 C15 108.51(5) 1_545 1_555
C9 H29 H32 124.18(4) 1_545 1_555
C9 H29 H33 121.99(4) 1_545 1_555
C10 H29 C13 86.40(10) 1_545 1_555
C10 H29 H28 123.87(5) 1_545 1_555
C10 H29 C14 88.58(6) 1_545 1_555
C10 H29 H30 96.65(4) 1_545 1_555
C10 H29 H31 70.50(3) 1_545 1_555
C10 H29 C15 114.97(6) 1_545 1_555
C10 H29 H32 136.62(4) 1_545 1_555
C10 H29 H33 112.78(4) 1_545 1_555
H21 H29 C13 99.07(8) 1_545 1_555
H21 H29 H28 133.627(3) 1_545 1_555
H21 H29 C14 108.68(5) 1_545 1_555
H21 H29 H30 116.719(3) 1_545 1_555
H21 H29 H31 89.625(2) 1_545 1_555
H21 H29 C15 130.51(4) 1_545 1_555
H21 H29 H32 151.857(4) 1_545 1_555
H21 H29 H33 120.078(4) 1_545 1_555
H22 H29 C13 105.24(9) 1_555 1_555
H22 H29 H28 141.401(4) 1_555 1_555
H22 H29 C14 85.97(5) 1_555 1_555
H22 H29 H30 96.114(2) 1_555 1_555
H22 H29 H31 62.8097(18) 1_555 1_555
H22 H29 C15 97.47(4) 1_555 1_555
H22 H29 H32 118.578(3) 1_555 1_555
H22 H29 H33 88.667(3) 1_555 1_555
C13 H29 C14 53.64(8) 1_555 1_555
C13 H29 H30 48.04(7) 1_555 1_555
C13 H29 H31 69.70(7) 1_555 1_555
C13 H29 C15 88.45(9) 1_555 1_555
C13 H29 H32 88.07(7) 1_555 1_555
C13 H29 H33 114.55(8) 1_555 1_555
H28 H29 C14 64.06(5) 1_555 1_555
H28 H29 H30 53.8449(18) 1_555 1_555
H28 H29 H31 87.645(3) 1_555 1_555
H28 H29 C15 76.41(4) 1_555 1_555
H28 H29 H32 64.077(3) 1_555 1_555
H28 H29 H33 98.649(3) 1_555 1_555
C14 H29 H32 54.66(4) 1_555 1_555
C14 H29 H33 64.52(4) 1_555 1_555
H30 H29 H32 50.6810(17) 1_555 1_555
H30 H29 H33 67.311(2) 1_555 1_555
H31 H29 C15 47.41(3) 1_555 1_555
H31 H29 H32 67.259(2) 1_555 1_555
H31 H29 H33 61.273(2) 1_555 1_555
N1 C14 H10 47.89(4) 1_545 1_555
N1 C14 H20 49.91(4) 1_545 1_545
N1 C14 C10 47.62(5) 1_545 1_545
N1 C14 H22 66.77(4) 1_545 1_555
N1 C14 H28 58.03(5) 1_545 1_555
N1 C14 H29 59.67(5) 1_545 1_555
N1 C14 H30 113.00(9) 1_545 1_555
N1 C14 H31 105.72(9) 1_545 1_555
N1 C14 C15 143.32(9) 1_545 1_555
N1 C14 H32 131.63(6) 1_545 1_555
N1 C14 H33 126.92(6) 1_545 1_555
N1 C14 C16 169.55(7) 1_545 1_555
N1 C14 H35 168.98(5) 1_545 1_555
N1 C14 H36 159.20(5) 1_545 1_555
C5 C14 H20 53.96(4) 1_545 1_545
C5 C14 C10 70.73(5) 1_545 1_545
C5 C14 H22 91.08(4) 1_545 1_555
C5 C14 C13 55.42(7) 1_545 1_555
C5 C14 H28 64.72(5) 1_545 1_555
C5 C14 H29 85.95(5) 1_545 1_555
C5 C14 H30 84.80(8) 1_545 1_555
C5 C14 H31 109.14(9) 1_545 1_555
C5 C14 C15 157.33(9) 1_545 1_555
C5 C14 H32 134.60(5) 1_545 1_555
C5 C14 H33 153.09(5) 1_545 1_555
C5 C14 C16 161.47(6) 1_545 1_555
C5 C14 H35 141.01(5) 1_545 1_555
C5 C14 H36 156.75(5) 1_545 1_555
H10 C14 C9 52.20(4) 1_555 1_545
H10 C14 H20 53.60(3) 1_555 1_545
H10 C14 C10 82.23(4) 1_555 1_545
H10 C14 H22 101.92(3) 1_555 1_555
H10 C14 C13 76.37(6) 1_555 1_555
H10 C14 H28 81.11(4) 1_555 1_555
H10 C14 H29 106.80(3) 1_555 1_555
H10 C14 H30 67.76(6) 1_555 1_555
H10 C14 H31 99.15(6) 1_555 1_555
H10 C14 C15 158.82(7) 1_555 1_555
H10 C14 H32 137.98(3) 1_555 1_555
H10 C14 H33 173.93(3) 1_555 1_555
H10 C14 C16 142.55(5) 1_555 1_555
H10 C14 H35 122.52(3) 1_555 1_555
H10 C14 H36 136.43(3) 1_555 1_555
C9 C14 H22 49.86(4) 1_545 1_555
C9 C14 C13 58.10(7) 1_545 1_555
C9 C14 H28 87.05(5) 1_545 1_555
C9 C14 H29 71.40(5) 1_545 1_555
C9 C14 H30 117.48(9) 1_545 1_555
C9 C14 H31 76.04(8) 1_545 1_555
C9 C14 C15 148.49(9) 1_545 1_555
C9 C14 H32 154.83(5) 1_545 1_555
C9 C14 H33 125.64(5) 1_545 1_555
C9 C14 C16 149.93(6) 1_545 1_555
C9 C14 H35 153.58(5) 1_545 1_555
C9 C14 H36 130.88(5) 1_545 1_555
H20 C14 H22 52.91(3) 1_545 1_555
H20 C14 C13 79.55(7) 1_545 1_555
H20 C14 H28 107.92(4) 1_545 1_555
H20 C14 H29 89.13(3) 1_545 1_555
H20 C14 H30 107.32(6) 1_545 1_555
H20 C14 H31 57.47(6) 1_545 1_555
H20 C14 C15 146.25(7) 1_545 1_555
H20 C14 H32 167.88(3) 1_545 1_555
H20 C14 H33 127.03(3) 1_545 1_555
H20 C14 C16 132.73(5) 1_545 1_555
H20 C14 H35 132.12(3) 1_545 1_555
H20 C14 H36 112.89(3) 1_545 1_555
C10 C14 C13 57.92(7) 1_545 1_555
C10 C14 H28 90.71(5) 1_545 1_555
C10 C14 H29 53.27(4) 1_545 1_555
C10 C14 H30 145.53(8) 1_545 1_555
C10 C14 H31 67.40(8) 1_545 1_555
C10 C14 C15 118.49(8) 1_545 1_555
C10 C14 H32 131.05(5) 1_545 1_555
C10 C14 H33 95.66(5) 1_545 1_555
C10 C14 C16 126.17(6) 1_545 1_555
C10 C14 H35 142.35(4) 1_545 1_555
C10 C14 H36 112.03(4) 1_545 1_555
H22 C14 C13 68.46(6) 1_555 1_555
H22 C14 H28 98.85(4) 1_555 1_555
H22 C14 H29 51.53(3) 1_555 1_555
H22 C14 H30 156.09(6) 1_555 1_555
H22 C14 H31 59.14(6) 1_555 1_555
H22 C14 C15 99.15(7) 1_555 1_555
H22 C14 H32 115.25(3) 1_555 1_555
H22 C14 H33 76.62(3) 1_555 1_555
H22 C14 C16 106.14(4) 1_555 1_555
H22 C14 H35 123.86(3) 1_555 1_555
H22 C14 H36 93.79(3) 1_555 1_555
C13 C14 H30 125.80(10) 1_555 1_555
C13 C14 H31 125.28(11) 1_555 1_555
C13 C14 C15 109.85(10) 1_555 1_555
C13 C14 H32 98.92(7) 1_555 1_555
C13 C14 H33 97.67(7) 1_555 1_555
C13 C14 C16 137.29(9) 1_555 1_555
C13 C14 H35 148.11(7) 1_555 1_555
C13 C14 H36 146.63(7) 1_555 1_555
H28 C14 H29 50.65(4) 1_555 1_555
H28 C14 H30 100.59(6) 1_555 1_555
H28 C14 H31 157.73(6) 1_555 1_555
H28 C14 C15 93.58(7) 1_555 1_555
H28 C14 H32 74.69(4) 1_555 1_555
H28 C14 H33 93.24(4) 1_555 1_555
H28 C14 C16 117.73(6) 1_555 1_555
H28 C14 H35 118.85(4) 1_555 1_555
H28 C14 H36 136.43(4) 1_555 1_555
H29 C14 H30 150.80(6) 1_555 1_555
H29 C14 H31 109.14(6) 1_555 1_555
H29 C14 C15 84.74(7) 1_555 1_555
H29 C14 H32 83.56(4) 1_555 1_555
H29 C14 H33 67.60(4) 1_555 1_555
H29 C14 C16 109.99(5) 1_555 1_555
H29 C14 H35 128.01(3) 1_555 1_555
H29 C14 H36 114.66(3) 1_555 1_555
H30 C14 H31 100.06(8) 1_555 1_555
H30 C14 C15 93.40(9) 1_555 1_555
H30 C14 H32 83.42(6) 1_555 1_555
H30 C14 H33 115.83(6) 1_555 1_555
H30 C14 C16 76.69(7) 1_555 1_555
H30 C14 H35 56.22(5) 1_555 1_555
H30 C14 H36 81.58(5) 1_555 1_555
H31 C14 C15 93.45(10) 1_555 1_555
H31 C14 H32 116.05(6) 1_555 1_555
H31 C14 H33 85.21(6) 1_555 1_555
H31 C14 C16 75.32(8) 1_555 1_555
H31 C14 H35 79.98(6) 1_555 1_555
H31 C14 H36 55.49(6) 1_555 1_555
H32 C14 H35 49.43(3) 1_555 1_555
H32 C14 H36 62.24(3) 1_555 1_555
H33 C14 H35 62.24(3) 1_555 1_555
H33 C14 H36 49.63(3) 1_555 1_555
N1 H30 H12 57.74(3) 1_545 1_555
N1 H30 H28 45.04(2) 1_545 1_555
N1 H30 C14 47.58(8) 1_545 1_555
N1 H30 H31 69.94(4) 1_545 1_555
N1 H30 C15 97.26(6) 1_545 1_555
N1 H30 H32 104.51(4) 1_545 1_555
N1 H30 H33 90.54(3) 1_545 1_555
N1 H30 C16 128.34(5) 1_545 1_555
N1 H30 H35 151.78(4) 1_545 1_555
C5 H30 C13 51.53(4) 1_545 1_555
C5 H30 H28 59.36(3) 1_545 1_555
C5 H30 H29 69.55(3) 1_545 1_555
C5 H30 C14 74.45(9) 1_545 1_555
C5 H30 H31 89.38(4) 1_545 1_555
C5 H30 C15 123.43(6) 1_545 1_555
C5 H30 H32 124.55(4) 1_545 1_555
C5 H30 H33 117.30(4) 1_545 1_555
C5 H30 C16 155.34(6) 1_545 1_555
C5 H30 H35 178.53(4) 1_545 1_555
H10 H30 H12 49.6698(18) 1_555 1_555
H10 H30 C13 69.48(3) 1_555 1_555
H10 H30 H28 77.661(2) 1_555 1_555
H10 H30 H29 86.674(2) 1_555 1_555
H10 H30 C14 88.27(7) 1_555 1_555
H10 H30 H31 92.399(3) 1_555 1_555
H10 H30 C15 140.35(5) 1_555 1_555
H10 H30 H32 142.876(4) 1_555 1_555
H10 H30 H33 133.072(4) 1_555 1_555
H10 H30 C16 163.88(4) 1_555 1_555
H10 H30 H35 161.683(6) 1_555 1_555
H12 H30 C13 64.72(3) 1_555 1_555
H12 H30 H28 50.9417(15) 1_555 1_555
H12 H30 H29 81.689(2) 1_555 1_555
H12 H30 C14 96.95(8) 1_555 1_555
H12 H30 H31 127.671(4) 1_555 1_555
H12 H30 C15 118.82(5) 1_555 1_555
H12 H30 H32 101.467(3) 1_555 1_555
H12 H30 H33 119.643(3) 1_555 1_555
H12 H30 C16 143.30(4) 1_555 1_555
H12 H30 H35 138.861(4) 1_555 1_555
C13 H30 H31 68.86(4) 1_555 1_555
C13 H30 C15 72.00(5) 1_555 1_555
C13 H30 H32 77.13(3) 1_555 1_555
C13 H30 H33 66.66(3) 1_555 1_555
C13 H30 C16 105.51(5) 1_555 1_555
C13 H30 H35 127.66(4) 1_555 1_555
H28 H30 C14 52.54(7) 1_555 1_555
H28 H30 H31 91.877(3) 1_555 1_555
H28 H30 C15 71.52(4) 1_555 1_555
H28 H30 H32 65.244(2) 1_555 1_555
H28 H30 H33 69.9395(19) 1_555 1_555
H28 H30 C16 104.50(4) 1_555 1_555
H28 H30 H35 120.546(4) 1_555 1_555
H29 H30 H31 58.4048(20) 1_555 1_555
H29 H30 C15 53.94(3) 1_555 1_555
H29 H30 H32 63.6260(20) 1_555 1_555
H29 H30 H33 47.9733(16) 1_555 1_555
H29 H30 C16 86.81(3) 1_555 1_555
H29 H30 H35 109.505(3) 1_555 1_555
C14 H30 C15 53.17(8) 1_555 1_555
C14 H30 H32 70.81(7) 1_555 1_555
C14 H30 H33 45.04(6) 1_555 1_555
C14 H30 C16 80.90(9) 1_555 1_555
C14 H30 H35 104.29(8) 1_555 1_555
H31 H30 C15 64.86(4) 1_555 1_555
H31 H30 H32 90.291(2) 1_555 1_555
H31 H30 H33 56.7809(18) 1_555 1_555
H31 H30 C16 71.65(3) 1_555 1_555
H31 H30 H35 89.151(3) 1_555 1_555
C15 H30 H35 55.69(3) 1_555 1_555
H32 H30 H35 55.3056(19) 1_555 1_555
H33 H30 H35 61.6712(19) 1_555 1_555
N1 H31 H20 48.14(2) 1_545 1_545
N1 H31 C10 47.47(3) 1_545 1_545
N1 H31 H22 65.28(3) 1_545 1_555
N1 H31 H29 47.49(2) 1_545 1_555
N1 H31 C14 53.38(9) 1_545 1_555
N1 H31 H30 77.58(4) 1_545 1_555
N1 H31 C15 101.21(6) 1_545 1_555
N1 H31 H32 95.44(3) 1_545 1_555
N1 H31 H33 104.10(4) 1_545 1_555
N1 H31 C16 134.72(5) 1_545 1_555
N1 H31 H35 132.94(4) 1_545 1_555
N1 H31 H36 156.95(4) 1_545 1_555
H10 H31 C9 49.27(3) 1_555 1_545
H10 H31 H20 52.0920(18) 1_555 1_545
H10 H31 C10 80.48(3) 1_555 1_545
H10 H31 H22 101.767(3) 1_555 1_555
H10 H31 C13 60.08(3) 1_555 1_555
H10 H31 H28 61.1618(17) 1_555 1_555
H10 H31 H29 83.980(2) 1_555 1_555
H10 H31 C14 60.43(7) 1_555 1_555
H10 H31 H30 54.599(2) 1_555 1_555
H10 H31 C15 112.00(4) 1_555 1_555
H10 H31 H32 102.547(3) 1_555 1_555
H10 H31 H33 129.720(3) 1_555 1_555
H10 H31 C16 128.02(4) 1_555 1_555
H10 H31 H35 111.593(4) 1_555 1_555
H10 H31 H36 141.679(5) 1_555 1_555
C9 H31 H22 53.80(3) 1_545 1_555
C9 H31 C13 55.52(4) 1_545 1_555
C9 H31 H28 71.71(3) 1_545 1_555
C9 H31 H29 66.02(3) 1_545 1_555
C9 H31 C14 82.23(10) 1_545 1_555
C9 H31 H30 100.25(5) 1_545 1_555
C9 H31 C15 127.47(7) 1_545 1_555
C9 H31 H32 123.27(4) 1_545 1_555
C9 H31 H33 122.06(4) 1_545 1_555
C9 H31 C16 162.13(6) 1_545 1_555
C9 H31 H35 159.40(4) 1_545 1_555
C9 H31 H36 168.82(5) 1_545 1_555
H20 H31 H22 62.1714(19) 1_545 1_555
H20 H31 C13 76.26(4) 1_545 1_555
H20 H31 H28 91.222(3) 1_545 1_555
H20 H31 H29 86.799(3) 1_545 1_555
H20 H31 C14 99.86(8) 1_545 1_555
H20 H31 H30 106.678(3) 1_545 1_555
H20 H31 C15 148.62(5) 1_545 1_555
H20 H31 H32 143.583(4) 1_545 1_555
H20 H31 H33 140.423(4) 1_545 1_555
H20 H31 C16 176.56(4) 1_545 1_555
H20 H31 H35 157.326(6) 1_545 1_555
H20 H31 H36 154.592(6) 1_545 1_555
C10 H31 C13 59.74(4) 1_545 1_555
C10 H31 H28 78.50(3) 1_545 1_555
C10 H31 H29 54.86(3) 1_545 1_555
C10 H31 C14 92.51(10) 1_545 1_555
C10 H31 H30 124.87(5) 1_545 1_555
C10 H31 C15 114.93(6) 1_545 1_555
C10 H31 H32 116.60(4) 1_545 1_555
C10 H31 H33 98.53(4) 1_545 1_555
C10 H31 C16 140.19(6) 1_545 1_555
C10 H31 H35 159.66(4) 1_545 1_555
C10 H31 H36 137.67(4) 1_545 1_555
H22 H31 C13 67.98(4) 1_555 1_555
H22 H31 H28 84.920(2) 1_555 1_555
H22 H31 H29 53.4459(16) 1_555 1_555
H22 H31 C14 99.02(8) 1_555 1_555
H22 H31 H30 137.962(3) 1_555 1_555
H22 H31 C15 102.24(5) 1_555 1_555
H22 H31 H32 107.058(3) 1_555 1_555
H22 H31 H33 81.441(2) 1_555 1_555
H22 H31 C16 120.11(4) 1_555 1_555
H22 H31 H35 140.433(4) 1_555 1_555
H22 H31 H36 116.034(4) 1_555 1_555
C13 H31 H30 69.99(4) 1_555 1_555
C13 H31 C15 72.53(5) 1_555 1_555
C13 H31 H32 67.75(3) 1_555 1_555
C13 H31 H33 76.00(4) 1_555 1_555
C13 H31 C16 106.87(5) 1_555 1_555
C13 H31 H35 110.98(4) 1_555 1_555
C13 H31 H36 128.07(4) 1_555 1_555
H28 H31 H30 53.7460(19) 1_555 1_555
H28 H31 C15 59.02(4) 1_555 1_555
H28 H31 H32 52.4062(18) 1_555 1_555
H28 H31 H33 69.3435(19) 1_555 1_555
H28 H31 C16 91.57(3) 1_555 1_555
H28 H31 H35 92.804(3) 1_555 1_555
H28 H31 H36 114.127(3) 1_555 1_555
H29 H31 C14 46.90(7) 1_555 1_555
H29 H31 H30 87.191(3) 1_555 1_555
H29 H31 C15 63.17(4) 1_555 1_555
H29 H31 H32 62.4599(20) 1_555 1_555
H29 H31 H33 57.5580(19) 1_555 1_555
H29 H31 C16 96.64(3) 1_555 1_555
H29 H31 H35 108.602(3) 1_555 1_555
H29 H31 H36 112.955(3) 1_555 1_555
C14 H31 C15 53.48(8) 1_555 1_555
C14 H31 H32 45.16(7) 1_555 1_555
C14 H31 H33 69.45(7) 1_555 1_555
C14 H31 C16 82.48(9) 1_555 1_555
C14 H31 H35 80.44(8) 1_555 1_555
C14 H31 H36 105.32(8) 1_555 1_555
H30 H31 C15 65.35(4) 1_555 1_555
H30 H31 H32 56.1187(18) 1_555 1_555
H30 H31 H33 89.549(2) 1_555 1_555
H30 H31 C16 73.47(4) 1_555 1_555
H30 H31 H35 59.184(3) 1_555 1_555
H30 H31 H36 90.739(3) 1_555 1_555
C15 H31 H35 46.03(3) 1_555 1_555
C15 H31 H36 55.74(4) 1_555 1_555
H32 H31 H35 46.2495(17) 1_555 1_555
H32 H31 H36 61.721(2) 1_555 1_555
H33 H31 H35 61.1263(19) 1_555 1_555
H33 H31 H36 55.4196(19) 1_555 1_555
C13 C15 H30 61.12(5) 1_555 1_555
C13 C15 H31 60.66(5) 1_555 1_555
C13 C15 H32 103.45(8) 1_555 1_555
C13 C15 H33 101.92(8) 1_555 1_555
C13 C15 C16 159.99(9) 1_555 1_555
C13 C15 H34 179.02(5) 1_555 1_555
C13 C15 H35 139.86(5) 1_555 1_555
C13 C15 H36 139.01(5) 1_555 1_555
H28 C15 C14 48.28(6) 1_555 1_555
H28 C15 H30 61.44(3) 1_555 1_555
H28 C15 H31 79.76(3) 1_555 1_555
H28 C15 H32 80.81(6) 1_555 1_555
H28 C15 H33 110.92(6) 1_555 1_555
H28 C15 C16 157.95(7) 1_555 1_555
H28 C15 H34 156.83(3) 1_555 1_555
H28 C15 H35 131.48(3) 1_555 1_555
H28 C15 H36 156.32(3) 1_555 1_555
H29 C15 C14 53.85(6) 1_555 1_555
H29 C15 H30 84.02(3) 1_555 1_555
H29 C15 H31 69.43(3) 1_555 1_555
H29 C15 H32 105.30(6) 1_555 1_555
H29 C15 H33 78.24(6) 1_555 1_555
H29 C15 C16 161.46(7) 1_555 1_555
H29 C15 H34 155.32(3) 1_555 1_555
H29 C15 H35 162.23(3) 1_555 1_555
H29 C15 H36 137.07(3) 1_555 1_555
C14 C15 H32 121.97(10) 1_555 1_555
C14 C15 H33 122.61(10) 1_555 1_555
C14 C15 C16 125.26(11) 1_555 1_555
C14 C15 H34 146.01(8) 1_555 1_555
C14 C15 H35 108.38(7) 1_555 1_555
C14 C15 H36 108.48(7) 1_555 1_555
H30 C15 H31 49.79(4) 1_555 1_555
H30 C15 H32 104.07(6) 1_555 1_555
H30 C15 H33 154.92(6) 1_555 1_555
H30 C15 C16 101.86(7) 1_555 1_555
H30 C15 H34 119.85(3) 1_555 1_555
H30 C15 H35 78.78(4) 1_555 1_555
H30 C15 H36 96.85(4) 1_555 1_555
H31 C15 H32 153.02(6) 1_555 1_555
H31 C15 H33 106.66(6) 1_555 1_555
H31 C15 C16 100.77(7) 1_555 1_555
H31 C15 H34 119.75(3) 1_555 1_555
H31 C15 H35 95.71(4) 1_555 1_555
H31 C15 H36 78.60(4) 1_555 1_555
H32 C15 H33 97.67(7) 1_555 1_555
H32 C15 C16 90.45(9) 1_555 1_555
H32 C15 H34 76.51(6) 1_555 1_555
H32 C15 H35 83.39(6) 1_555 1_555
H32 C15 H36 115.87(6) 1_555 1_555
H33 C15 C16 90.20(9) 1_555 1_555
H33 C15 H34 77.13(6) 1_555 1_555
H33 C15 H35 116.51(6) 1_555 1_555
H33 C15 H36 84.55(6) 1_555 1_555
H8 H32 H16 109.495(3) 1_555 2_646
H8 H32 C13 151.47(4) 1_555 1_555
H8 H32 H28 151.278(6) 1_555 1_555
H8 H32 H29 131.890(5) 1_555 1_555
H8 H32 C14 153.88(5) 1_555 1_555
H8 H32 H30 153.397(4) 1_555 1_555
H8 H32 H31 135.687(4) 1_555 1_555
H8 H32 C15 119.31(8) 1_555 1_555
H8 H32 H33 87.353(3) 1_555 1_555
H8 H32 C16 78.61(4) 1_555 1_555
H8 H32 H34 52.5756(18) 1_555 1_555
H8 H32 H35 86.450(3) 1_555 1_555
H8 H32 H36 85.512(2) 1_555 1_555
H16 H32 C13 82.60(3) 2_646 1_555
H16 H32 H28 63.3974(20) 2_646 1_555
H16 H32 H29 96.040(3) 2_646 1_555
H16 H32 C14 96.62(4) 2_646 1_555
H16 H32 H30 84.375(2) 2_646 1_555
H16 H32 H31 114.212(3) 2_646 1_555
H16 H32 C15 131.13(9) 2_646 1_555
H16 H32 H33 151.557(4) 2_646 1_555
H16 H32 C16 139.98(6) 2_646 1_555
H16 H32 H34 138.253(3) 2_646 1_555
H16 H32 H35 113.050(3) 2_646 1_555
H16 H32 H36 145.069(4) 2_646 1_555
C13 H32 H30 49.65(2) 1_555 1_555
C13 H32 H31 45.91(2) 1_555 1_555
C13 H32 C15 55.67(8) 1_555 1_555
C13 H32 H33 72.79(3) 1_555 1_555
C13 H32 C16 109.19(6) 1_555 1_555
C13 H32 H34 132.56(4) 1_555 1_555
C13 H32 H35 113.18(4) 1_555 1_555
C13 H32 H36 99.16(3) 1_555 1_555
H28 H32 H30 55.1672(19) 1_555 1_555
H28 H32 H31 62.582(2) 1_555 1_555
H28 H32 C15 74.48(7) 1_555 1_555
H28 H32 H33 90.677(3) 1_555 1_555
H28 H32 C16 125.76(5) 1_555 1_555
H28 H32 H34 150.984(5) 1_555 1_555
H28 H32 H35 122.222(4) 1_555 1_555
H28 H32 H36 116.628(3) 1_555 1_555
H29 H32 H30 65.6929(19) 1_555 1_555
H29 H32 H31 50.2816(17) 1_555 1_555
H29 H32 C15 52.89(6) 1_555 1_555
H29 H32 H33 56.654(2) 1_555 1_555
H29 H32 C16 107.14(5) 1_555 1_555
H29 H32 H34 124.386(5) 1_555 1_555
H29 H32 H35 120.534(4) 1_555 1_555
H29 H32 H36 96.344(3) 1_555 1_555
C14 H32 H33 69.04(4) 1_555 1_555
C14 H32 C16 81.02(6) 1_555 1_555
C14 H32 H34 106.63(4) 1_555 1_555
C14 H32 H35 82.69(4) 1_555 1_555
C14 H32 H36 72.18(4) 1_555 1_555
H30 H32 C15 50.30(6) 1_555 1_555
H30 H32 H33 90.183(2) 1_555 1_555
H30 H32 C16 76.50(4) 1_555 1_555
H30 H32 H34 101.860(3) 1_555 1_555
H30 H32 H35 67.058(2) 1_555 1_555
H30 H32 H36 71.3739(19) 1_555 1_555
H31 H32 H33 56.6012(18) 1_555 1_555
H31 H32 C16 63.52(4) 1_555 1_555
H31 H32 H34 88.459(3) 1_555 1_555
H31 H32 H35 70.387(2) 1_555 1_555
H31 H32 H36 54.0466(19) 1_555 1_555
C15 H32 C16 54.84(8) 1_555 1_555
C15 H32 H34 76.90(7) 1_555 1_555
C15 H32 H35 69.54(7) 1_555 1_555
H33 H32 C16 64.21(4) 1_555 1_555
H33 H32 H34 70.184(2) 1_555 1_555
H33 H32 H35 90.073(2) 1_555 1_555
H33 H32 H36 55.7350(19) 1_555 1_555
H5 H33 C13 80.74(3) 2_546 1_555
H5 H33 H28 82.134(2) 2_546 1_555
H5 H33 H29 63.722(2) 2_546 1_555
H5 H33 C14 111.54(4) 2_546 1_555
H5 H33 H30 126.615(4) 2_546 1_555
H5 H33 H31 120.484(4) 2_546 1_555
H5 H33 C15 131.50(8) 2_546 1_555
H5 H33 H32 109.376(3) 2_546 1_555
H5 H33 C16 163.78(5) 2_546 1_555
H5 H33 H34 138.482(4) 2_546 1_555
H5 H33 H35 163.140(4) 2_546 1_555
H5 H33 H36 158.811(4) 2_546 1_555
C13 H33 H30 46.64(2) 1_555 1_555
C13 H33 H31 49.71(2) 1_555 1_555
C13 H33 C15 57.31(8) 1_555 1_555
C13 H33 H32 75.37(3) 1_555 1_555
C13 H33 C16 111.26(6) 1_555 1_555
C13 H33 H34 134.24(4) 1_555 1_555
C13 H33 H35 100.74(3) 1_555 1_555
C13 H33 H36 113.53(4) 1_555 1_555
H28 H33 H30 45.5987(14) 1_555 1_555
H28 H33 H31 61.8959(18) 1_555 1_555
H28 H33 C15 50.10(7) 1_555 1_555
H28 H33 H32 57.290(2) 1_555 1_555
H28 H33 C16 105.49(4) 1_555 1_555
H28 H33 H34 122.972(4) 1_555 1_555
H28 H33 H35 93.764(3) 1_555 1_555
H28 H33 H36 116.695(3) 1_555 1_555
H29 H33 C14 47.88(3) 1_555 1_555
H29 H33 H30 64.716(2) 1_555 1_555
H29 H33 H31 61.169(2) 1_555 1_555
H29 H33 C15 75.61(7) 1_555 1_555
H29 H33 H32 88.391(3) 1_555 1_555
H29 H33 C16 129.30(5) 1_555 1_555
H29 H33 H34 152.495(5) 1_555 1_555
H29 H33 H35 119.042(4) 1_555 1_555
H29 H33 H36 127.451(4) 1_555 1_555
C14 H33 H32 69.97(4) 1_555 1_555
C14 H33 C16 81.76(6) 1_555 1_555
C14 H33 H34 106.90(4) 1_555 1_555
C14 H33 H35 72.58(3) 1_555 1_555
C14 H33 H36 82.67(4) 1_555 1_555
H30 H33 H32 56.2985(18) 1_555 1_555
H30 H33 C16 64.63(4) 1_555 1_555
H30 H33 H34 88.749(3) 1_555 1_555
H30 H33 H35 54.4957(18) 1_555 1_555
H30 H33 H36 71.1155(19) 1_555 1_555
H31 H33 C15 48.81(6) 1_555 1_555
H31 H33 H32 89.959(2) 1_555 1_555
H31 H33 C16 75.53(4) 1_555 1_555
H31 H33 H34 100.988(4) 1_555 1_555
H31 H33 H35 70.544(2) 1_555 1_555
H31 H33 H36 66.311(2) 1_555 1_555
C15 H33 C16 55.63(8) 1_555 1_555
C15 H33 H34 76.94(7) 1_555 1_555
C15 H33 H36 68.99(7) 1_555 1_555
H32 H33 C16 65.38(4) 1_555 1_555
H32 H33 H34 69.810(2) 1_555 1_555
H32 H33 H35 55.6602(18) 1_555 1_555
H32 H33 H36 89.966(3) 1_555 1_555
C14 C16 H32 55.95(5) 1_555 1_555
C14 C16 H33 55.60(4) 1_555 1_555
C14 C16 H34 155.10(9) 1_555 1_555
C14 C16 H35 97.31(8) 1_555 1_555
C14 C16 H36 97.76(9) 1_555 1_555
H30 C16 H32 60.52(3) 1_555 1_555
H30 C16 H33 76.50(3) 1_555 1_555
H30 C16 H34 157.60(5) 1_555 1_555
H30 C16 H35 74.94(5) 1_555 1_555
H30 C16 H36 101.83(6) 1_555 1_555
H31 C16 H32 77.14(3) 1_555 1_555
H31 C16 H33 61.70(3) 1_555 1_555
H31 C16 H34 161.58(5) 1_555 1_555
H31 C16 H35 100.83(5) 1_555 1_555
H31 C16 H36 75.57(6) 1_555 1_555
C15 C16 H34 127.85(9) 1_555 1_555
C15 C16 H35 113.73(9) 1_555 1_555
C15 C16 H36 114.99(10) 1_555 1_555
H32 C16 H33 50.40(4) 1_555 1_555
H32 C16 H34 101.49(5) 1_555 1_555
H32 C16 H35 100.87(6) 1_555 1_555
H32 C16 H36 149.44(6) 1_555 1_555
H33 C16 H34 103.01(5) 1_555 1_555
H33 C16 H35 147.35(6) 1_555 1_555
H33 C16 H36 103.52(6) 1_555 1_555
H34 C16 H35 97.46(7) 1_555 1_555
H34 C16 H36 100.04(7) 1_555 1_555
H35 C16 H36 97.55(7) 1_555 1_555
H8 H34 C15 97.73(4) 1_555 1_555
H8 H34 H32 75.925(2) 1_555 1_555
H8 H34 H33 86.969(3) 1_555 1_555
H8 H34 C16 127.98(8) 1_555 1_555
H8 H34 H35 129.727(4) 1_555 1_555
H8 H34 H36 155.957(4) 1_555 1_555
C15 H34 H35 65.20(4) 1_555 1_555
C15 H34 H36 64.69(4) 1_555 1_555
H32 H34 C16 52.37(6) 1_555 1_555
H32 H34 H35 70.3299(20) 1_555 1_555
H32 H34 H36 90.178(3) 1_555 1_555
H33 H34 C16 51.08(6) 1_555 1_555
H33 H34 H35 90.171(2) 1_555 1_555
H33 H34 H36 70.124(2) 1_555 1_555
H35 H34 H36 59.8594(16) 1_555 1_555
C14 H35 H32 47.89(2) 1_555 1_555
C14 H35 H33 45.18(2) 1_555 1_555
C14 H35 C16 62.17(8) 1_555 1_555
C14 H35 H34 100.64(4) 1_555 1_555
C14 H35 H36 74.50(4) 1_555 1_555
H30 H35 C15 45.53(3) 1_555 1_555
H30 H35 H32 57.6362(20) 1_555 1_555
H30 H35 H33 63.8331(20) 1_555 1_555
H30 H35 C16 81.62(7) 1_555 1_555
H30 H35 H34 119.151(4) 1_555 1_555
H30 H35 H36 90.193(3) 1_555 1_555
H31 H35 H32 63.3638(20) 1_555 1_555
H31 H35 H33 48.3298(17) 1_555 1_555
H31 H35 C16 58.84(6) 1_555 1_555
H31 H35 H34 99.325(4) 1_555 1_555
H31 H35 H36 58.536(3) 1_555 1_555
C15 H35 H34 73.68(4) 1_555 1_555
C15 H35 H36 68.30(4) 1_555 1_555
H32 H35 C16 52.19(6) 1_555 1_555
H32 H35 H34 69.6258(20) 1_555 1_555
H32 H35 H36 89.931(3) 1_555 1_555
H33 H35 H34 55.4845(19) 1_555 1_555
H33 H35 H36 55.6645(18) 1_555 1_555
H34 H35 H36 60.1828(16) 1_555 1_555
C14 H36 H32 45.58(2) 1_555 1_555
C14 H36 H33 47.70(2) 1_555 1_555
C14 H36 C16 62.40(9) 1_555 1_555
C14 H36 H34 100.92(4) 1_555 1_555
C14 H36 H35 75.15(4) 1_555 1_555
H31 H36 C15 45.66(3) 1_555 1_555
H31 H36 H32 64.233(2) 1_555 1_555
H31 H36 H33 58.2691(20) 1_555 1_555
H31 H36 C16 81.57(7) 1_555 1_555
H31 H36 H34 119.489(5) 1_555 1_555
H31 H36 H35 89.902(3) 1_555 1_555
C15 H36 H34 73.99(4) 1_555 1_555
C15 H36 H35 69.15(4) 1_555 1_555
H32 H36 H34 55.3565(19) 1_555 1_555
H32 H36 H35 55.7307(19) 1_555 1_555
H33 H36 C16 50.78(7) 1_555 1_555
H33 H36 H34 69.787(2) 1_555 1_555
H33 H36 H35 90.030(2) 1_555 1_555
H34 H36 H35 59.9578(16) 1_555 1_555

loop_
_geom_bond_atom_site_label_1
_geom_bond_atom_site_label_2
_geom_bond_distance
_geom_bond_site_symmetry_2
W1 W2 2.773(7) 1_555
W1 W2 2.645(6) 3_656
W1 W3 2.647(7) 1_555
W1 W3 2.649(6) 3_656
W1 I1 2.768(7) 1_555
W1 I2 2.697(7) 1_555
W1 I3 2.732(8) 1_555
W1 I4 2.878(8) 1_545
W1 I5 2.890(7) 1_555
W2 W1 2.773(7) 1_555
W2 W1 2.645(6) 3_656
W2 W3 2.687(6) 1_555
W2 W3 2.542(6) 3_656
W2 I1 2.826(7) 1_555
W2 I2 2.799(7) 1_555
W2 I3 2.737(9) 3_656
W2 I4 2.832(7) 3_666
W2 I6 2.777(8) 1_555
W3 W1 2.647(7) 1_555
W3 W1 2.649(6) 3_656
W3 W2 2.687(6) 1_555
W3 W2 2.542(6) 3_656
W3 I1 2.733(7) 3_656
W3 I2 2.804(7) 1_555
W3 I3 2.732(9) 1_555
W3 I4 2.871(8) 3_666
W3 I7 2.900(8) 1_555
I1 W1 2.768(7) 1_555
I1 W2 2.826(7) 1_555
I1 W3 2.733(7) 3_656
I2 W1 2.697(7) 1_555
I2 W2 2.799(7) 1_555
I2 W3 2.804(7) 1_555
I3 W1 2.732(8) 1_555
I3 W2 2.737(9) 3_656
I3 W3 2.732(9) 1_555
I4 W1 2.878(8) 1_565
I4 W2 2.832(7) 3_666
I4 W3 2.871(8) 3_666
I5 W1 2.890(7) 1_555
I6 W2 2.777(8) 1_555
I7 W3 2.900(8) 1_555
N1 C1 1.3503(11) 1_555
N1 H1 2.0084(7) 1_555
N1 H2 2.0633(8) 1_555
N1 C2 2.2913(12) 1_555
N1 H3 2.8403(9) 1_555
N1 H4 2.6905(9) 1_555
N1 C5 1.3475(12) 1_555
N1 H10 1.9755(9) 1_565
N1 H11 1.9745(9) 1_555
N1 C6 2.3656(14) 1_555
N1 H12 2.7750(9) 1_565
N1 H13 2.5867(9) 1_555
N1 C9 1.3541(11) 1_555
N1 H19 2.0909(8) 1_555
N1 H20 2.0862(7) 1_555
N1 C10 2.2103(12) 1_555
N1 H21 2.8551(9) 1_555
N1 H22 2.7723(9) 1_565
N1 C13 1.3486(12) 1_565
N1 H28 2.0361(9) 1_565
N1 H29 2.0915(9) 1_565
N1 C14 2.2937(13) 1_565
N1 H30 2.8600(9) 1_565
N1 H31 2.7508(9) 1_565
C1 N1 1.3503(11) 1_555
C1 H1 0.9874(8) 1_555
C1 H2 0.9781(8) 1_555
C1 C2 1.4692(12) 1_555
C1 H3 2.2040(9) 1_555
C1 H4 2.1968(9) 1_555
C1 C3 2.4289(12) 1_555
C1 H5 2.8598(8) 1_555
C1 H6 2.8332(8) 1_555
C1 C5 2.3050(11) 1_555
C1 H11 2.6689(8) 1_555
C1 C6 2.8406(12) 1_555
C1 H13 2.5426(8) 1_555
C1 C9 2.2631(10) 1_555
C1 H19 2.6089(7) 1_555
C1 C10 2.6165(11) 1_555
C1 H21 2.7836(8) 1_555
C1 C13 1.9612(12) 1_565
C1 H28 2.4363(9) 1_565
C1 H29 2.3540(9) 1_565
H1 N1 2.0084(7) 1_555
H1 C1 0.9874(8) 1_555
H1 H2 1.56267(3) 1_555
H1 C2 1.8955(9) 1_555
H1 H3 2.81963(5) 1_555
H1 H4 2.39358(5) 1_555
H1 C3 2.3553(9) 1_555
H1 H5 2.83355(5) 1_555
H1 H6 2.38059(5) 1_555
H1 C5 2.6481(9) 1_555
H1 C6 2.6434(9) 1_555
H1 H13 2.06262(4) 1_555
H1 C13 2.2680(9) 1_565
H1 H28 2.33381(5) 1_565
H1 H29 2.68638(5) 1_565
H2 N1 2.0633(8) 1_555
H2 C1 0.9781(8) 1_555
H2 H1 1.56267(3) 1_555
H2 C2 1.8683(9) 1_555
H2 H3 2.30485(5) 1_555
H2 H4 2.81904(4) 1_555
H2 C3 2.4701(9) 1_555
H2 H5 2.52719(5) 1_555
H2 H6 2.97905(5) 1_555
H2 H7 2.88353(4) 2_556
H2 C9 2.6308(7) 1_555
H2 H19 2.85863(6) 1_555
H2 C10 2.4283(8) 1_555
H2 H21 2.25658(4) 1_555
H2 H22 2.98059(5) 1_565
H2 C13 2.3702(8) 1_565
H2 H28 2.93401(5) 1_565
H2 H29 2.35783(6) 1_565
C2 N1 2.2913(12) 1_555
C2 C1 1.4692(12) 1_555
C2 H1 1.8955(9) 1_555
C2 H2 1.8683(9) 1_555
C2 H3 1.0045(9) 1_555
C2 H4 1.0207(9) 1_555
C2 C3 1.4930(12) 1_555
C2 H5 2.2157(9) 1_555
C2 H6 2.2193(10) 1_555
C2 C4 2.6074(12) 1_555
C2 H8 2.9607(8) 1_555
C2 H9 2.9600(9) 1_555
C2 C5 2.6999(12) 1_555
C2 H11 2.5116(9) 1_555
C2 H13 2.8429(9) 1_555
C2 C9 2.7151(12) 1_555
C2 H19 2.5373(10) 1_555
H3 N1 2.8403(9) 1_555
H3 C1 2.2040(9) 1_555
H3 H1 2.81963(5) 1_555
H3 H2 2.30485(5) 1_555
H3 C2 1.0045(9) 1_555
H3 H4 1.56918(3) 1_555
H3 C3 1.8783(7) 1_555
H3 H5 2.34961(5) 1_555
H3 H6 2.82969(6) 1_555
H3 C4 2.5696(9) 1_555
H3 H8 2.55110(5) 1_555
H3 H9 2.99551(5) 1_555
H3 H11 2.92520(4) 1_555
H3 C9 2.7864(9) 1_555
H3 H19 2.26718(4) 1_555
H4 N1 2.6905(9) 1_555
H4 C1 2.1968(9) 1_555
H4 H1 2.39358(5) 1_555
H4 H2 2.81904(4) 1_555
H4 C2 1.0207(9) 1_555
H4 H3 1.56918(3) 1_555
H4 C3 1.8738(8) 1_555
H4 H5 2.83132(5) 1_555
H4 H6 2.36428(5) 1_555
H4 C4 2.5645(9) 1_555
H4 H8 2.97465(5) 1_555
H4 H9 2.52940(5) 1_555
H4 C5 2.5706(9) 1_555
H4 H11 2.12279(3) 1_555
H4 C6 2.9176(9) 1_555
H4 H13 2.52297(4) 1_555
H4 H18 2.70188(5) 1_555
H4 H19 2.92825(5) 1_555
C3 C1 2.4289(12) 1_555
C3 H1 2.3553(9) 1_555
C3 H2 2.4701(9) 1_555
C3 C2 1.4930(12) 1_555
C3 H3 1.8783(7) 1_555
C3 H4 1.8738(8) 1_555
C3 H5 1.0343(9) 1_555
C3 H6 1.0198(8) 1_555
C3 C4 1.5044(12) 1_555
C3 H7 2.2962(9) 1_555
C3 H8 2.1904(9) 1_555
C3 H9 2.1807(9) 1_555
H5 C1 2.8598(8) 1_555
H5 H1 2.83355(5) 1_555
H5 H2 2.52719(5) 1_555
H5 C2 2.2157(9) 1_555
H5 H3 2.34961(5) 1_555
H5 H4 2.83132(5) 1_555
H5 C3 1.0343(9) 1_555
H5 H6 1.56593(3) 1_555
H5 C4 1.8485(9) 1_555
H5 H7 2.31845(5) 1_555
H5 H8 2.33049(5) 1_555
H5 H9 2.80643(4) 1_555
H5 H29 2.58382(4) 2_556
H5 H33 2.58668(5) 2_556
H6 C1 2.8332(8) 1_555
H6 H1 2.38059(5) 1_555
H6 H2 2.97905(5) 1_555
H6 C2 2.2193(10) 1_555
H6 H3 2.82969(6) 1_555
H6 H4 2.36428(5) 1_555
H6 C3 1.0198(8) 1_555
H6 H5 1.56593(3) 1_555
H6 C4 1.8642(9) 1_555
H6 H7 2.32126(6) 1_555
H6 H8 2.81082(5) 1_555
H6 H9 2.33214(5) 1_555
C4 C2 2.6074(12) 1_555
C4 H3 2.5696(9) 1_555
C4 H4 2.5645(9) 1_555
C4 C3 1.5044(12) 1_555
C4 H5 1.8485(9) 1_555
C4 H6 1.8642(9) 1_555
C4 H7 1.0575(9) 1_555
C4 H8 1.0318(10) 1_555
C4 H9 1.0535(9) 1_555
H7 H2 2.88353(4) 2_546
H7 C3 2.2962(9) 1_555
H7 H5 2.31845(5) 1_555
H7 H6 2.32126(6) 1_555
H7 C4 1.0575(9) 1_555
H7 H8 1.56624(3) 1_555
H7 H9 1.56787(3) 1_555
H7 H21 2.59429(4) 2_546
H7 H22 2.86209(6) 2_556
H7 H29 2.95832(5) 2_556
H8 C2 2.9607(8) 1_555
H8 H3 2.55110(5) 1_555
H8 H4 2.97465(5) 1_555
H8 C3 2.1904(9) 1_555
H8 H5 2.33049(5) 1_555
H8 H6 2.81082(5) 1_555
H8 C4 1.0318(10) 1_555
H8 H7 1.56624(3) 1_555
H8 H9 1.56671(3) 1_555
H8 H32 2.83443(6) 1_555
H8 H34 2.32065(4) 1_555
H9 C2 2.9600(9) 1_555
H9 H3 2.99551(5) 1_555
H9 H4 2.52940(5) 1_555
H9 C3 2.1807(9) 1_555
H9 H5 2.80643(4) 1_555
H9 H6 2.33214(5) 1_555
H9 C4 1.0535(9) 1_555
H9 H7 1.56787(3) 1_555
H9 H8 1.56671(3) 1_555
H9 H14 2.50220(4) 2_646
C5 N1 1.3475(12) 1_555
C5 C1 2.3050(11) 1_555
C5 H1 2.6481(9) 1_555
C5 C2 2.6999(12) 1_555
C5 H4 2.5706(9) 1_555
C5 H10 1.0097(9) 1_565
C5 H11 0.9775(9) 1_555
C5 C6 1.4558(14) 1_555
C5 H12 2.0949(10) 1_565
C5 H13 2.0603(10) 1_555
C5 C7 2.5272(13) 1_555
C5 H15 2.7514(8) 1_555
C5 C9 2.0361(13) 1_555
C5 H19 2.5784(9) 1_555
C5 H20 2.4627(10) 1_555
C5 C13 2.3150(12) 1_565
C5 H28 2.6125(9) 1_565
C5 C14 2.8082(13) 1_565
C5 H30 2.9028(9) 1_565
H10 N1 1.9755(9) 1_545
H10 C5 1.0097(9) 1_545
H10 H11 1.57480(4) 1_545
H10 C6 1.9279(10) 1_545
H10 H12 2.25396(4) 1_555
H10 H13 2.79698(5) 1_545
H10 C7 2.7306(10) 1_545
H10 H15 2.61743(4) 1_545
H10 C9 2.3240(9) 1_545
H10 H19 2.96905(4) 1_545
H10 H20 2.32162(4) 1_545
H10 C13 2.6223(9) 1_555
H10 H28 2.88526(5) 1_555
H10 C14 2.5415(9) 1_555
H10 H30 2.35352(6) 1_555
H10 H31 2.88482(4) 1_555
H11 N1 1.9745(9) 1_555
H11 C1 2.6689(8) 1_555
H11 C2 2.5116(9) 1_555
H11 H3 2.92520(4) 1_555
H11 H4 2.12279(3) 1_555
H11 C5 0.9775(9) 1_555
H11 H10 1.57480(4) 1_565
H11 C6 1.9613(10) 1_555
H11 H12 2.80965(5) 1_565
H11 H13 2.41375(5) 1_555
H11 C7 2.5677(9) 1_555
H11 H15 2.70652(4) 1_555
H11 C8 2.8683(10) 1_555
H11 H18 2.37793(3) 1_555
H11 C9 2.2319(9) 1_555
H11 H19 2.39450(4) 1_555
H11 H20 2.68193(4) 1_555
C6 N1 2.3656(14) 1_555
C6 C1 2.8406(12) 1_555
C6 H1 2.6434(9) 1_555
C6 H4 2.9176(9) 1_555
C6 C5 1.4558(14) 1_555
C6 H10 1.9279(10) 1_565
C6 H11 1.9613(10) 1_555
C6 H12 0.9795(9) 1_565
C6 H13 1.0075(9) 1_555
C6 C7 1.4710(13) 1_555
C6 H14 2.1584(10) 1_555
C6 H15 2.0964(9) 1_555
C6 C8 2.4401(13) 1_555
C6 H17 2.7563(9) 1_555
C6 H18 2.7195(9) 1_555
C6 C13 2.8520(13) 1_565
C6 H28 2.6206(9) 1_565
H12 N1 2.7750(9) 1_545
H12 C5 2.0949(10) 1_545
H12 H10 2.25396(4) 1_555
H12 H11 2.80965(5) 1_545
H12 C6 0.9795(9) 1_545
H12 H13 1.57316(3) 1_545
H12 C7 1.9139(9) 1_545
H12 H14 2.21353(3) 1_545
H12 H15 2.42800(4) 1_545
H12 H16 2.91689(6) 2_646
H12 H17 2.74651(6) 2_646
H12 C13 2.8003(10) 1_555
H12 H28 2.28238(4) 1_555
H12 H30 2.88749(4) 1_555
H13 N1 2.5867(9) 1_555
H13 C1 2.5426(8) 1_555
H13 H1 2.06262(4) 1_555
H13 C2 2.8429(9) 1_555
H13 H4 2.52297(4) 1_555
H13 C5 2.0603(10) 1_555
H13 H10 2.79698(5) 1_565
H13 H11 2.41375(5) 1_555
H13 C6 1.0075(9) 1_555
H13 H12 1.57316(3) 1_565
H13 C7 1.9212(8) 1_555
H13 H14 2.41818(4) 1_555
H13 H15 2.80027(6) 1_555
H13 C8 2.4915(9) 1_555
H13 H17 2.40179(4) 1_555
H13 H18 2.80042(5) 1_555
H13 H28 2.76378(5) 1_565
C7 C5 2.5272(13) 1_555
C7 H10 2.7306(10) 1_565
C7 H11 2.5677(9) 1_555
C7 C6 1.4710(13) 1_555
C7 H12 1.9139(9) 1_565
C7 H13 1.9212(8) 1_555
C7 H14 1.0245(10) 1_555
C7 H15 1.0050(9) 1_555
C7 C8 1.3343(12) 1_555
C7 H16 2.0823(9) 1_555
C7 H17 2.0061(9) 1_555
C7 H18 2.0003(9) 1_555
H14 H9 2.50220(4) 2_656
H14 C6 2.1584(10) 1_555
H14 H12 2.21353(3) 1_565
H14 H13 2.41818(4) 1_555
H14 C7 1.0245(10) 1_555
H14 H15 1.56406(3) 1_555
H14 C8 1.8011(8) 1_555
H14 H16 2.22756(5) 1_555
H14 H17 2.25339(5) 1_555
H14 H18 2.74251(5) 1_555
H15 C5 2.7514(8) 1_555
H15 H10 2.61743(4) 1_565
H15 H11 2.70652(4) 1_555
H15 C6 2.0964(9) 1_555
H15 H12 2.42800(4) 1_565
H15 H13 2.80027(6) 1_555
H15 C7 1.0050(9) 1_555
H15 H14 1.56406(3) 1_555
H15 C8 1.8035(9) 1_555
H15 H16 2.23198(5) 1_555
H15 H17 2.73848(5) 1_555
H15 H18 2.24658(5) 1_555
C8 H11 2.8683(10) 1_555
C8 C6 2.4401(13) 1_555
C8 H13 2.4915(9) 1_555
C8 C7 1.3343(12) 1_555
C8 H14 1.8011(8) 1_555
C8 H15 1.8035(9) 1_555
C8 H16 1.0030(9) 1_555
C8 H17 1.0348(9) 1_555
C8 H18 1.0440(10) 1_555
H16 H12 2.91689(6) 2_656
H16 C7 2.0823(9) 1_555
H16 H14 2.22756(5) 1_555
H16 H15 2.23198(5) 1_555
H16 C8 1.0030(9) 1_555
H16 H17 1.56611(3) 1_555
H16 H18 1.56592(3) 1_555
H16 H28 2.84842(4) 2_656
H16 H32 2.89514(5) 2_656
H17 C6 2.7563(9) 1_555
H17 H12 2.74651(6) 2_656
H17 H13 2.40179(4) 1_555
H17 C7 2.0061(9) 1_555
H17 H14 2.25339(5) 1_555
H17 H15 2.73848(5) 1_555
H17 C8 1.0348(9) 1_555
H17 H16 1.56611(3) 1_555
H17 H18 1.56516(3) 1_555
H18 H4 2.70188(5) 1_555
H18 H11 2.37793(3) 1_555
H18 C6 2.7195(9) 1_555
H18 H13 2.80042(5) 1_555
H18 C7 2.0003(9) 1_555
H18 H14 2.74251(5) 1_555
H18 H15 2.24658(5) 1_555
H18 C8 1.0440(10) 1_555
H18 H16 1.56592(3) 1_555
H18 H17 1.56516(3) 1_555
C9 N1 1.3541(11) 1_555
C9 C1 2.2631(10) 1_555
C9 H2 2.6308(7) 1_555
C9 C2 2.7151(12) 1_555
C9 H3 2.7864(9) 1_555
C9 C5 2.0361(13) 1_555
C9 H10 2.3240(9) 1_565
C9 H11 2.2319(9) 1_555
C9 H19 0.9843(9) 1_555
C9 H20 1.0008(8) 1_555
C9 C10 1.4938(12) 1_555
C9 H21 2.2823(9) 1_555
C9 H22 2.2902(9) 1_565
C9 C11 2.3133(14) 1_555
C9 H23 2.8721(9) 1_555
C9 H24 2.6933(8) 1_555
C9 C13 2.3158(12) 1_565
C9 H29 2.7585(8) 1_565
C9 C14 2.7274(13) 1_565
C9 H31 2.6715(9) 1_565
H19 N1 2.0909(8) 1_555
H19 C1 2.6089(7) 1_555
H19 H2 2.85863(6) 1_555
H19 C2 2.5373(10) 1_555
H19 H3 2.26718(4) 1_555
H19 H4 2.92825(5) 1_555
H19 C5 2.5784(9) 1_555
H19 H10 2.96905(4) 1_565
H19 H11 2.39450(4) 1_555
H19 C9 0.9843(9) 1_555
H19 H20 1.57671(3) 1_555
H19 C10 1.8475(9) 1_555
H19 H21 2.29737(4) 1_555
H19 H22 2.82476(5) 1_565
H19 C11 2.2328(11) 1_555
H19 H23 2.41213(4) 1_555
H19 H24 2.70250(4) 1_555
H20 N1 2.0862(7) 1_555
H20 C5 2.4627(10) 1_555
H20 H10 2.32162(4) 1_565
H20 H11 2.68193(4) 1_555
H20 C9 1.0008(8) 1_555
H20 H19 1.57671(3) 1_555
H20 C10 1.8655(8) 1_555
H20 H21 2.80720(5) 1_555
H20 H22 2.36766(4) 1_565
H20 C11 2.1599(11) 1_555
H20 H23 2.80590(4) 1_555
H20 H24 2.13017(4) 1_555
H20 H24 2.99116(6) 3_677
H20 C13 2.7531(9) 1_565
H20 C14 2.6056(9) 1_565
H20 H31 2.22981(5) 1_565
C10 N1 2.2103(12) 1_555
C10 C1 2.6165(11) 1_555
C10 H2 2.4283(8) 1_555
C10 C9 1.4938(12) 1_555
C10 H19 1.8475(9) 1_555
C10 H20 1.8655(8) 1_555
C10 H21 1.0270(8) 1_555
C10 H22 1.0352(9) 1_565
C10 C11 1.5186(11) 1_555
C10 H23 2.3227(8) 1_555
C10 H24 2.2907(7) 1_555
C10 C12 2.5207(11) 1_555
C10 H26 2.9215(8) 1_555
C10 H27 2.9141(8) 1_565
C10 C13 2.5142(13) 1_565
C10 H29 2.3772(8) 1_565
C10 C14 2.9653(13) 1_565
C10 H31 2.7403(9) 1_565
H21 N1 2.8551(9) 1_555
H21 C1 2.7836(8) 1_555
H21 H2 2.25658(4) 1_555
H21 H7 2.59429(4) 2_556
H21 C9 2.2823(9) 1_555
H21 H19 2.29737(4) 1_555
H21 H20 2.80720(5) 1_555
H21 C10 1.0270(8) 1_555
H21 H22 1.58753(4) 1_565
H21 C11 1.8190(8) 1_555
H21 H23 2.30742(4) 1_555
H21 H24 2.82397(6) 1_555
H21 C12 2.5663(8) 1_555
H21 H26 2.57464(5) 1_555
H21 H29 2.85337(5) 1_565
H22 N1 2.7723(9) 1_545
H22 H2 2.98059(5) 1_545
H22 H7 2.86209(6) 2_546
H22 C9 2.2902(9) 1_545
H22 H19 2.82476(5) 1_545
H22 H20 2.36766(4) 1_545
H22 C10 1.0352(9) 1_545
H22 H21 1.58753(4) 1_545
H22 C11 1.8560(9) 1_545
H22 H23 2.84517(5) 1_545
H22 H24 2.42681(5) 1_545
H22 C12 2.4836(8) 1_545
H22 H26 2.87265(4) 1_545
H22 H27 2.47893(5) 1_555
H22 C13 2.5629(10) 1_555
H22 H29 2.12352(4) 1_555
H22 C14 2.7054(10) 1_555
H22 H31 2.35139(3) 1_555
C11 C9 2.3133(14) 1_555
C11 H19 2.2328(11) 1_555
C11 H20 2.1599(11) 1_555
C11 C10 1.5186(11) 1_555
C11 H21 1.8190(8) 1_555
C11 H22 1.8560(9) 1_565
C11 H23 1.0563(10) 1_555
C11 H24 1.0486(9) 1_555
C11 C12 1.1924(14) 1_555
C11 H25 2.0303(9) 1_555
C11 H26 1.9106(12) 1_555
C11 H27 1.9200(11) 1_565
H23 C9 2.8721(9) 1_555
H23 H19 2.41213(4) 1_555
H23 H20 2.80590(4) 1_555
H23 C10 2.3227(8) 1_555
H23 H21 2.30742(4) 1_555
H23 H22 2.84517(5) 1_565
H23 C11 1.0563(10) 1_555
H23 H24 1.55745(3) 1_555
H23 C12 1.4193(9) 1_555
H23 H25 1.80940(3) 1_555
H23 H26 1.87554(3) 1_555
H23 H27 2.44871(5) 1_565
H24 C9 2.6933(8) 1_555
H24 H19 2.70250(4) 1_555
H24 H20 2.13017(4) 1_555
H24 H20 2.99116(6) 3_677
H24 C10 2.2907(7) 1_555
H24 H21 2.82397(6) 1_555
H24 H22 2.42681(5) 1_565
H24 C11 1.0486(9) 1_555
H24 H23 1.55745(3) 1_555
H24 C12 1.3939(9) 1_555
H24 H25 1.81624(3) 1_555
H24 H26 2.43186(4) 1_555
H24 H27 1.86501(3) 1_565
C12 C10 2.5207(11) 1_555
C12 H21 2.5663(8) 1_555
C12 H22 2.4836(8) 1_565
C12 C11 1.1924(14) 1_555
C12 H23 1.4193(9) 1_555
C12 H24 1.3939(9) 1_555
C12 H25 1.0508(8) 1_555
C12 H26 1.0699(9) 1_555
C12 H27 1.0557(9) 1_565
H25 C11 2.0303(9) 1_555
H25 H23 1.80940(3) 1_555
H25 H24 1.81624(3) 1_555
H25 C12 1.0508(8) 1_555
H25 H26 1.56843(3) 1_555
H25 H27 1.57697(3) 1_565
H26 C10 2.9215(8) 1_555
H26 H21 2.57464(5) 1_555
H26 H22 2.87265(4) 1_565
H26 C11 1.9106(12) 1_555
H26 H23 1.87554(3) 1_555
H26 H24 2.43186(4) 1_555
H26 C12 1.0699(9) 1_555
H26 H25 1.56843(3) 1_555
H26 H27 1.57781(3) 1_565
H27 C10 2.9141(8) 1_545
H27 H22 2.47893(5) 1_555
H27 C11 1.9200(11) 1_545
H27 H23 2.44871(5) 1_545
H27 H24 1.86501(3) 1_545
H27 C12 1.0557(9) 1_545
H27 H25 1.57698(3) 1_545
H27 H26 1.57781(3) 1_545
C13 N1 1.3486(12) 1_545
C13 C1 1.9612(12) 1_545
C13 H1 2.2680(9) 1_545
C13 H2 2.3702(8) 1_545
C13 C5 2.3150(12) 1_545
C13 H10 2.6223(9) 1_555
C13 C6 2.8520(13) 1_545
C13 H12 2.8003(10) 1_555
C13 C9 2.3158(12) 1_545
C13 H20 2.7531(9) 1_545
C13 C10 2.5142(13) 1_545
C13 H22 2.5629(10) 1_555
C13 H28 0.9852(10) 1_555
C13 H29 0.9814(9) 1_555
C13 C14 1.4794(13) 1_555
C13 H30 2.2457(9) 1_555
C13 H31 2.2291(9) 1_555
C13 C15 2.4391(12) 1_555
C13 H32 2.8725(8) 1_555
C13 H33 2.8358(8) 1_555
H28 N1 2.0361(9) 1_545
H28 C1 2.4363(9) 1_545
H28 H1 2.33381(5) 1_545
H28 H2 2.93401(5) 1_545
H28 C5 2.6125(9) 1_545
H28 H10 2.88526(5) 1_555
H28 C6 2.6206(9) 1_545
H28 H12 2.28238(4) 1_555
H28 H13 2.76378(5) 1_545
H28 H16 2.84842(4) 2_646
H28 C13 0.9852(10) 1_555
H28 H29 1.55978(3) 1_555
H28 C14 1.8138(10) 1_555
H28 H30 2.24609(4) 1_555
H28 H31 2.78382(5) 1_555
H28 C15 2.4254(9) 1_555
H28 H32 2.48491(6) 1_555
H28 H33 2.95304(5) 1_555
H29 N1 2.0915(9) 1_545
H29 C1 2.3540(9) 1_545
H29 H1 2.68638(5) 1_545
H29 H2 2.35783(6) 1_545
H29 H5 2.58382(4) 2_546
H29 H7 2.95832(5) 2_546
H29 C9 2.7585(8) 1_545
H29 C10 2.3772(8) 1_545
H29 H21 2.85337(5) 1_545
H29 H22 2.12352(4) 1_555
H29 C13 0.9814(9) 1_555
H29 H28 1.55978(3) 1_555
H29 C14 1.8323(9) 1_555
H29 H30 2.78002(5) 1_555
H29 H31 2.37079(5) 1_555
H29 C15 2.2596(8) 1_555
H29 H32 2.73292(6) 1_555
H29 H33 2.28388(6) 1_555
C14 N1 2.2937(13) 1_545
C14 C5 2.8082(13) 1_545
C14 H10 2.5415(9) 1_555
C14 C9 2.7274(13) 1_545
C14 H20 2.6056(9) 1_545
C14 C10 2.9653(13) 1_545
C14 H22 2.7054(10) 1_555
C14 C13 1.4794(13) 1_555
C14 H28 1.8138(10) 1_555
C14 H29 1.8323(9) 1_555
C14 H30 1.0329(9) 1_555
C14 H31 1.0192(10) 1_555
C14 C15 1.5009(12) 1_555
C14 H32 2.2435(9) 1_555
C14 H33 2.2300(9) 1_555
C14 C16 2.6746(12) 1_555
C14 H35 2.9997(9) 1_555
C14 H36 2.9906(9) 1_555
H30 N1 2.8600(9) 1_545
H30 C5 2.9028(9) 1_545
H30 H10 2.35352(6) 1_555
H30 H12 2.88749(4) 1_555
H30 C13 2.2457(9) 1_555
H30 H28 2.24609(4) 1_555
H30 H29 2.78002(5) 1_555
H30 C14 1.0329(9) 1_555
H30 H31 1.57268(3) 1_555
H30 C15 1.8718(9) 1_555
H30 H32 2.35991(4) 1_555
H30 H33 2.83662(4) 1_555
H30 C16 2.6359(8) 1_555
H30 H35 2.57290(6) 1_555
H31 N1 2.7508(9) 1_545
H31 H10 2.88482(4) 1_555
H31 C9 2.6715(9) 1_545
H31 H20 2.22981(5) 1_545
H31 C10 2.7403(9) 1_545
H31 H22 2.35139(3) 1_555
H31 C13 2.2291(9) 1_555
H31 H28 2.78382(5) 1_555
H31 H29 2.37079(5) 1_555
H31 C14 1.0192(10) 1_555
H31 H30 1.57268(3) 1_555
H31 C15 1.8643(9) 1_555
H31 H32 2.84256(5) 1_555
H31 H33 2.37314(4) 1_555
H31 C16 2.6098(8) 1_555
H31 H35 2.99554(7) 1_555
H31 H36 2.55510(6) 1_555
C15 C13 2.4391(12) 1_555
C15 H28 2.4254(9) 1_555
C15 H29 2.2596(8) 1_555
C15 C14 1.5009(12) 1_555
C15 H30 1.8718(9) 1_555
C15 H31 1.8643(9) 1_555
C15 H32 1.0525(10) 1_555
C15 H33 1.0281(9) 1_555
C15 C16 1.5108(12) 1_555
C15 H34 2.2905(8) 1_555
C15 H35 2.1666(9) 1_555
C15 H36 2.1542(9) 1_555
H32 H8 2.83443(6) 1_555
H32 H16 2.89514(5) 2_646
H32 C13 2.8725(8) 1_555
H32 H28 2.48491(6) 1_555
H32 H29 2.73292(6) 1_555
H32 C14 2.2435(9) 1_555
H32 H30 2.35991(4) 1_555
H32 H31 2.84256(5) 1_555
H32 C15 1.0525(10) 1_555
H32 H33 1.56640(3) 1_555
H32 C16 1.8481(10) 1_555
H32 H34 2.28687(4) 1_555
H32 H35 2.29713(4) 1_555
H32 H36 2.77968(5) 1_555
H33 H5 2.58668(5) 2_546
H33 C13 2.8358(8) 1_555
H33 H28 2.95304(5) 1_555
H33 H29 2.28388(6) 1_555
H33 C14 2.2300(9) 1_555
H33 H30 2.83662(4) 1_555
H33 H31 2.37314(4) 1_555
H33 C15 1.0281(9) 1_555
H33 H32 1.56640(3) 1_555
H33 C16 1.8304(9) 1_555
H33 H34 2.29232(5) 1_555
H33 H35 2.78202(4) 1_555
H33 H36 2.29725(4) 1_555
C16 C14 2.6746(12) 1_555
C16 H30 2.6359(8) 1_555
C16 H31 2.6098(8) 1_555
C16 C15 1.5108(12) 1_555
C16 H32 1.8481(10) 1_555
C16 H33 1.8304(9) 1_555
C16 H34 1.0282(8) 1_555
C16 H35 1.0597(9) 1_555
C16 H36 1.0247(10) 1_555
H34 H8 2.32065(4) 1_555
H34 C15 2.2905(8) 1_555
H34 H32 2.28687(4) 1_555
H34 H33 2.29232(5) 1_555
H34 C16 1.0282(8) 1_555
H34 H35 1.56952(2) 1_555
H34 H36 1.57307(3) 1_555
H35 C14 2.9997(9) 1_555
H35 H30 2.57290(6) 1_555
H35 H31 2.99554(7) 1_555
H35 C15 2.1666(9) 1_555
H35 H32 2.29713(4) 1_555
H35 H33 2.78202(4) 1_555
H35 C16 1.0597(9) 1_555
H35 H34 1.56952(2) 1_555
H35 H36 1.56795(3) 1_555
H36 C14 2.9906(9) 1_555
H36 H31 2.55510(6) 1_555
H36 C15 2.1542(9) 1_555
H36 H32 2.77968(5) 1_555
H36 H33 2.29725(4) 1_555
H36 C16 1.0247(10) 1_555
H36 H34 1.57307(3) 1_555
H36 H35 1.56795(3) 1_555
